data_7151826
loop_
_publ_author_name
'Demizu, Yosuke'
'Doi, Mitsunobu'
'Kurihara, Masaaki'
'Okuda, Haruhiro'
'Nagano, Masanobu'
'Suemune, Hiroshi'
'Tanaka, Masakazu'

_publ_section_title
;
 Conformational studies on peptides containing \a,\a-disubstituted
 \a-amino acids: chiral cyclic \a,\a-disubstituted \a-amino acid as an
 \a-helical inducer.
;
_journal_issue 9
_journal_name_full 'Organic &amp; biomolecular chemistry'
_journal_page_first 3303
_journal_page_last 3312
_journal_paper_doi 10.1039/c0ob01146k
_journal_volume 9
_journal_year 2011
_chemical_absolute_configuration rm
_chemical_compound_source synthesis
_chemical_formula_moiety 'C60 H105 N9 O12, 0.25(C2 H6 O), 1.5(H2 O)'
_chemical_formula_sum 'C60.5 H109.5 N9 O13.75'
_chemical_formula_weight 1183.1
_chemical_name_systematic
;
Boc-(Leu-Leu-Acp)3-OMe
;
_space_group_IT_number 4
_symmetry_cell_setting monoclinic
_symmetry_space_group_name_Hall 'P 2yb'
_symmetry_space_group_name_H-M 'P 1 21 1'
_atom_sites_solution_hydrogens geom
_atom_sites_solution_primary direct
_atom_sites_solution_secondary difmap
_audit_creation_method SHELXL-97
_cell_angle_alpha 90.00
_cell_angle_beta 96.234(2)
_cell_angle_gamma 90.00
_cell_formula_units_Z 8
_cell_length_a 15.4487(14)
_cell_length_b 44.175(4)
_cell_length_c 21.6774(19)
_cell_measurement_reflns_used 7403
_cell_measurement_temperature 240(2)
_cell_measurement_theta_max 23.05
_cell_measurement_theta_min 2.24
_cell_volume 14706(2)
_computing_cell_refinement 'SMART (Bruker, 1998)'
_computing_data_collection 'SMART (Bruker, 1998)'
_computing_data_reduction 'SAINTPLUS (Bruker, 1998)'
_computing_molecular_graphics 'PLATON (Spek, 2001)'
_computing_structure_refinement 'SHELXL-97 (Sheldrick, 1997)'
_computing_structure_solution 'SHELXD (Seldrick & Gould, 1996)'
_diffrn_ambient_temperature 240(2)
_diffrn_detector_area_resol_mean 8.366
_diffrn_measured_fraction_theta_full 0.998
_diffrn_measured_fraction_theta_max 0.998
_diffrn_measurement_device_type 'Bruker AXS SMART APEX (CCD area detector)'
_diffrn_measurement_method \w-scan
_diffrn_radiation_monochromator 'Bruker AXS Montel (conforcal multilayer optics)'
_diffrn_radiation_source 'MacScience M18XCE (rotating anode)'
_diffrn_radiation_type MoK\a
_diffrn_radiation_wavelength 0.71073
_diffrn_reflns_av_R_equivalents 0.0484
_diffrn_reflns_av_sigmaI/netI 0.0447
_diffrn_reflns_limit_h_max 18
_diffrn_reflns_limit_h_min -18
_diffrn_reflns_limit_k_max 53
_diffrn_reflns_limit_k_min -53
_diffrn_reflns_limit_l_max 26
_diffrn_reflns_limit_l_min -26
_diffrn_reflns_number 117361
_diffrn_reflns_theta_full 25.68
_diffrn_reflns_theta_max 25.68
_diffrn_reflns_theta_min 1.05
_diffrn_standards_decay_% 1.9
_diffrn_standards_interval_count 117361
_diffrn_standards_interval_time 780
_diffrn_standards_number 590
_exptl_absorpt_coefficient_mu 0.075
_exptl_absorpt_correction_T_max 1.0
_exptl_absorpt_correction_T_min 0.7178
_exptl_absorpt_correction_type empirical
_exptl_absorpt_process_details 'SADABS (Sheldrick, 1996)'
_exptl_crystal_colour colourless
_exptl_crystal_density_diffrn 1.069
_exptl_crystal_density_method 'not measured'
_exptl_crystal_description plate
_exptl_crystal_F_000 5164
_exptl_crystal_size_max 0.30
_exptl_crystal_size_mid 0.20
_exptl_crystal_size_min 0.05
_refine_diff_density_max 1.445
_refine_diff_density_min -0.493
_refine_diff_density_rms 0.095
_refine_ls_abs_structure_details 'Flack H D (1983), Acta Cryst. A39, 876-881'
_refine_ls_abs_structure_Flack -2.1(12)
_refine_ls_extinction_method none
_refine_ls_goodness_of_fit_ref 1.096
_refine_ls_hydrogen_treatment constr
_refine_ls_matrix_type fullcycle
_refine_ls_number_parameters 3054
_refine_ls_number_reflns 28263
_refine_ls_number_restraints 2027
_refine_ls_restrained_S_all 1.152
_refine_ls_R_factor_all 0.1191
_refine_ls_R_factor_gt 0.0962
_refine_ls_shift/su_max 0.008
_refine_ls_shift/su_mean 0.001
_refine_ls_structure_factor_coef Fsqd
_refine_ls_weighting_details 'calc w=1/[\s^2^(Fo^2^)+(0.1659P)^2^+11.7623P] where P=(Fo^2^+2Fc^2^)/3'
_refine_ls_weighting_scheme calc
_refine_ls_wR_factor_gt 0.2635
_refine_ls_wR_factor_ref 0.2857
_reflns_number_gt 21523
_reflns_number_total 28263
_reflns_threshold_expression I>2\s(I)
_cod_data_source_file c0ob01146k.txt
_cod_data_source_block llac1
_cod_original_sg_symbol_H-M P21
_cod_database_code 7151826

loop_
_symmetry_equiv_pos_as_xyz
'x, y, z'
'-x, y+1/2, -z'

loop_
_atom_site_label
_atom_site_type_symbol
_atom_site_fract_x
_atom_site_fract_y
_atom_site_fract_z
_atom_site_U_iso_or_equiv
_atom_site_adp_type
_atom_site_occupancy
_atom_site_symmetry_multiplicity
_atom_site_calc_flag
_atom_site_refinement_flags
_atom_site_disorder_assembly
_atom_site_disorder_group
O1_1 O 0.1875(3) 0.53568(16) 0.1891(3) 0.0664(16) Uani 1 1 d U . .
H1_1 H 0.1734 0.5283 0.1553 0.080 Uiso 1 1 d . . .
H2_1 H 0.1403 0.5433 0.1912 0.080 Uiso 1 1 d . . .
O1_2 O 0.3491(4) 0.28642(15) 1.0052(3) 0.0661(15) Uani 1 1 d U . .
H1_2 H 0.3944 0.2950 0.9965 0.079 Uiso 1 1 d . . .
H2_2 H 0.3447 0.2854 1.0451 0.079 Uiso 1 1 d . . .
O1_3 O 0.7122(4) 0.29862(18) 0.4195(3) 0.0792(19) Uani 1 1 d U . .
H1_3 H 0.6630 0.3044 0.4282 0.095 Uiso 1 1 d . . .
H2_3 H 0.7508 0.3115 0.4296 0.095 Uiso 1 1 d . . .
O1_4 O 0.8142(4) 0.54401(16) 0.7836(3) 0.0754(18) Uani 1 1 d U . .
H1_4 H 0.8606 0.5526 0.7793 0.090 Uiso 1 1 d . . .
H2_4 H 0.8149 0.5473 0.8220 0.090 Uiso 1 1 d . . .
O1_5 O 0.5951(5) 0.2826(3) 0.3192(5) 0.129(4) Uani 1 1 d U . .
H1_5 H 0.5395 0.2804 0.3178 0.155 Uiso 1 1 d . . .
H2_5 H 0.6332 0.2876 0.3468 0.155 Uiso 1 1 d . . .
O1_6 O 0.9284(5) 0.5178(3) 0.8721(5) 0.138(4) Uani 1 1 d U . .
H1_6 H 0.8882 0.5251 0.8464 0.165 Uiso 1 1 d . . .
H2_6 H 0.9796 0.5184 0.8705 0.165 Uiso 1 1 d . . .
O1_9 O 1.0805(11) 0.4039(4) 0.9186(10) 0.110(5) Uani 0.50 1 d PDU A 1
H1_9 H 1.1273 0.4136 0.9222 0.132 Uiso 0.50 1 d P B 1
C1_9 C 1.0166(18) 0.4189(7) 0.9441(14) 0.124(6) Uani 0.50 1 d PDU A 1
H1A_9 H 1.0428 0.4328 0.9761 0.149 Uiso 0.50 1 calc PR A 1
H1B_9 H 0.9805 0.4044 0.9640 0.149 Uiso 0.50 1 calc PR A 1
C2_9 C 0.958(2) 0.4372(8) 0.8937(17) 0.147(7) Uani 0.50 1 d PDU A 1
H2A_9 H 0.9939 0.4454 0.8636 0.221 Uiso 0.50 1 calc PR A 1
H2B_9 H 0.9299 0.4537 0.9133 0.221 Uiso 0.50 1 calc PR A 1
H2C_9 H 0.9142 0.4240 0.8729 0.221 Uiso 0.50 1 calc PR A 1
O1'_9 O 0.9842(11) 0.4775(5) 0.0674(10) 0.121(7) Uani 0.50 1 d P C 2
H1'_9 H 0.9490 0.4909 0.0772 0.145 Uiso 0.50 1 d P D 2
C1'_9 C 0.9540(15) 0.4641(8) 0.0075(14) 0.116(10) Uani 0.50 1 d P C 2
H1C'_9 H 0.9359 0.4805 -0.0216 0.139 Uiso 0.50 1 calc PR C 2
H1D'_9 H 0.9024 0.4518 0.0123 0.139 Uiso 0.50 1 calc PR C 2
C2'_9 C 1.0199(17) 0.4443(8) -0.0215(15) 0.123(11) Uani 0.50 1 d P C 2
H2D'_9 H 1.0696 0.4406 0.0088 0.185 Uiso 0.50 1 calc PR C 2
H2E'_9 H 1.0391 0.4547 -0.0571 0.185 Uiso 0.50 1 calc PR C 2
H2F'_9 H 0.9929 0.4253 -0.0347 0.185 Uiso 0.50 1 calc PR C 2
C1_10 C 0.2056(5) 0.61419(17) 0.3087(4) 0.0564(18) Uani 1 1 d DU . .
C2_10 C 0.2469(8) 0.6253(3) 0.3698(5) 0.090(3) Uani 1 1 d DU . .
H2A_10 H 0.2161 0.6171 0.4027 0.135 Uiso 1 1 calc R . .
H2B_10 H 0.2443 0.6472 0.3707 0.135 Uiso 1 1 calc R . .
H2C_10 H 0.3072 0.6188 0.3757 0.135 Uiso 1 1 calc R . .
C3_10 C 0.2515(11) 0.6270(3) 0.2574(6) 0.123(5) Uani 1 1 d DU . .
H3A_10 H 0.2235 0.6199 0.2178 0.185 Uiso 1 1 calc R . .
H3B_10 H 0.3119 0.6205 0.2624 0.185 Uiso 1 1 calc R . .
H3C_10 H 0.2491 0.6489 0.2587 0.185 Uiso 1 1 calc R . .
C4_10 C 0.1050(7) 0.6232(3) 0.3010(8) 0.118(5) Uani 1 1 d DU . .
H4A_10 H 0.0778 0.6159 0.2614 0.177 Uiso 1 1 calc R . .
H4B_10 H 0.0995 0.6450 0.3027 0.177 Uiso 1 1 calc R . .
H4C_10 H 0.0767 0.6141 0.3343 0.177 Uiso 1 1 calc R . .
O1_10 O 0.2022(4) 0.58156(12) 0.3087(3) 0.0662(16) Uani 1 1 d DU . .
C5_10 C 0.2731(4) 0.56567(16) 0.3185(3) 0.0421(15) Uani 1 1 d . . .
O5_10 O 0.3463(3) 0.57374(12) 0.3113(3) 0.0537(13) Uani 1 1 d . . .
N1_11 N 0.2578(3) 0.53810(13) 0.3394(3) 0.0400(12) Uani 1 1 d D . .
H1_11 H 0.2043 0.5320 0.3394 0.048 Uiso 1 1 calc R . .
C1_11 C 0.3272(4) 0.51839(15) 0.3616(3) 0.0412(14) Uani 1 1 d DU . .
H1A_11 H 0.3703 0.5304 0.3885 0.049 Uiso 1 1 calc R . .
C2_11 C 0.2943(5) 0.49303(16) 0.4009(3) 0.0448(14) Uani 1 1 d DU . .
H2A_11 H 0.2493 0.4817 0.3754 0.054 Uiso 1 1 calc R . .
H2B_11 H 0.3426 0.4791 0.4130 0.054 Uiso 1 1 calc R . .
C3_11 C 0.2573(6) 0.5037(2) 0.4588(3) 0.0584(18) Uani 1 1 d DU . .
H3_11 H 0.2126 0.5192 0.4465 0.070 Uiso 1 1 calc R . .
C4_11 C 0.2136(8) 0.4777(3) 0.4885(5) 0.085(3) Uani 1 1 d DU . .
H4A_11 H 0.1899 0.4848 0.5255 0.127 Uiso 1 1 calc R . .
H4B_11 H 0.2559 0.4619 0.4997 0.127 Uiso 1 1 calc R . .
H4C_11 H 0.1670 0.4697 0.4595 0.127 Uiso 1 1 calc R . .
C5_11 C 0.3259(7) 0.5177(3) 0.5049(4) 0.081(3) Uani 1 1 d DU . .
H5A_11 H 0.2993 0.5243 0.5411 0.122 Uiso 1 1 calc R . .
H5B_11 H 0.3515 0.5350 0.4860 0.122 Uiso 1 1 calc R . .
H5C_11 H 0.3708 0.5029 0.5171 0.122 Uiso 1 1 calc R . .
C6_11 C 0.3744(4) 0.50441(15) 0.3096(3) 0.0381(14) Uani 1 1 d D . .
O6_11 O 0.4535(3) 0.50042(13) 0.3180(2) 0.0499(12) Uani 1 1 d D . .
N1_12 N 0.3254(3) 0.49680(13) 0.2578(3) 0.0410(13) Uani 1 1 d D . .
H1_12 H 0.2691 0.4988 0.2550 0.049 Uiso 1 1 calc R . .
C1_12 C 0.3672(5) 0.48509(17) 0.2059(3) 0.0468(16) Uani 1 1 d DU . .
H1A_12 H 0.4108 0.4700 0.2229 0.056 Uiso 1 1 calc R . .
C2_12 C 0.3013(5) 0.4685(2) 0.1608(4) 0.0600(19) Uani 1 1 d DU . .
H2A_12 H 0.2544 0.4825 0.1461 0.072 Uiso 1 1 calc R . .
H2B_12 H 0.2755 0.4520 0.1830 0.072 Uiso 1 1 calc R . .
C3_12 C 0.3399(6) 0.4553(2) 0.1048(4) 0.076(2) Uani 1 1 d DU . .
H3_12 H 0.3661 0.4722 0.0833 0.091 Uiso 1 1 calc R . .
C4_12 C 0.4082(8) 0.4323(3) 0.1191(7) 0.112(4) Uani 1 1 d DU . .
H4A_12 H 0.4292 0.4254 0.0809 0.168 Uiso 1 1 calc R . .
H4B_12 H 0.3843 0.4152 0.1399 0.168 Uiso 1 1 calc R . .
H4C_12 H 0.4560 0.4410 0.1460 0.168 Uiso 1 1 calc R . .
C5_12 C 0.2644(8) 0.4422(3) 0.0596(5) 0.106(4) Uani 1 1 d DU . .
H5A_12 H 0.2201 0.4576 0.0506 0.159 Uiso 1 1 calc R . .
H5B_12 H 0.2393 0.4249 0.0786 0.159 Uiso 1 1 calc R . .
H5C_12 H 0.2866 0.4360 0.0214 0.159 Uiso 1 1 calc R . .
C6_12 C 0.4151(4) 0.50894(15) 0.1741(3) 0.0378(14) Uani 1 1 d D . .
O6_12 O 0.4886(3) 0.50417(11) 0.1594(2) 0.0433(11) Uani 1 1 d D . .
N1_13 N 0.3744(3) 0.53551(13) 0.1640(3) 0.0435(13) Uani 1 1 d D . .
H1_13 H 0.3223 0.5378 0.1751 0.052 Uiso 1 1 calc R . .
C1_13 C 0.4155(4) 0.56043(15) 0.1351(3) 0.0413(14) Uani 1 1 d DU . .
C2_13 C 0.4257(5) 0.55467(19) 0.0661(3) 0.0516(17) Uani 1 1 d DU . .
H2A_13 H 0.4868 0.5571 0.0585 0.062 Uiso 1 1 calc R . .
H2B_13 H 0.4072 0.5340 0.0544 0.062 Uiso 1 1 calc R . .
C3_13 C 0.3709(10) 0.5769(3) 0.0295(4) 0.111(5) Uani 1 1 d DU . .
H3A_13 H 0.4026 0.5857 -0.0029 0.133 Uiso 1 1 calc R . .
H3B_13 H 0.3180 0.5671 0.0098 0.133 Uiso 1 1 calc R . .
C4_13 C 0.3488(13) 0.6003(3) 0.0729(5) 0.141(6) Uani 1 1 d DU . .
H4A_13 H 0.3866 0.6179 0.0698 0.169 Uiso 1 1 calc R . .
H4B_13 H 0.2884 0.6068 0.0621 0.169 Uiso 1 1 calc R . .
C5_13 C 0.3593(5) 0.58892(19) 0.1363(3) 0.0548(18) Uani 1 1 d DU . .
H5A_13 H 0.3026 0.5840 0.1500 0.066 Uiso 1 1 calc R . .
H5B_13 H 0.3882 0.6040 0.1645 0.066 Uiso 1 1 calc R . .
C6_13 C 0.5039(4) 0.56675(14) 0.1727(3) 0.0348(13) Uani 1 1 d D . .
O6_13 O 0.5708(3) 0.57135(13) 0.1487(2) 0.0528(12) Uani 1 1 d D . .
N1_14 N 0.5045(3) 0.56773(12) 0.2343(2) 0.0349(11) Uani 1 1 d D . .
H1_14 H 0.4564 0.5646 0.2508 0.042 Uiso 1 1 calc R . .
C1_14 C 0.5838(4) 0.57392(15) 0.2740(3) 0.0385(13) Uani 1 1 d DU F .
H1A_14 H 0.6111 0.5920 0.2572 0.046 Uiso 1 1 calc R . .
C2_14 C 0.5655(5) 0.58142(18) 0.3397(3) 0.0497(16) Uani 1 1 d DU . .
H2A_14 H 0.5182 0.5963 0.3371 0.060 Uiso 1 1 calc R E 1
H2B_14 H 0.5437 0.5630 0.3580 0.060 Uiso 1 1 calc R E 1
C3_14 C 0.6376(9) 0.5933(4) 0.3832(6) 0.055(3) Uani 0.50 1 d PDU F 1
H3_14 H 0.6801 0.5767 0.3923 0.066 Uiso 0.50 1 calc PR F 1
C4_14 C 0.6061(13) 0.6030(5) 0.4446(8) 0.081(5) Uani 0.50 1 d PDU F 1
H4A_14 H 0.6548 0.6110 0.4719 0.122 Uiso 0.50 1 calc PR F 1
H4B_14 H 0.5816 0.5857 0.4641 0.122 Uiso 0.50 1 calc PR F 1
H4C_14 H 0.5620 0.6186 0.4369 0.122 Uiso 0.50 1 calc PR F 1
C5_14 C 0.6855(12) 0.6196(4) 0.3559(9) 0.074(4) Uani 0.50 1 d PDU F 1
H5A_14 H 0.7319 0.6267 0.3862 0.110 Uiso 0.50 1 calc PR F 1
H5B_14 H 0.6449 0.6361 0.3452 0.110 Uiso 0.50 1 calc PR F 1
H5C_14 H 0.7099 0.6129 0.3189 0.110 Uiso 0.50 1 calc PR F 1
C3'_14 C 0.5410(12) 0.6132(4) 0.3466(8) 0.063(4) Uani 0.50 1 d P F 2
H3A'_14 H 0.4939 0.6188 0.3138 0.075 Uiso 0.50 1 calc PR F 2
C4'_14 C 0.5077(16) 0.6154(6) 0.4107(10) 0.086(6) Uani 0.50 1 d P F 2
H4D'_14 H 0.4882 0.6359 0.4174 0.129 Uiso 0.50 1 calc PR F 2
H4E'_14 H 0.5544 0.6102 0.4426 0.129 Uiso 0.50 1 calc PR F 2
H4F'_14 H 0.4595 0.6014 0.4127 0.129 Uiso 0.50 1 calc PR F 2
C5'_14 C 0.6175(15) 0.6343(5) 0.3445(11) 0.080(6) Uani 0.50 1 d P F 2
H5D'_14 H 0.5984 0.6550 0.3485 0.120 Uiso 0.50 1 calc PR F 2
H5E'_14 H 0.6414 0.6319 0.3052 0.120 Uiso 0.50 1 calc PR F 2
H5F'_14 H 0.6617 0.6295 0.3783 0.120 Uiso 0.50 1 calc PR F 2
C6_14 C 0.6479(4) 0.54796(15) 0.2735(3) 0.0370(14) Uani 1 1 d D . .
O6_14 O 0.7251(3) 0.55354(12) 0.2697(2) 0.0436(11) Uani 1 1 d D F .
N1_15 N 0.6178(3) 0.52016(12) 0.2794(3) 0.0385(12) Uani 1 1 d D F .
H1_15 H 0.5630 0.5173 0.2835 0.046 Uiso 1 1 calc R . .
C1_15 C 0.6766(4) 0.49446(15) 0.2790(3) 0.0411(14) Uani 1 1 d DU . .
H1A_15 H 0.7195 0.4956 0.3163 0.049 Uiso 1 1 calc R F .
C2_15 C 0.6258(5) 0.46515(16) 0.2815(4) 0.0536(17) Uani 1 1 d DU F .
H2A_15 H 0.5812 0.4646 0.2457 0.064 Uiso 1 1 calc R . .
H2B_15 H 0.5957 0.4654 0.3190 0.064 Uiso 1 1 calc R . .
C3_15 C 0.6793(6) 0.43627(18) 0.2816(5) 0.068(2) Uani 1 1 d DU . .
H3_15 H 0.7090 0.4357 0.2434 0.081 Uiso 1 1 calc R F .
C4_15 C 0.7491(7) 0.4350(2) 0.3385(5) 0.082(3) Uani 1 1 d DU F .
H4A_15 H 0.7829 0.4166 0.3370 0.122 Uiso 1 1 calc R . .
H4B_15 H 0.7208 0.4353 0.3763 0.122 Uiso 1 1 calc R . .
H4C_15 H 0.7873 0.4524 0.3378 0.122 Uiso 1 1 calc R . .
C5_15 C 0.6185(7) 0.4089(2) 0.2815(7) 0.100(4) Uani 1 1 d DU F .
H5A_15 H 0.6522 0.3905 0.2805 0.150 Uiso 1 1 calc R . .
H5B_15 H 0.5759 0.4098 0.2451 0.150 Uiso 1 1 calc R . .
H5C_15 H 0.5887 0.4092 0.3186 0.150 Uiso 1 1 calc R . .
C6_15 C 0.7256(4) 0.49503(16) 0.2217(3) 0.0419(15) Uani 1 1 d D F .
O6_15 O 0.8028(3) 0.48749(12) 0.2244(2) 0.0483(12) Uani 1 1 d D . .
N1_16 N 0.6810(3) 0.50269(14) 0.1679(2) 0.0414(13) Uani 1 1 d D . .
H1_16 H 0.6264 0.5077 0.1671 0.050 Uiso 1 1 calc R F .
C1_16 C 0.7220(4) 0.50283(16) 0.1101(3) 0.0442(15) Uani 1 1 d DU F .
C2_16 C 0.7377(5) 0.47019(19) 0.0895(4) 0.0586(19) Uani 1 1 d DU . .
H2A_16 H 0.7770 0.4697 0.0569 0.070 Uiso 1 1 calc R F .
H2B_16 H 0.7623 0.4577 0.1245 0.070 Uiso 1 1 calc R . .
C3_16 C 0.6459(5) 0.4594(2) 0.0647(5) 0.072(2) Uani 1 1 d DU F .
H3A_16 H 0.6490 0.4432 0.0341 0.086 Uiso 1 1 calc R . .
H3B_16 H 0.6150 0.4517 0.0987 0.086 Uiso 1 1 calc R . .
C4_16 C 0.5993(6) 0.4870(2) 0.0349(4) 0.075(2) Uani 1 1 d DU . .
H4A_16 H 0.5414 0.4892 0.0488 0.089 Uiso 1 1 calc R F .
H4B_16 H 0.5930 0.4852 -0.0105 0.089 Uiso 1 1 calc R . .
C5_16 C 0.6581(5) 0.5146(2) 0.0563(3) 0.0560(18) Uani 1 1 d DU F .
H5A_16 H 0.6896 0.5219 0.0223 0.067 Uiso 1 1 calc R . .
H5B_16 H 0.6230 0.5313 0.0702 0.067 Uiso 1 1 calc R . .
C6_16 C 0.8043(4) 0.52256(18) 0.1171(3) 0.0500(17) Uani 1 1 d D . .
O6_16 O 0.8688(4) 0.51613(16) 0.0912(3) 0.0704(17) Uani 1 1 d D F .
N1_17 N 0.8002(4) 0.54860(13) 0.1490(3) 0.0440(13) Uani 1 1 d D F .
H1_17 H 0.7522 0.5533 0.1644 0.053 Uiso 1 1 calc R . .
C1_17 C 0.8738(5) 0.56896(17) 0.1580(3) 0.0498(16) Uani 1 1 d DU . .
H1A_17 H 0.9002 0.5701 0.1185 0.060 Uiso 1 1 calc R F .
C2_17 C 0.8458(6) 0.6008(2) 0.1744(5) 0.073(2) Uani 1 1 d DU F .
H2A_17 H 0.8206 0.6000 0.2139 0.087 Uiso 1 1 calc R . .
H2B_17 H 0.8977 0.6137 0.1805 0.087 Uiso 1 1 calc R . .
C3_17 C 0.7806(10) 0.6157(3) 0.1267(6) 0.114(3) Uani 1 1 d DU . .
H3_17 H 0.7251 0.6043 0.1238 0.137 Uiso 1 1 calc R F .
C4_17 C 0.7661(13) 0.6481(3) 0.1510(9) 0.163(6) Uani 1 1 d DU F .
H4A_17 H 0.7421 0.6469 0.1905 0.245 Uiso 1 1 calc R . .
H4B_17 H 0.7259 0.6589 0.1213 0.245 Uiso 1 1 calc R . .
H4C_17 H 0.8212 0.6588 0.1565 0.245 Uiso 1 1 calc R . .
C5_17 C 0.8155(13) 0.6153(4) 0.0655(7) 0.154(5) Uani 1 1 d DU F .
H5A_17 H 0.7732 0.6243 0.0345 0.231 Uiso 1 1 calc R . .
H5B_17 H 0.8269 0.5946 0.0540 0.231 Uiso 1 1 calc R . .
H5C_17 H 0.8692 0.6269 0.0681 0.231 Uiso 1 1 calc R . .
C6_17 C 0.9431(4) 0.55844(16) 0.2076(3) 0.0469(16) Uani 1 1 d D F .
O6_17 O 1.0204(3) 0.56312(15) 0.2024(3) 0.0621(15) Uani 1 1 d D . .
N1_18 N 0.9161(3) 0.54638(13) 0.2586(3) 0.0414(13) Uani 1 1 d D . .
H1_18 H 0.8608 0.5430 0.2595 0.050 Uiso 1 1 calc R F .
C1_18 C 0.9762(4) 0.53873(16) 0.3126(3) 0.0442(15) Uani 1 1 d DU F .
H1A_18 H 1.0198 0.5552 0.3190 0.053 Uiso 1 1 calc R . .
C2_18 C 0.9296(5) 0.5366(2) 0.3701(4) 0.0612(18) Uani 1 1 d DU . .
H2A_18 H 0.8880 0.5198 0.3638 0.073 Uiso 1 1 calc R F .
H2B_18 H 0.9729 0.5307 0.4044 0.073 Uiso 1 1 calc R . .
C3_18 C 0.8816(7) 0.5631(3) 0.3910(5) 0.085(3) Uani 1 1 d DU F .
H3_18 H 0.8304 0.5645 0.3595 0.102 Uiso 1 1 calc R . .
C4_18 C 0.8412(9) 0.5558(4) 0.4501(5) 0.119(4) Uani 1 1 d DU . .
H4A_18 H 0.8141 0.5360 0.4463 0.179 Uiso 1 1 calc R F .
H4B_18 H 0.7976 0.5710 0.4566 0.179 Uiso 1 1 calc R . .
H4C_18 H 0.8862 0.5559 0.4850 0.179 Uiso 1 1 calc R . .
C5_18 C 0.9212(11) 0.5929(3) 0.3885(9) 0.137(5) Uani 1 1 d DU . .
H5A_18 H 0.8815 0.6081 0.4013 0.206 Uiso 1 1 calc R F .
H5B_18 H 0.9335 0.5970 0.3464 0.206 Uiso 1 1 calc R . .
H5C_18 H 0.9750 0.5934 0.4161 0.206 Uiso 1 1 calc R . .
C6_18 C 1.0246(4) 0.50928(16) 0.3048(3) 0.0459(16) Uani 1 1 d D . .
O6_18 O 1.0970(3) 0.50520(12) 0.3340(3) 0.0561(13) Uani 1 1 d D F .
N1_19 N 0.9830(3) 0.48819(13) 0.2687(3) 0.0454(13) Uani 1 1 d D F .
H1_19 H 0.9338 0.4927 0.2471 0.054 Uiso 1 1 calc R . .
C1_19 C 1.0185(4) 0.45799(15) 0.2649(3) 0.0463(16) Uani 1 1 d DU . .
C2_19 C 0.9556(5) 0.43840(18) 0.2219(4) 0.059(2) Uani 1 1 d DU F .
H2A_19 H 0.9121 0.4290 0.2455 0.071 Uiso 1 1 calc R . .
H2B_19 H 0.9251 0.4509 0.1890 0.071 Uiso 1 1 calc R . .
C3_19 C 1.0074(7) 0.4151(3) 0.1948(7) 0.106(4) Uani 1 1 d DU . .
H3A_19 H 0.9813 0.4096 0.1531 0.127 Uiso 1 1 calc R F .
H3B_19 H 1.0119 0.3969 0.2208 0.127 Uiso 1 1 calc R . .
C4_19 C 1.0973(7) 0.4296(3) 0.1924(6) 0.103(4) Uani 1 1 d DU F .
H4A_19 H 1.1432 0.4151 0.2069 0.124 Uiso 1 1 calc R . .
H4B_19 H 1.1049 0.4353 0.1496 0.124 Uiso 1 1 calc R . .
C5_19 C 1.1031(5) 0.4573(2) 0.2337(4) 0.0570(19) Uani 1 1 d DU F .
H5A_19 H 1.1083 0.4757 0.2090 0.068 Uiso 1 1 calc R . .
H5B_19 H 1.1538 0.4560 0.2649 0.068 Uiso 1 1 calc R . .
C6_19 C 1.0269(5) 0.44412(17) 0.3284(4) 0.0556(19) Uani 1 1 d D F .
O6_19 O 0.9815(6) 0.45033(19) 0.3679(3) 0.093(2) Uani 1 1 d D . .
O7_19 O 1.0891(5) 0.42300(14) 0.3361(3) 0.083(2) Uani 1 1 d D . .
C7_19 C 1.0942(12) 0.4063(3) 0.3921(7) 0.129(5) Uani 1 1 d D F .
H7A_19 H 1.1407 0.3915 0.3927 0.193 Uiso 1 1 calc R . .
H7B_19 H 1.0393 0.3960 0.3951 0.193 Uiso 1 1 calc R . .
H7C_19 H 1.1060 0.4200 0.4271 0.193 Uiso 1 1 calc R . .
C1_20 C -0.2654(6) 0.37403(19) 0.5455(4) 0.067(2) Uani 1 1 d DU . .
C2_20 C -0.3587(7) 0.3830(3) 0.5484(8) 0.107(4) Uani 1 1 d DU . .
H2A_20 H -0.3790 0.3746 0.5856 0.160 Uiso 1 1 calc R . .
H2B_20 H -0.3942 0.3753 0.5122 0.160 Uiso 1 1 calc R . .
H2C_20 H -0.3630 0.4049 0.5494 0.160 Uiso 1 1 calc R . .
C3_20 C -0.2280(10) 0.3855(3) 0.4888(6) 0.110(4) Uani 1 1 d DU . .
H3A_20 H -0.1681 0.3789 0.4896 0.165 Uiso 1 1 calc R . .
H3B_20 H -0.2301 0.4075 0.4882 0.165 Uiso 1 1 calc R . .
H3C_20 H -0.2618 0.3776 0.4519 0.165 Uiso 1 1 calc R . .
C4_20 C -0.2078(8) 0.3853(2) 0.6064(5) 0.086(3) Uani 1 1 d DU . .
H4A_20 H -0.2328 0.3779 0.6427 0.129 Uiso 1 1 calc R . .
H4B_20 H -0.2065 0.4072 0.6070 0.129 Uiso 1 1 calc R . .
H4C_20 H -0.1490 0.3776 0.6066 0.129 Uiso 1 1 calc R . .
O1_20 O -0.2687(3) 0.34109(13) 0.5481(3) 0.0663(16) Uani 1 1 d DU . .
C5_20 C -0.1964(5) 0.32460(19) 0.5539(4) 0.0526(18) Uani 1 1 d . . .
O5_20 O -0.1241(3) 0.33247(13) 0.5413(3) 0.0637(15) Uani 1 1 d . . .
N1_21 N -0.2121(4) 0.29665(15) 0.5749(3) 0.0479(14) Uani 1 1 d D . .
H1_21 H -0.2653 0.2908 0.5777 0.058 Uiso 1 1 calc R . .
C1_21 C -0.1398(4) 0.27640(17) 0.5928(3) 0.0447(15) Uani 1 1 d DU . .
H1A_21 H -0.0957 0.2881 0.6195 0.054 Uiso 1 1 calc R . .
C2_21 C -0.1713(5) 0.2511(2) 0.6322(4) 0.0637(19) Uani 1 1 d DU . .
H2A_21 H -0.2043 0.2600 0.6638 0.076 Uiso 1 1 calc R . .
H2B_21 H -0.2112 0.2381 0.6058 0.076 Uiso 1 1 calc R . .
C3_21 C -0.0996(8) 0.2317(3) 0.6640(6) 0.103(3) Uani 1 1 d DU . .
H3_21 H -0.0650 0.2200 0.6366 0.124 Uiso 1 1 calc R . .
C4_21 C -0.1444(12) 0.2131(4) 0.7132(8) 0.156(6) Uani 1 1 d DU . .
H4A_21 H -0.1016 0.2002 0.7362 0.233 Uiso 1 1 calc R . .
H4B_21 H -0.1905 0.2008 0.6923 0.233 Uiso 1 1 calc R . .
H4C_21 H -0.1687 0.2269 0.7416 0.233 Uiso 1 1 calc R . .
C5_21 C -0.0462(13) 0.2517(5) 0.7152(9) 0.185(7) Uani 1 1 d DU . .
H5A_21 H 0.0018 0.2400 0.7355 0.278 Uiso 1 1 calc R . .
H5B_21 H -0.0839 0.2581 0.7457 0.278 Uiso 1 1 calc R . .
H5C_21 H -0.0235 0.2694 0.6959 0.278 Uiso 1 1 calc R . .
C6_21 C -0.0961(4) 0.26485(16) 0.5378(3) 0.0436(15) Uani 1 1 d D . .
O6_21 O -0.0179(3) 0.26170(14) 0.5416(2) 0.0536(13) Uani 1 1 d D . .
N1_22 N -0.1483(3) 0.25782(14) 0.4865(2) 0.0419(13) Uani 1 1 d D . .
H1_22 H -0.2042 0.2607 0.4847 0.050 Uiso 1 1 calc R . .
C1_22 C -0.1100(4) 0.24523(16) 0.4340(3) 0.0431(14) Uani 1 1 d DU . .
H1A_22 H -0.0685 0.2292 0.4495 0.052 Uiso 1 1 calc R . .
C2_22 C -0.1818(5) 0.23058(18) 0.3893(3) 0.0507(16) Uani 1 1 d DU . .
H2A_22 H -0.2072 0.2137 0.4105 0.061 Uiso 1 1 calc R . .
H2B_22 H -0.2280 0.2455 0.3787 0.061 Uiso 1 1 calc R . .
C3_22 C -0.1501(5) 0.21877(19) 0.3292(4) 0.0582(18) Uani 1 1 d DU . .
H3_22 H -0.1256 0.2362 0.3082 0.070 Uiso 1 1 calc R . .
C4_22 C -0.2294(7) 0.2074(3) 0.2868(5) 0.084(3) Uani 1 1 d DU . .
H4A_22 H -0.2730 0.2233 0.2817 0.126 Uiso 1 1 calc R . .
H4B_22 H -0.2535 0.1898 0.3053 0.126 Uiso 1 1 calc R . .
H4C_22 H -0.2117 0.2021 0.2466 0.126 Uiso 1 1 calc R . .
C5_22 C -0.0803(7) 0.1956(3) 0.3399(5) 0.088(3) Uani 1 1 d DU . .
H5A_22 H -0.0627 0.1892 0.3004 0.131 Uiso 1 1 calc R . .
H5B_22 H -0.1019 0.1784 0.3613 0.131 Uiso 1 1 calc R . .
H5C_22 H -0.0307 0.2043 0.3651 0.131 Uiso 1 1 calc R . .
C6_22 C -0.0601(4) 0.26918(15) 0.4017(3) 0.0390(14) Uani 1 1 d D . .
O6_22 O 0.0127(3) 0.26376(11) 0.3869(2) 0.0430(10) Uani 1 1 d D . .
N1_23 N -0.0984(3) 0.29598(12) 0.3917(3) 0.0407(12) Uani 1 1 d D . .
H1_23 H -0.1505 0.2988 0.4023 0.049 Uiso 1 1 calc R . .
C1_23 C -0.0543(4) 0.32049(16) 0.3633(3) 0.0484(16) Uani 1 1 d DU . .
C2_23 C -0.0438(5) 0.3136(2) 0.2939(3) 0.060(2) Uani 1 1 d DU . .
H2A_23 H 0.0137 0.3201 0.2840 0.072 Uiso 1 1 calc R . .
H2B_23 H -0.0497 0.2918 0.2859 0.072 Uiso 1 1 calc R . .
C3_23 C -0.1125(11) 0.3303(4) 0.2560(5) 0.131(6) Uani 1 1 d DU . .
H3A_23 H -0.1617 0.3169 0.2431 0.157 Uiso 1 1 calc R . .
H3B_23 H -0.0901 0.3384 0.2187 0.157 Uiso 1 1 calc R . .
C4_23 C -0.1413(13) 0.3559(4) 0.2954(6) 0.147(6) Uani 1 1 d DU . .
H4A_23 H -0.1158 0.3751 0.2833 0.176 Uiso 1 1 calc R . .
H4B_23 H -0.2048 0.3579 0.2894 0.176 Uiso 1 1 calc R . .
C5_23 C -0.1122(5) 0.34917(18) 0.3608(4) 0.0596(19) Uani 1 1 d DU . .
H5A_23 H -0.1626 0.3457 0.3836 0.072 Uiso 1 1 calc R . .
H5B_23 H -0.0789 0.3663 0.3799 0.072 Uiso 1 1 calc R . .
C6_23 C 0.0334(5) 0.32631(15) 0.4014(3) 0.0477(17) Uani 1 1 d D . .
O6_23 O 0.1016(3) 0.33042(12) 0.3784(3) 0.0538(13) Uani 1 1 d D . .
N1_24 N 0.0307(3) 0.32780(13) 0.4635(3) 0.0437(13) Uani 1 1 d D . .
H1_24 H -0.0180 0.3249 0.4793 0.052 Uiso 1 1 calc R . .
C1_24 C 0.1101(5) 0.33430(19) 0.5035(4) 0.0580(19) Uani 1 1 d DU . .
H1A_24 H 0.1366 0.3524 0.4861 0.070 Uiso 1 1 calc R . .
C2_24 C 0.0889(6) 0.3427(2) 0.5672(4) 0.072(2) Uani 1 1 d DU . .
H2A_24 H 0.0325 0.3531 0.5631 0.086 Uiso 1 1 calc R . .
H2B_24 H 0.0821 0.3240 0.5905 0.086 Uiso 1 1 calc R . .
C3_24 C 0.1528(8) 0.3621(3) 0.6039(5) 0.097(3) Uani 1 1 d DU . .
H3_24 H 0.2069 0.3499 0.6076 0.117 Uiso 1 1 calc R . .
C4_24 C 0.1333(8) 0.3659(4) 0.6696(5) 0.104(4) Uani 1 1 d DU . .
H4A_24 H 0.1165 0.3466 0.6858 0.157 Uiso 1 1 calc R . .
H4B_24 H 0.0860 0.3803 0.6710 0.157 Uiso 1 1 calc R . .
H4C_24 H 0.1847 0.3734 0.6946 0.157 Uiso 1 1 calc R . .
C5_24 C 0.1788(13) 0.3912(4) 0.5776(8) 0.150(6) Uani 1 1 d DU . .
H5A_24 H 0.2222 0.4009 0.6067 0.225 Uiso 1 1 calc R . .
H5B_24 H 0.1283 0.4042 0.5701 0.225 Uiso 1 1 calc R . .
H5C_24 H 0.2030 0.3875 0.5389 0.225 Uiso 1 1 calc R . .
C6_24 C 0.1753(4) 0.30913(17) 0.5031(3) 0.0469(17) Uani 1 1 d D . .
O6_24 O 0.2540(3) 0.31457(14) 0.5019(3) 0.0595(14) Uani 1 1 d D . .
N1_25 N 0.1456(3) 0.28099(13) 0.5049(3) 0.0419(13) Uani 1 1 d D . .
H1_25 H 0.0901 0.2781 0.5061 0.050 Uiso 1 1 calc R . .
C1_25 C 0.2018(4) 0.25508(16) 0.5050(3) 0.0450(15) Uani 1 1 d DU . .
H1A_25 H 0.2425 0.2552 0.5435 0.054 Uiso 1 1 calc R . .
C2_25 C 0.1473(5) 0.22649(16) 0.5032(4) 0.0497(16) Uani 1 1 d DU . .
H2A_25 H 0.1179 0.2258 0.5410 0.060 Uiso 1 1 calc R . .
H2B_25 H 0.1022 0.2279 0.4680 0.060 Uiso 1 1 calc R . .
C3_25 C 0.1948(6) 0.19732(18) 0.4981(4) 0.0652(19) Uani 1 1 d DU . .
H3_25 H 0.2239 0.1973 0.4597 0.078 Uiso 1 1 calc R . .
C4_25 C 0.2619(7) 0.1920(3) 0.5541(5) 0.086(3) Uani 1 1 d DU . .
H4A_25 H 0.2915 0.1729 0.5491 0.129 Uiso 1 1 calc R . .
H4B_25 H 0.2329 0.1913 0.5916 0.129 Uiso 1 1 calc R . .
H4C_25 H 0.3041 0.2083 0.5572 0.129 Uiso 1 1 calc R . .
C5_25 C 0.1245(8) 0.1724(2) 0.4944(6) 0.097(3) Uani 1 1 d DU . .
H5A_25 H 0.1518 0.1528 0.4915 0.146 Uiso 1 1 calc R . .
H5B_25 H 0.0832 0.1757 0.4581 0.146 Uiso 1 1 calc R . .
H5C_25 H 0.0944 0.1731 0.5314 0.146 Uiso 1 1 calc R . .
C6_25 C 0.2539(4) 0.25625(15) 0.4496(3) 0.0381(14) Uani 1 1 d D . .
O6_25 O 0.3324(3) 0.24789(12) 0.4560(2) 0.0453(11) Uani 1 1 d D . .
N1_26 N 0.2139(3) 0.26516(12) 0.3963(2) 0.0343(11) Uani 1 1 d D . .
H1_26 H 0.1598 0.2710 0.3944 0.041 Uiso 1 1 calc R . .
C1_26 C 0.2581(4) 0.26554(15) 0.3398(3) 0.0391(14) Uani 1 1 d DU . .
C2_26 C 0.2715(4) 0.23328(16) 0.3166(3) 0.0470(16) Uani 1 1 d DU . .
H2A_26 H 0.2946 0.2199 0.3505 0.056 Uiso 1 1 calc R . .
H2B_26 H 0.3108 0.2330 0.2840 0.056 Uiso 1 1 calc R . .
C3_26 C 0.1785(5) 0.22428(18) 0.2910(4) 0.062(2) Uani 1 1 d DU . .
H3A_26 H 0.1793 0.2084 0.2595 0.075 Uiso 1 1 calc R . .
H3B_26 H 0.1460 0.2169 0.3243 0.075 Uiso 1 1 calc R . .
C4_26 C 0.1376(5) 0.25318(19) 0.2626(4) 0.061(2) Uani 1 1 d DU . .
H4A_26 H 0.0789 0.2559 0.2748 0.074 Uiso 1 1 calc R . .
H4B_26 H 0.1336 0.2522 0.2172 0.074 Uiso 1 1 calc R . .
C5_26 C 0.1965(4) 0.27936(16) 0.2868(3) 0.0455(15) Uani 1 1 d DU . .
H5A_26 H 0.1622 0.2958 0.3022 0.055 Uiso 1 1 calc R . .
H5B_26 H 0.2293 0.2872 0.2541 0.055 Uiso 1 1 calc R . .
C6_26 C 0.3429(4) 0.28417(15) 0.3498(3) 0.0412(15) Uani 1 1 d D . .
O6_26 O 0.4083(3) 0.27718(13) 0.3254(3) 0.0576(13) Uani 1 1 d D . .
N1_27 N 0.3387(3) 0.30924(12) 0.3831(3) 0.0407(12) Uani 1 1 d D . .
H1_27 H 0.2903 0.3135 0.3984 0.049 Uiso 1 1 calc R . .
C1_27 C 0.4117(5) 0.32966(16) 0.3949(4) 0.0529(17) Uani 1 1 d DU . .
H1A_27 H 0.4428 0.3301 0.3574 0.063 Uiso 1 1 calc R . .
C2_27 C 0.3813(8) 0.3615(2) 0.4067(6) 0.088(3) Uani 1 1 d DU . .
H2A_27 H 0.4325 0.3744 0.4169 0.105 Uiso 1 1 calc R . .
H2B_27 H 0.3483 0.3612 0.4428 0.105 Uiso 1 1 calc R . .
C3_27 C 0.3248(12) 0.3754(3) 0.3523(7) 0.135(4) Uani 1 1 d DU . .
H3_27 H 0.2662 0.3663 0.3516 0.162 Uiso 1 1 calc R . .
C4_27 C 0.3146(17) 0.4096(3) 0.3642(10) 0.191(7) Uani 1 1 d DU . .
H4A_27 H 0.2754 0.4184 0.3310 0.287 Uiso 1 1 calc R . .
H4B_27 H 0.3710 0.4194 0.3658 0.287 Uiso 1 1 calc R . .
H4C_27 H 0.2909 0.4125 0.4035 0.287 Uiso 1 1 calc R . .
C5_27 C 0.3537(17) 0.3707(5) 0.2885(8) 0.184(7) Uani 1 1 d DU . .
H5A_27 H 0.3112 0.3796 0.2575 0.276 Uiso 1 1 calc R . .
H5B_27 H 0.3587 0.3492 0.2806 0.276 Uiso 1 1 calc R . .
H5C_27 H 0.4098 0.3803 0.2866 0.276 Uiso 1 1 calc R . .
C6_27 C 0.4757(4) 0.31993(15) 0.4488(3) 0.0402(15) Uani 1 1 d D . .
O6_27 O 0.5535(3) 0.32446(15) 0.4477(3) 0.0616(15) Uani 1 1 d D . .
N1_28 N 0.4437(3) 0.30752(13) 0.4971(3) 0.0446(13) Uani 1 1 d D . .
H1_28 H 0.3882 0.3036 0.4952 0.053 Uiso 1 1 calc R . .
C1_28 C 0.5005(4) 0.30035(16) 0.5538(3) 0.0457(15) Uani 1 1 d DU . .
H1A_28 H 0.5433 0.3170 0.5617 0.055 Uiso 1 1 calc R . .
C2_28 C 0.4474(5) 0.29873(18) 0.6078(3) 0.0532(16) Uani 1 1 d DU . .
H2A_28 H 0.4004 0.2841 0.5974 0.064 Uiso 1 1 calc R . .
H2B_28 H 0.4847 0.2905 0.6433 0.064 Uiso 1 1 calc R . .
C3_28 C 0.4076(8) 0.3273(2) 0.6283(5) 0.087(3) Uani 1 1 d DU . .
H3_28 H 0.3609 0.3317 0.5946 0.105 Uiso 1 1 calc R . .
C4_28 C 0.3591(10) 0.3225(3) 0.6842(6) 0.109(4) Uani 1 1 d DU . .
H4A_28 H 0.3224 0.3047 0.6778 0.164 Uiso 1 1 calc R . .
H4B_28 H 0.3232 0.3400 0.6901 0.164 Uiso 1 1 calc R . .
H4C_28 H 0.4004 0.3196 0.7207 0.164 Uiso 1 1 calc R . .
C5_28 C 0.4618(12) 0.3548(3) 0.6315(9) 0.145(5) Uani 1 1 d DU . .
H5A_28 H 0.4897 0.3567 0.5937 0.218 Uiso 1 1 calc R . .
H5B_28 H 0.5060 0.3534 0.6668 0.218 Uiso 1 1 calc R . .
H5C_28 H 0.4255 0.3724 0.6361 0.218 Uiso 1 1 calc R . .
C6_28 C 0.5500(4) 0.27101(16) 0.5504(3) 0.0450(16) Uani 1 1 d D . .
O6_28 O 0.6228(3) 0.26822(13) 0.5788(3) 0.0553(13) Uani 1 1 d D . .
N1_29 N 0.5108(4) 0.24812(13) 0.5194(3) 0.0471(14) Uani 1 1 d D . .
H1_29 H 0.4591 0.2507 0.4999 0.057 Uiso 1 1 calc R . .
C1_29 C 0.5527(4) 0.21878(17) 0.5175(4) 0.0544(17) Uani 1 1 d DU . .
C2_29 C 0.4872(6) 0.1958(2) 0.4861(5) 0.071(2) Uani 1 1 d DU . .
H2A_29 H 0.4283 0.2001 0.4965 0.086 Uiso 1 1 calc R . .
H2B_29 H 0.5032 0.1751 0.4994 0.086 Uiso 1 1 calc R . .
C3_29 C 0.4922(6) 0.1996(3) 0.4156(5) 0.087(3) Uani 1 1 d DU . .
H3A_29 H 0.4901 0.1797 0.3952 0.104 Uiso 1 1 calc R . .
H3B_29 H 0.4429 0.2117 0.3971 0.104 Uiso 1 1 calc R . .
C4_29 C 0.5762(8) 0.2152(3) 0.4076(5) 0.097(3) Uani 1 1 d DU . .
H4A_29 H 0.5654 0.2348 0.3873 0.117 Uiso 1 1 calc R . .
H4B_29 H 0.6116 0.2028 0.3824 0.117 Uiso 1 1 calc R . .
C5_29 C 0.6223(5) 0.2192(2) 0.4735(4) 0.067(2) Uani 1 1 d DU . .
H5A_29 H 0.6640 0.2028 0.4835 0.081 Uiso 1 1 calc R . .
H5B_29 H 0.6538 0.2385 0.4768 0.081 Uiso 1 1 calc R . .
C6_29 C 0.5878(5) 0.2084(2) 0.5813(4) 0.065(2) Uani 1 1 d D . .
O6_29 O 0.6526(5) 0.19386(19) 0.5926(4) 0.098(3) Uani 1 1 d D . .
O7_29 O 0.5321(4) 0.21547(17) 0.6238(3) 0.0773(18) Uani 1 1 d D . .
C7_29 C 0.5652(9) 0.2081(4) 0.6869(5) 0.105(4) Uani 1 1 d D . .
H7A_29 H 0.5222 0.2134 0.7145 0.158 Uiso 1 1 calc R . .
H7B_29 H 0.6183 0.2194 0.6985 0.158 Uiso 1 1 calc R . .
H7C_29 H 0.5774 0.1866 0.6901 0.158 Uiso 1 1 calc R . .
C1_30 C 1.3350(5) 0.36177(15) 0.8862(3) 0.0483(16) Uani 1 1 d DU . .
C2_30 C 1.2727(6) 0.3778(2) 0.8372(4) 0.065(2) Uani 1 1 d DU . .
H2A_30 H 1.2873 0.3725 0.7962 0.097 Uiso 1 1 calc R . .
H2B_30 H 1.2779 0.3995 0.8430 0.097 Uiso 1 1 calc R . .
H2C_30 H 1.2134 0.3716 0.8415 0.097 Uiso 1 1 calc R . .
C3_30 C 1.3191(7) 0.3681(2) 0.9517(4) 0.070(2) Uani 1 1 d DU . .
H3A_30 H 1.3613 0.3572 0.9798 0.105 Uiso 1 1 calc R . .
H3B_30 H 1.2608 0.3616 0.9583 0.105 Uiso 1 1 calc R . .
H3C_30 H 1.3249 0.3897 0.9597 0.105 Uiso 1 1 calc R . .
C4_30 C 1.4314(5) 0.3719(2) 0.8776(5) 0.069(2) Uani 1 1 d DU . .
H4A_30 H 1.4429 0.3680 0.8353 0.103 Uiso 1 1 calc R . .
H4B_30 H 1.4721 0.3605 0.9059 0.103 Uiso 1 1 calc R . .
H4C_30 H 1.4380 0.3933 0.8864 0.103 Uiso 1 1 calc R . .
O1_30 O 1.3370(3) 0.32953(11) 0.8743(3) 0.0491(12) Uani 1 1 d DU . .
C5_30 C 1.2621(4) 0.31340(15) 0.8728(3) 0.0396(14) Uani 1 1 d . . .
O5_30 O 1.1924(3) 0.32221(12) 0.8848(3) 0.0513(12) Uani 1 1 d . . .
N1_31 N 1.2779(3) 0.28518(12) 0.8528(3) 0.0385(12) Uani 1 1 d D . .
H1_31 H 1.3311 0.2790 0.8510 0.046 Uiso 1 1 calc R . .
C1_31 C 1.2050(4) 0.26540(15) 0.8343(3) 0.0395(13) Uani 1 1 d DU . .
H1A_31 H 1.1625 0.2766 0.8055 0.047 Uiso 1 1 calc R . .
C2_31 C 1.2368(5) 0.23806(17) 0.8001(3) 0.0485(15) Uani 1 1 d DU . .
H2A_31 H 1.2829 0.2280 0.8272 0.058 Uiso 1 1 calc R . .
H2B_31 H 1.1885 0.2237 0.7924 0.058 Uiso 1 1 calc R . .
C3_31 C 1.2707(6) 0.2449(2) 0.7398(4) 0.069(2) Uani 1 1 d DU . .
H3_31 H 1.3112 0.2623 0.7458 0.083 Uiso 1 1 calc R . .
C4_31 C 1.3199(9) 0.2179(3) 0.7178(6) 0.111(4) Uani 1 1 d DU . .
H4A_31 H 1.3425 0.2229 0.6790 0.166 Uiso 1 1 calc R . .
H4B_31 H 1.2809 0.2007 0.7116 0.166 Uiso 1 1 calc R . .
H4C_31 H 1.3678 0.2128 0.7488 0.166 Uiso 1 1 calc R . .
C5_31 C 1.1983(9) 0.2527(4) 0.6876(5) 0.113(4) Uani 1 1 d DU . .
H5A_31 H 1.2243 0.2576 0.6501 0.169 Uiso 1 1 calc R . .
H5B_31 H 1.1654 0.2700 0.6999 0.169 Uiso 1 1 calc R . .
H5C_31 H 1.1598 0.2355 0.6799 0.169 Uiso 1 1 calc R . .
C6_31 C 1.1587(4) 0.25431(14) 0.8889(3) 0.0390(14) Uani 1 1 d D . .
O6_31 O 1.0797(3) 0.24959(12) 0.8811(2) 0.0487(12) Uani 1 1 d D . .
N1_32 N 1.2077(3) 0.24801(13) 0.9409(2) 0.0404(12) Uani 1 1 d D . .
H1_32 H 1.2637 0.2508 0.9439 0.048 Uiso 1 1 calc R . .
C1_32 C 1.1666(4) 0.23634(16) 0.9934(3) 0.0447(15) Uani 1 1 d DU . .
H1A_32 H 1.1241 0.2208 0.9771 0.054 Uiso 1 1 calc R . .
C2_32 C 1.2347(5) 0.22062(19) 1.0380(3) 0.0532(16) Uani 1 1 d DU . .
H2A_32 H 1.2600 0.2039 1.0162 0.064 Uiso 1 1 calc R . .
H2B_32 H 1.2816 0.2350 1.0507 0.064 Uiso 1 1 calc R . .
C3_32 C 1.2002(6) 0.2082(2) 1.0954(4) 0.068(2) Uani 1 1 d DU . .
H3_32 H 1.1737 0.2252 1.1164 0.081 Uiso 1 1 calc R . .
C4_32 C 1.2797(7) 0.1965(3) 1.1397(5) 0.091(3) Uani 1 1 d DU . .
H4A_32 H 1.2594 0.1885 1.1772 0.136 Uiso 1 1 calc R . .
H4B_32 H 1.3198 0.2130 1.1502 0.136 Uiso 1 1 calc R . .
H4C_32 H 1.3091 0.1806 1.1190 0.136 Uiso 1 1 calc R . .
C5_32 C 1.1283(7) 0.1844(3) 1.0783(5) 0.092(3) Uani 1 1 d DU . .
H5A_32 H 1.1071 0.1769 1.1159 0.138 Uiso 1 1 calc R . .
H5B_32 H 1.1521 0.1678 1.0563 0.138 Uiso 1 1 calc R . .
H5C_32 H 1.0807 0.1937 1.0521 0.138 Uiso 1 1 calc R . .
C6_32 C 1.1169(4) 0.26044(15) 1.0235(3) 0.0374(14) Uani 1 1 d D . .
O6_32 O 1.0438(3) 0.25506(11) 1.0387(2) 0.0428(10) Uani 1 1 d D . .
N1_33 N 1.1544(3) 0.28759(12) 1.0320(3) 0.0396(12) Uani 1 1 d D . .
H1_33 H 1.2073 0.2903 1.0226 0.048 Uiso 1 1 calc R . .
C1_33 C 1.1082(4) 0.31256(15) 1.0565(3) 0.0414(14) Uani 1 1 d DU . .
C2_33 C 1.0949(5) 0.30845(18) 1.1256(3) 0.0532(18) Uani 1 1 d DU . .
H2A_33 H 1.0367 0.3002 1.1294 0.064 Uiso 1 1 calc R . .
H2B_33 H 1.1383 0.2944 1.1456 0.064 Uiso 1 1 calc R . .
C3_33 C 1.1047(12) 0.3390(3) 1.1557(6) 0.124(5) Uani 1 1 d DU . .
H3A_33 H 1.1490 0.3383 1.1916 0.149 Uiso 1 1 calc R . .
H3B_33 H 1.0494 0.3455 1.1697 0.149 Uiso 1 1 calc R . .
C4_33 C 1.1317(10) 0.3605(2) 1.1076(6) 0.108(4) Uani 1 1 d DU . .
H4A_33 H 1.1792 0.3735 1.1258 0.130 Uiso 1 1 calc R . .
H4B_33 H 1.0826 0.3734 1.0920 0.130 Uiso 1 1 calc R . .
C5_33 C 1.1614(5) 0.34207(17) 1.0555(3) 0.0517(17) Uani 1 1 d DU . .
H5A_33 H 1.2240 0.3379 1.0626 0.062 Uiso 1 1 calc R . .
H5B_33 H 1.1488 0.3526 1.0157 0.062 Uiso 1 1 calc R . .
C6_33 C 1.0210(4) 0.31698(14) 1.0167(3) 0.0370(14) Uani 1 1 d D . .
O6_33 O 0.9529(3) 0.32041(13) 1.0379(2) 0.0502(12) Uani 1 1 d D . .
N1_34 N 1.0255(3) 0.31703(12) 0.9559(2) 0.0345(11) Uani 1 1 d D . .
H1_34 H 1.0753 0.3142 0.9415 0.041 Uiso 1 1 calc R . .
C1_34 C 0.9479(4) 0.32171(15) 0.9135(3) 0.0409(14) Uani 1 1 d DU . .
H1A_34 H 0.9197 0.3406 0.9255 0.049 Uiso 1 1 calc R . .
C2_34 C 0.9736(5) 0.32575(19) 0.8473(3) 0.0503(16) Uani 1 1 d DU . .
H2A_34 H 1.0169 0.3420 0.8475 0.060 Uiso 1 1 calc R . .
H2B_34 H 1.0008 0.3070 0.8346 0.060 Uiso 1 1 calc R . .
C3_34 C 0.8957(6) 0.3334(2) 0.7999(4) 0.069(2) Uani 1 1 d DU . .
H3_34 H 0.8522 0.3170 0.8012 0.083 Uiso 1 1 calc R . .
C4_34 C 0.8519(9) 0.3627(3) 0.8125(6) 0.109(4) Uani 1 1 d DU . .
H4A_34 H 0.8327 0.3621 0.8536 0.164 Uiso 1 1 calc R . .
H4B_34 H 0.8020 0.3657 0.7819 0.164 Uiso 1 1 calc R . .
H4C_34 H 0.8927 0.3793 0.8102 0.164 Uiso 1 1 calc R . .
C5_34 C 0.9261(9) 0.3334(4) 0.7354(5) 0.127(5) Uani 1 1 d DU . .
H5A_34 H 0.9529 0.3141 0.7280 0.190 Uiso 1 1 calc R . .
H5B_34 H 0.9683 0.3495 0.7326 0.190 Uiso 1 1 calc R . .
H5C_34 H 0.8766 0.3366 0.7046 0.190 Uiso 1 1 calc R . .
C6_34 C 0.8831(4) 0.29573(14) 0.9164(3) 0.0368(14) Uani 1 1 d D . .
O6_34 O 0.8060(3) 0.30095(12) 0.9190(2) 0.0461(11) Uani 1 1 d D . .
N1_35 N 0.9148(3) 0.26762(12) 0.9154(2) 0.0362(11) Uani 1 1 d D . .
H1_35 H 0.9703 0.2649 0.9136 0.043 Uiso 1 1 calc R . .
C1_35 C 0.8577(4) 0.24161(14) 0.9173(3) 0.0386(13) Uani 1 1 d DU . .
H1A_35 H 0.8153 0.2417 0.8796 0.046 Uiso 1 1 calc R . .
C2_35 C 0.9113(5) 0.21277(15) 0.9181(4) 0.0483(15) Uani 1 1 d DU . .
H2A_35 H 0.9396 0.2119 0.8798 0.058 Uiso 1 1 calc R . .
H2B_35 H 0.9574 0.2139 0.9529 0.058 Uiso 1 1 calc R . .
C3_35 C 0.8613(5) 0.18400(18) 0.9237(4) 0.0615(19) Uani 1 1 d DU . .
H3_35 H 0.8358 0.1846 0.9636 0.074 Uiso 1 1 calc R . .
C4_35 C 0.7879(7) 0.1798(2) 0.8727(4) 0.080(3) Uani 1 1 d DU . .
H4A_35 H 0.7573 0.1612 0.8795 0.120 Uiso 1 1 calc R . .
H4B_35 H 0.8113 0.1789 0.8330 0.120 Uiso 1 1 calc R . .
H4C_35 H 0.7479 0.1967 0.8729 0.120 Uiso 1 1 calc R . .
C5_35 C 0.9255(8) 0.1576(2) 0.9263(7) 0.100(3) Uani 1 1 d DU . .
H5A_35 H 0.8947 0.1388 0.9312 0.150 Uiso 1 1 calc R . .
H5B_35 H 0.9697 0.1603 0.9612 0.150 Uiso 1 1 calc R . .
H5C_35 H 0.9530 0.1569 0.8881 0.150 Uiso 1 1 calc R . .
C6_35 C 0.8081(4) 0.24285(14) 0.9743(3) 0.0346(13) Uani 1 1 d D . .
O6_35 O 0.7314(3) 0.23542(11) 0.9699(2) 0.0404(10) Uani 1 1 d D . .
N1_36 N 0.8513(3) 0.25136(12) 1.0278(2) 0.0354(11) Uani 1 1 d D . .
H1_36 H 0.9052 0.2571 1.0285 0.043 Uiso 1 1 calc R . .
C1_36 C 0.8104(4) 0.25132(14) 1.0851(3) 0.0366(13) Uani 1 1 d DU . .
C2_36 C 0.7943(4) 0.21913(15) 1.1054(3) 0.0412(14) Uani 1 1 d DU . .
H2A_36 H 0.7699 0.2067 1.0702 0.049 Uiso 1 1 calc R . .
H2B_36 H 0.7545 0.2187 1.1376 0.049 Uiso 1 1 calc R . .
C3_36 C 0.8851(5) 0.20796(18) 1.1307(4) 0.0545(18) Uani 1 1 d DU . .
H3A_36 H 0.8810 0.1924 1.1624 0.065 Uiso 1 1 calc R . .
H3B_36 H 0.9155 0.1994 1.0973 0.065 Uiso 1 1 calc R . .
C4_36 C 0.9331(5) 0.23580(19) 1.1587(3) 0.0558(18) Uani 1 1 d DU . .
H4A_36 H 0.9901 0.2378 1.1432 0.067 Uiso 1 1 calc R . .
H4B_36 H 0.9418 0.2343 1.2041 0.067 Uiso 1 1 calc R . .
C5_36 C 0.8746(4) 0.26336(17) 1.1384(3) 0.0455(15) Uani 1 1 d DU . .
H5A_36 H 0.8436 0.2705 1.1727 0.055 Uiso 1 1 calc R . .
H5B_36 H 0.9093 0.2800 1.1242 0.055 Uiso 1 1 calc R . .
C6_36 C 0.7272(4) 0.27068(15) 1.0771(3) 0.0420(15) Uani 1 1 d D . .
O6_36 O 0.6625(3) 0.26479(14) 1.1027(3) 0.0610(14) Uani 1 1 d D . .
N1_37 N 0.7329(3) 0.29579(12) 1.0442(2) 0.0396(12) Uani 1 1 d D . .
H1_37 H 0.7807 0.2993 1.0276 0.048 Uiso 1 1 calc R . .
C1_37 C 0.6614(4) 0.31805(15) 1.0347(3) 0.0400(14) Uani 1 1 d DU . .
H1A_37 H 0.6348 0.3201 1.0740 0.048 Uiso 1 1 calc R . .
C2_37 C 0.6992(5) 0.34870(15) 1.0192(3) 0.0483(15) Uani 1 1 d DU . .
H2A_37 H 0.7279 0.3465 0.9813 0.058 Uiso 1 1 calc R . .
H2B_37 H 0.6511 0.3631 1.0103 0.058 Uiso 1 1 calc R . .
C3_37 C 0.7637(6) 0.36198(18) 1.0694(4) 0.064(2) Uani 1 1 d DU . .
H3_37 H 0.8078 0.3464 1.0827 0.077 Uiso 1 1 calc R . .
C4_37 C 0.7181(8) 0.3709(3) 1.1241(5) 0.095(3) Uani 1 1 d DU . .
H4A_37 H 0.7601 0.3791 1.1563 0.143 Uiso 1 1 calc R . .
H4B_37 H 0.6901 0.3533 1.1398 0.143 Uiso 1 1 calc R . .
H4C_37 H 0.6746 0.3862 1.1116 0.143 Uiso 1 1 calc R . .
C5_37 C 0.8089(7) 0.3887(2) 1.0446(5) 0.083(3) Uani 1 1 d DU . .
H5A_37 H 0.8389 0.3824 1.0098 0.125 Uiso 1 1 calc R . .
H5B_37 H 0.8507 0.3968 1.0770 0.125 Uiso 1 1 calc R . .
H5C_37 H 0.7663 0.4041 1.0312 0.125 Uiso 1 1 calc R . .
C6_37 C 0.5905(4) 0.30818(15) 0.9838(3) 0.0387(14) Uani 1 1 d D . .
O6_37 O 0.5152(3) 0.31402(14) 0.9890(3) 0.0576(14) Uani 1 1 d D . .
N1_38 N 0.6160(3) 0.29481(13) 0.9339(2) 0.0373(12) Uani 1 1 d D . .
H1_38 H 0.6712 0.2912 0.9328 0.045 Uiso 1 1 calc R . .
C1_38 C 0.5550(4) 0.28598(16) 0.8812(3) 0.0419(14) Uani 1 1 d DU . .
H1A_38 H 0.5109 0.3022 0.8738 0.050 Uiso 1 1 calc R . .
C2_38 C 0.6015(5) 0.28294(19) 0.8231(3) 0.0562(17) Uani 1 1 d DU . .
H2A_38 H 0.6465 0.2674 0.8316 0.067 Uiso 1 1 calc R . .
H2B_38 H 0.5591 0.2749 0.7902 0.067 Uiso 1 1 calc R . .
C3_38 C 0.6434(8) 0.3095(2) 0.7970(5) 0.089(3) Uani 1 1 d DU . .
H3_38 H 0.6985 0.3108 0.8247 0.107 Uiso 1 1 calc R . .
C4_38 C 0.6768(8) 0.3028(3) 0.7351(4) 0.090(3) Uani 1 1 d DU . .
H4A_38 H 0.7010 0.2826 0.7358 0.134 Uiso 1 1 calc R . .
H4B_38 H 0.7216 0.3174 0.7278 0.134 Uiso 1 1 calc R . .
H4C_38 H 0.6292 0.3043 0.7022 0.134 Uiso 1 1 calc R . .
C5_38 C 0.6094(10) 0.3395(3) 0.8026(8) 0.123(4) Uani 1 1 d DU . .
H5A_38 H 0.6473 0.3540 0.7853 0.185 Uiso 1 1 calc R . .
H5B_38 H 0.6062 0.3441 0.8460 0.185 Uiso 1 1 calc R . .
H5C_38 H 0.5516 0.3407 0.7802 0.185 Uiso 1 1 calc R . .
C6_38 C 0.5073(4) 0.25650(15) 0.8908(3) 0.0428(15) Uani 1 1 d D . .
O6_38 O 0.4363(3) 0.25173(12) 0.8616(3) 0.0536(13) Uani 1 1 d D . .
N1_39 N 0.5485(3) 0.23605(13) 0.9288(3) 0.0435(13) Uani 1 1 d D . .
H1_39 H 0.5964 0.2412 0.9513 0.052 Uiso 1 1 calc R . .
C1_39 C 0.5154(4) 0.20568(16) 0.9333(3) 0.0464(16) Uani 1 1 d DU . .
C2_39 C 0.5765(5) 0.18740(19) 0.9800(4) 0.061(2) Uani 1 1 d DU . .
H2A_39 H 0.6213 0.1772 0.9588 0.073 Uiso 1 1 calc R . .
H2B_39 H 0.6054 0.2007 1.0120 0.073 Uiso 1 1 calc R . .
C3_39 C 0.5215(6) 0.1650(3) 1.0080(6) 0.095(3) Uani 1 1 d DU . .
H3A_39 H 0.5456 0.1604 1.0507 0.114 Uiso 1 1 calc R . .
H3B_39 H 0.5182 0.1462 0.9839 0.114 Uiso 1 1 calc R . .
C4_39 C 0.4342(6) 0.1789(3) 1.0070(6) 0.095(3) Uani 1 1 d DU . .
H4A_39 H 0.4255 0.1866 1.0483 0.114 Uiso 1 1 calc R . .
H4B_39 H 0.3889 0.1638 0.9948 0.114 Uiso 1 1 calc R . .
C5_39 C 0.4291(4) 0.20461(18) 0.9605(4) 0.0511(17) Uani 1 1 d DU . .
H5A_39 H 0.4185 0.2238 0.9811 0.061 Uiso 1 1 calc R . .
H5B_39 H 0.3814 0.2011 0.9276 0.061 Uiso 1 1 calc R . .
C6_39 C 0.5142(5) 0.19122(17) 0.8709(4) 0.0529(18) Uani 1 1 d D . .
O6_39 O 0.5565(5) 0.19882(16) 0.8305(3) 0.0785(18) Uani 1 1 d D . .
O7_39 O 0.4627(5) 0.16666(14) 0.8655(3) 0.0802(19) Uani 1 1 d D . .
C7_39 C 0.4612(10) 0.1498(3) 0.8090(6) 0.103(4) Uani 1 1 d D . .
H7A_39 H 0.4210 0.1329 0.8098 0.154 Uiso 1 1 calc R . .
H7B_39 H 0.5191 0.1421 0.8047 0.154 Uiso 1 1 calc R . .
H7C_39 H 0.4425 0.1628 0.7741 0.154 Uiso 1 1 calc R . .
C1_40 C 0.7948(6) 0.6263(2) 0.6830(5) 0.078(3) Uani 1 1 d DU . .
C2_40 C 0.8869(6) 0.6369(2) 0.6772(6) 0.084(3) Uani 1 1 d DU . .
H2A_40 H 0.9276 0.6250 0.7044 0.127 Uiso 1 1 calc R . .
H2B_40 H 0.8924 0.6581 0.6888 0.127 Uiso 1 1 calc R . .
H2C_40 H 0.8996 0.6345 0.6346 0.127 Uiso 1 1 calc R . .
C3_40 C 0.7293(8) 0.6442(3) 0.6416(8) 0.130(5) Uani 1 1 d DU . .
H3A_40 H 0.6712 0.6368 0.6460 0.195 Uiso 1 1 calc R . .
H3B_40 H 0.7412 0.6421 0.5988 0.195 Uiso 1 1 calc R . .
H3C_40 H 0.7332 0.6654 0.6534 0.195 Uiso 1 1 calc R . .
C4_40 C 0.7827(10) 0.6279(3) 0.7552(6) 0.126(5) Uani 1 1 d DU . .
H4A_40 H 0.8274 0.6159 0.7785 0.189 Uiso 1 1 calc R . .
H4B_40 H 0.7258 0.6201 0.7618 0.189 Uiso 1 1 calc R . .
H4C_40 H 0.7875 0.6488 0.7690 0.189 Uiso 1 1 calc R . .
O1_40 O 0.7945(3) 0.59495(12) 0.6675(3) 0.0608(14) Uani 1 1 d DU . .
C5_40 C 0.7208(5) 0.57871(19) 0.6608(4) 0.0532(18) Uani 1 1 d . . .
O5_40 O 0.6528(3) 0.58610(13) 0.6795(3) 0.0659(16) Uani 1 1 d . . .
N1_41 N 0.7340(4) 0.55265(14) 0.6320(3) 0.0495(15) Uani 1 1 d D . .
H1_41 H 0.7866 0.5470 0.6268 0.059 Uiso 1 1 calc R . .
C1_41 C 0.6609(5) 0.53403(18) 0.6097(3) 0.0521(17) Uani 1 1 d DU . .
H1A_41 H 0.6167 0.5474 0.5872 0.063 Uiso 1 1 calc R . .
C2_41 C 0.6898(5) 0.5116(2) 0.5632(4) 0.0625(19) Uani 1 1 d DU . .
H2A_41 H 0.7240 0.5225 0.5349 0.075 Uiso 1 1 calc R . .
H2B_41 H 0.7285 0.4968 0.5857 0.075 Uiso 1 1 calc R . .
C3_41 C 0.6197(7) 0.4950(3) 0.5258(5) 0.084(2) Uani 1 1 d DU . .
H3_41 H 0.5818 0.4844 0.5529 0.101 Uiso 1 1 calc R . .
C4_41 C 0.6632(10) 0.4720(3) 0.4846(7) 0.122(4) Uani 1 1 d DU . .
H4A_41 H 0.6185 0.4609 0.4592 0.183 Uiso 1 1 calc R . .
H4B_41 H 0.6989 0.4580 0.5108 0.183 Uiso 1 1 calc R . .
H4C_41 H 0.6993 0.4828 0.4580 0.183 Uiso 1 1 calc R . .
C5_41 C 0.5672(9) 0.5165(4) 0.4822(7) 0.129(5) Uani 1 1 d DU . .
H5A_41 H 0.5206 0.5055 0.4584 0.193 Uiso 1 1 calc R . .
H5B_41 H 0.6047 0.5256 0.4543 0.193 Uiso 1 1 calc R . .
H5C_41 H 0.5426 0.5323 0.5061 0.193 Uiso 1 1 calc R . .
C6_41 C 0.6183(4) 0.51865(16) 0.6613(3) 0.0435(15) Uani 1 1 d D . .
O6_41 O 0.5398(3) 0.51436(13) 0.6553(2) 0.0538(13) Uani 1 1 d D . .
N1_42 N 0.6694(4) 0.50926(14) 0.7112(3) 0.0492(14) Uani 1 1 d D . .
H1_42 H 0.7253 0.5124 0.7140 0.059 Uiso 1 1 calc R . .
C1_42 C 0.6312(4) 0.49383(16) 0.7607(3) 0.0483(16) Uani 1 1 d DU . .
H1A_42 H 0.5895 0.4787 0.7414 0.058 Uiso 1 1 calc R . .
C2_42 C 0.7012(5) 0.4768(2) 0.8023(4) 0.0599(18) Uani 1 1 d DU . .
H2A_42 H 0.7463 0.4912 0.8184 0.072 Uiso 1 1 calc R . .
H2B_42 H 0.7286 0.4620 0.7770 0.072 Uiso 1 1 calc R . .
C3_42 C 0.6674(6) 0.4603(2) 0.8575(5) 0.076(2) Uani 1 1 d DU . .
H3_42 H 0.6411 0.4754 0.8835 0.091 Uiso 1 1 calc R . .
C4_42 C 0.7486(7) 0.4464(3) 0.8962(6) 0.104(4) Uani 1 1 d DU . .
H4A_42 H 0.7306 0.4363 0.9325 0.155 Uiso 1 1 calc R . .
H4B_42 H 0.7897 0.4623 0.9092 0.155 Uiso 1 1 calc R . .
H4C_42 H 0.7760 0.4318 0.8710 0.155 Uiso 1 1 calc R . .
C5_42 C 0.5990(8) 0.4360(3) 0.8382(7) 0.113(4) Uani 1 1 d DU . .
H5A_42 H 0.5796 0.4269 0.8750 0.169 Uiso 1 1 calc R . .
H5B_42 H 0.6243 0.4206 0.8139 0.169 Uiso 1 1 calc R . .
H5C_42 H 0.5497 0.4452 0.8136 0.169 Uiso 1 1 calc R . .
C6_42 C 0.5805(4) 0.51559(15) 0.7986(3) 0.0413(15) Uani 1 1 d D . .
O6_42 O 0.5080(3) 0.50899(11) 0.8115(2) 0.0457(11) Uani 1 1 d D . .
N1_43 N 0.6182(4) 0.54200(13) 0.8133(3) 0.0457(13) Uani 1 1 d D . .
H1_43 H 0.6708 0.5454 0.8041 0.055 Uiso 1 1 calc R . .
C1_43 C 0.5733(4) 0.56518(16) 0.8442(3) 0.0471(16) Uani 1 1 d DU . .
C2_43 C 0.5585(5) 0.55649(19) 0.9115(3) 0.0549(18) Uani 1 1 d DU . .
H2A_43 H 0.4960 0.5559 0.9160 0.066 Uiso 1 1 calc R . .
H2B_43 H 0.5834 0.5365 0.9221 0.066 Uiso 1 1 calc R . .
C3_43 C 0.6035(11) 0.5807(3) 0.9537(5) 0.124(5) Uani 1 1 d DU . .
H3A_43 H 0.5687 0.5856 0.9876 0.149 Uiso 1 1 calc R . .
H3B_43 H 0.6611 0.5737 0.9716 0.149 Uiso 1 1 calc R . .
C4_43 C 0.6116(11) 0.6074(3) 0.9133(5) 0.118(5) Uani 1 1 d DU . .
H4A_43 H 0.6600 0.6203 0.9301 0.141 Uiso 1 1 calc R . .
H4B_43 H 0.5578 0.6194 0.9095 0.141 Uiso 1 1 calc R . .
C5_43 C 0.6284(5) 0.59446(18) 0.8509(4) 0.0579(19) Uani 1 1 d DU . .
H5A_43 H 0.6904 0.5899 0.8502 0.069 Uiso 1 1 calc R . .
H5B_43 H 0.6101 0.6087 0.8174 0.069 Uiso 1 1 calc R . .
C6_43 C 0.4854(4) 0.57169(15) 0.8055(3) 0.0431(15) Uani 1 1 d D . .
O6_43 O 0.4176(3) 0.57426(13) 0.8283(3) 0.0550(13) Uani 1 1 d D . .
N1_44 N 0.4899(3) 0.57518(13) 0.7449(2) 0.0408(12) Uani 1 1 d D . .
H1_44 H 0.5392 0.5726 0.7298 0.049 Uiso 1 1 calc R . .
C1_44 C 0.4126(4) 0.58329(15) 0.7040(3) 0.0418(14) Uani 1 1 d DU . .
H1A_44 H 0.3860 0.6012 0.7220 0.050 Uiso 1 1 calc R . .
C2_44 C 0.4385(5) 0.59235(18) 0.6413(3) 0.0508(16) Uani 1 1 d DU . .
H2A_44 H 0.4827 0.6083 0.6474 0.061 Uiso 1 1 calc R . .
H2B_44 H 0.4654 0.5749 0.6232 0.061 Uiso 1 1 calc R . .
C3_44 C 0.3652(5) 0.60353(19) 0.5957(4) 0.0575(17) Uani 1 1 d DU . .
H3_44 H 0.3196 0.5877 0.5909 0.069 Uiso 1 1 calc R . .
C4_44 C 0.3251(7) 0.6322(2) 0.6183(5) 0.081(3) Uani 1 1 d DU . .
H4A_44 H 0.2777 0.6386 0.5881 0.122 Uiso 1 1 calc R . .
H4B_44 H 0.3690 0.6480 0.6233 0.122 Uiso 1 1 calc R . .
H4C_44 H 0.3031 0.6283 0.6577 0.122 Uiso 1 1 calc R . .
C5_44 C 0.3976(7) 0.6088(3) 0.5331(4) 0.087(3) Uani 1 1 d DU . .
H5A_44 H 0.3498 0.6157 0.5037 0.131 Uiso 1 1 calc R . .
H5B_44 H 0.4207 0.5900 0.5183 0.131 Uiso 1 1 calc R . .
H5C_44 H 0.4431 0.6240 0.5371 0.131 Uiso 1 1 calc R . .
C6_44 C 0.3460(4) 0.55840(15) 0.6986(3) 0.0396(14) Uani 1 1 d D . .
O6_44 O 0.2684(3) 0.56423(12) 0.7005(2) 0.0494(12) Uani 1 1 d D . .
N1_45 N 0.3731(3) 0.53036(12) 0.6911(3) 0.0381(12) Uani 1 1 d D . .
H1_45 H 0.4285 0.5268 0.6908 0.046 Uiso 1 1 calc R . .
C1_45 C 0.3126(5) 0.50565(17) 0.6836(4) 0.0508(16) Uani 1 1 d DU . .
H1A_45 H 0.2674 0.5129 0.6511 0.061 Uiso 1 1 calc R . .
C2_45 C 0.3484(8) 0.4781(2) 0.6555(5) 0.087(2) Uani 1 1 d DU . .
H2A_45 H 0.2992 0.4661 0.6364 0.104 Uiso 1 1 calc R . .
H2B_45 H 0.3819 0.4847 0.6220 0.104 Uiso 1 1 calc R . .
C3_45 C 0.4024(8) 0.4587(3) 0.6956(6) 0.097(3) Uani 1 1 d DU . .
H3_45 H 0.4354 0.4706 0.7291 0.116 Uiso 1 1 calc R . .
C4_45 C 0.4663(10) 0.4419(4) 0.6559(8) 0.133(5) Uani 1 1 d DU . .
H4A_45 H 0.5045 0.4288 0.6826 0.200 Uiso 1 1 calc R . .
H4B_45 H 0.5008 0.4566 0.6362 0.200 Uiso 1 1 calc R . .
H4C_45 H 0.4331 0.4298 0.6244 0.200 Uiso 1 1 calc R . .
C5_45 C 0.3495(10) 0.4341(3) 0.7230(7) 0.114(4) Uani 1 1 d DU . .
H5A_45 H 0.3877 0.4216 0.7510 0.171 Uiso 1 1 calc R . .
H5B_45 H 0.3214 0.4216 0.6898 0.171 Uiso 1 1 calc R . .
H5C_45 H 0.3055 0.4433 0.7457 0.171 Uiso 1 1 calc R . .
C6_45 C 0.2639(4) 0.50102(15) 0.7390(3) 0.0392(14) Uani 1 1 d D . .
O6_45 O 0.1877(3) 0.49307(12) 0.7332(2) 0.0444(11) Uani 1 1 d D . .
N1_46 N 0.3062(3) 0.50677(12) 0.7950(2) 0.0371(11) Uani 1 1 d D . .
H1_46 H 0.3608 0.5119 0.7976 0.044 Uiso 1 1 calc R . .
C1_46 C 0.2641(4) 0.50469(14) 0.8515(3) 0.0398(14) Uani 1 1 d DU . .
C2_46 C 0.2478(5) 0.47146(16) 0.8686(4) 0.0493(16) Uani 1 1 d DU . .
H2A_46 H 0.2250 0.4597 0.8320 0.059 Uiso 1 1 calc R . .
H2B_46 H 0.2069 0.4701 0.9001 0.059 Uiso 1 1 calc R . .
C3_46 C 0.3397(5) 0.46039(18) 0.8946(4) 0.0600(19) Uani 1 1 d DU . .
H3A_46 H 0.3355 0.4436 0.9238 0.072 Uiso 1 1 calc R . .
H3B_46 H 0.3721 0.4534 0.8608 0.072 Uiso 1 1 calc R . .
C4_46 C 0.3849(6) 0.4875(2) 0.9275(5) 0.070(2) Uani 1 1 d DU . .
H4A_46 H 0.4436 0.4901 0.9151 0.085 Uiso 1 1 calc R . .
H4B_46 H 0.3893 0.4849 0.9726 0.085 Uiso 1 1 calc R . .
C5_46 C 0.3261(4) 0.51564(16) 0.9068(3) 0.0457(15) Uani 1 1 d DU . .
H5A_46 H 0.2934 0.5223 0.9406 0.055 Uiso 1 1 calc R . .
H5B_46 H 0.3617 0.5325 0.8946 0.055 Uiso 1 1 calc R . .
C6_46 C 0.1809(4) 0.52417(14) 0.8463(3) 0.0390(14) Uani 1 1 d D . .
O6_46 O 0.1150(3) 0.51651(13) 0.8689(3) 0.0552(13) Uani 1 1 d D . .
N1_47 N 0.1893(3) 0.55087(11) 0.8199(2) 0.0376(12) Uani 1 1 d D . .
H1_47 H 0.2379 0.5551 0.8050 0.045 Uiso 1 1 calc R . .
C1_47 C 0.1212(4) 0.57327(15) 0.8147(3) 0.0421(14) Uani 1 1 d DU . .
H1A_47 H 0.0918 0.5725 0.8531 0.050 Uiso 1 1 calc R . .
C2_47 C 0.1615(5) 0.60472(16) 0.8103(4) 0.0518(16) Uani 1 1 d DU . .
H2A_47 H 0.1941 0.6052 0.7739 0.062 Uiso 1 1 calc R . .
H2B_47 H 0.1143 0.6196 0.8033 0.062 Uiso 1 1 calc R . .
C3_47 C 0.2217(6) 0.6144(2) 0.8665(4) 0.074(2) Uani 1 1 d DU . .
H3_47 H 0.2599 0.5971 0.8798 0.089 Uiso 1 1 calc R . .
C4_47 C 0.2796(7) 0.6406(3) 0.8485(6) 0.098(3) Uani 1 1 d DU . .
H4A_47 H 0.3194 0.6464 0.8842 0.147 Uiso 1 1 calc R . .
H4B_47 H 0.2432 0.6578 0.8348 0.147 Uiso 1 1 calc R . .
H4C_47 H 0.3124 0.6342 0.8152 0.147 Uiso 1 1 calc R . .
C5_47 C 0.1682(9) 0.6221(3) 0.9189(5) 0.112(4) Uani 1 1 d DU . .
H5A_47 H 0.2067 0.6278 0.9554 0.167 Uiso 1 1 calc R . .
H5B_47 H 0.1341 0.6046 0.9283 0.167 Uiso 1 1 calc R . .
H5C_47 H 0.1295 0.6388 0.9065 0.167 Uiso 1 1 calc R . .
C6_47 C 0.0525(4) 0.56819(16) 0.7597(3) 0.0435(15) Uani 1 1 d D . .
O6_47 O -0.0242(3) 0.57347(14) 0.7641(3) 0.0583(14) Uani 1 1 d D . .
N1_48 N 0.0810(3) 0.55887(12) 0.7074(2) 0.0383(12) Uani 1 1 d D . .
H1_48 H 0.1360 0.5550 0.7065 0.046 Uiso 1 1 calc R . .
C1_48 C 0.0206(4) 0.55507(15) 0.6509(3) 0.0398(14) Uani 1 1 d DU . .
H1A_48 H -0.0208 0.5722 0.6482 0.048 Uiso 1 1 calc R . .
C2_48 C 0.0693(4) 0.55552(17) 0.5917(3) 0.0476(15) Uani 1 1 d DU . .
H2A_48 H 0.1139 0.5397 0.5961 0.057 Uiso 1 1 calc R . .
H2B_48 H 0.0276 0.5501 0.5561 0.057 Uiso 1 1 calc R . .
C3_48 C 0.1124(5) 0.58455(18) 0.5769(4) 0.0585(18) Uani 1 1 d DU . .
H3_48 H 0.1601 0.5883 0.6103 0.070 Uiso 1 1 calc R . .
C4_48 C 0.1528(7) 0.5820(3) 0.5171(4) 0.080(3) Uani 1 1 d DU . .
H4A_48 H 0.1813 0.6009 0.5089 0.120 Uiso 1 1 calc R . .
H4B_48 H 0.1079 0.5777 0.4834 0.120 Uiso 1 1 calc R . .
H4C_48 H 0.1953 0.5657 0.5204 0.120 Uiso 1 1 calc R . .
C5_48 C 0.0536(8) 0.6123(2) 0.5733(6) 0.090(3) Uani 1 1 d DU . .
H5A_48 H 0.0870 0.6300 0.5645 0.136 Uiso 1 1 calc R . .
H5B_48 H 0.0299 0.6150 0.6126 0.136 Uiso 1 1 calc R . .
H5C_48 H 0.0063 0.6095 0.5406 0.136 Uiso 1 1 calc R . .
C6_48 C -0.0321(4) 0.52564(14) 0.6504(3) 0.0391(14) Uani 1 1 d D . .
O6_48 O -0.1047(3) 0.52494(11) 0.6207(3) 0.0484(12) Uani 1 1 d D . .
N1_49 N 0.0075(3) 0.50125(12) 0.6756(3) 0.0432(13) Uani 1 1 d D . .
H1_49 H 0.0596 0.5028 0.6951 0.052 Uiso 1 1 calc R . .
C1_49 C -0.0355(4) 0.47219(16) 0.6708(3) 0.0485(16) Uani 1 1 d DU . .
C2_49 C 0.0271(5) 0.44677(18) 0.6923(4) 0.064(2) Uani 1 1 d DU . .
H2A_49 H 0.0115 0.4280 0.6697 0.077 Uiso 1 1 calc R . .
H2B_49 H 0.0871 0.4522 0.6862 0.077 Uiso 1 1 calc R . .
C3_49 C 0.0171(7) 0.4435(3) 0.7587(6) 0.103(4) Uani 1 1 d DU . .
H3A_49 H 0.0540 0.4581 0.7833 0.123 Uiso 1 1 calc R . .
H3B_49 H 0.0337 0.4230 0.7730 0.123 Uiso 1 1 calc R . .
C4_49 C -0.0776(8) 0.4492(4) 0.7654(7) 0.128(5) Uani 1 1 d DU . .
H4A_49 H -0.1108 0.4303 0.7614 0.153 Uiso 1 1 calc R . .
H4B_49 H -0.0842 0.4583 0.8059 0.153 Uiso 1 1 calc R . .
C5_49 C -0.1084(5) 0.4705(2) 0.7145(4) 0.0613(19) Uani 1 1 d DU . .
H5A_49 H -0.1192 0.4906 0.7314 0.074 Uiso 1 1 calc R . .
H5B_49 H -0.1626 0.4631 0.6919 0.074 Uiso 1 1 calc R . .
C6_49 C -0.0722(5) 0.46627(18) 0.6033(4) 0.059(2) Uani 1 1 d D . .
O6_49 O -0.1411(4) 0.45456(16) 0.5867(3) 0.0799(19) Uani 1 1 d D . .
O7_49 O -0.0129(4) 0.47454(14) 0.5642(3) 0.0685(16) Uani 1 1 d D . .
C7_49 C -0.0416(9) 0.4703(3) 0.4983(4) 0.101(4) Uani 1 1 d D . .
H7A_49 H 0.0042 0.4767 0.4739 0.151 Uiso 1 1 calc R . .
H7B_49 H -0.0934 0.4824 0.4869 0.151 Uiso 1 1 calc R . .
H7C_49 H -0.0548 0.4491 0.4903 0.151 Uiso 1 1 calc R . .

loop_
_atom_site_aniso_label
_atom_site_aniso_U_11
_atom_site_aniso_U_22
_atom_site_aniso_U_33
_atom_site_aniso_U_23
_atom_site_aniso_U_13
_atom_site_aniso_U_12
O1_1 0.039(3) 0.085(4) 0.074(4) -0.012(3) 0.003(3) 0.010(3)
O1_2 0.052(3) 0.076(4) 0.070(4) -0.002(3) 0.004(3) -0.023(3)
O1_3 0.046(3) 0.092(5) 0.099(5) -0.008(4) 0.007(3) 0.012(3)
O1_4 0.043(3) 0.079(4) 0.103(5) 0.002(4) 0.004(3) -0.018(3)
O1_5 0.065(5) 0.180(11) 0.143(8) -0.028(7) 0.012(5) -0.003(6)
O1_6 0.065(5) 0.196(11) 0.155(9) 0.075(8) 0.020(5) 0.002(6)
O1_9 0.092(10) 0.100(11) 0.143(14) -0.006(9) 0.039(9) 0.007(8)
C1_9 0.104(11) 0.116(12) 0.159(15) -0.016(11) 0.039(10) 0.016(9)
C2_9 0.126(14) 0.136(15) 0.183(17) -0.008(13) 0.030(12) 0.030(11)
O1'_9 0.094(11) 0.137(16) 0.132(15) -0.067(13) 0.012(10) 0.017(11)
C1'_9 0.075(15) 0.14(2) 0.13(2) -0.07(2) 0.025(14) -0.005(15)
C2'_9 0.083(16) 0.14(3) 0.15(3) -0.07(2) 0.029(16) -0.007(16)
C1_10 0.073(5) 0.040(4) 0.057(4) 0.005(3) 0.011(4) 0.012(4)
C2_10 0.105(8) 0.078(7) 0.085(6) -0.015(5) 0.001(6) 0.004(6)
C3_10 0.218(14) 0.067(7) 0.098(8) 0.034(6) 0.078(10) 0.049(8)
C4_10 0.085(6) 0.058(6) 0.201(15) -0.024(8) -0.030(7) 0.026(5)
O1_10 0.052(3) 0.035(3) 0.106(5) -0.003(3) -0.018(3) 0.009(2)
C5_10 0.041(4) 0.039(4) 0.045(4) -0.006(3) -0.001(3) 0.004(3)
O5_10 0.048(3) 0.044(3) 0.071(3) 0.007(2) 0.015(2) 0.000(2)
N1_11 0.026(3) 0.045(3) 0.047(3) -0.004(2) -0.003(2) 0.007(2)
C1_11 0.035(3) 0.042(3) 0.044(3) -0.002(3) -0.002(3) 0.002(3)
C2_11 0.044(3) 0.051(4) 0.039(3) 0.001(3) 0.003(3) -0.003(3)
C3_11 0.068(4) 0.064(4) 0.043(4) 0.001(3) 0.009(3) 0.001(4)
C4_11 0.100(7) 0.095(7) 0.064(5) 0.011(5) 0.026(5) -0.020(6)
C5_11 0.110(7) 0.080(6) 0.052(5) -0.012(4) 0.001(5) -0.020(5)
C6_11 0.038(4) 0.035(3) 0.042(3) 0.005(3) 0.009(3) 0.000(3)
O6_11 0.028(2) 0.067(3) 0.055(3) 0.004(2) 0.004(2) 0.010(2)
N1_12 0.026(3) 0.047(3) 0.050(3) -0.009(3) 0.004(2) -0.001(2)
C1_12 0.043(4) 0.051(4) 0.048(4) -0.012(3) 0.012(3) -0.003(3)
C2_12 0.057(4) 0.069(4) 0.057(4) -0.022(3) 0.017(3) -0.018(3)
C3_12 0.072(5) 0.087(5) 0.075(5) -0.041(4) 0.036(4) -0.027(4)
C4_12 0.101(7) 0.106(8) 0.135(10) -0.060(8) 0.042(6) -0.002(6)
C5_12 0.120(8) 0.128(9) 0.075(6) -0.054(6) 0.034(5) -0.051(7)
C6_12 0.029(3) 0.046(4) 0.038(3) -0.010(3) 0.002(2) 0.003(3)
O6_12 0.031(2) 0.048(3) 0.051(3) -0.008(2) 0.0047(19) 0.000(2)
N1_13 0.023(2) 0.063(4) 0.046(3) -0.014(3) 0.007(2) 0.003(2)
C1_13 0.042(4) 0.044(4) 0.038(3) 0.001(3) 0.006(3) 0.010(3)
C2_13 0.053(4) 0.065(5) 0.037(3) -0.001(3) 0.006(3) 0.004(3)
C3_13 0.156(11) 0.123(10) 0.051(5) 0.002(5) -0.002(6) 0.069(9)
C4_13 0.240(16) 0.107(9) 0.076(7) 0.018(6) 0.012(9) 0.096(10)
C5_13 0.047(4) 0.066(5) 0.051(4) -0.003(3) 0.002(3) 0.020(4)
C6_13 0.033(3) 0.035(3) 0.037(3) 0.001(3) 0.005(3) 0.008(2)
O6_13 0.050(3) 0.062(3) 0.049(3) 0.003(2) 0.015(2) -0.004(2)
N1_14 0.024(2) 0.041(3) 0.041(3) 0.002(2) 0.010(2) 0.002(2)
C1_14 0.035(3) 0.037(3) 0.045(3) -0.003(3) 0.010(3) -0.004(3)
C2_14 0.047(4) 0.053(4) 0.049(4) -0.009(3) 0.006(3) 0.000(3)
C3_14 0.049(6) 0.063(7) 0.053(6) -0.018(5) 0.001(5) 0.007(5)
C4_14 0.083(11) 0.095(12) 0.066(8) -0.033(9) 0.006(8) -0.001(10)
C5_14 0.060(10) 0.068(10) 0.091(11) -0.023(8) 0.000(8) -0.011(7)
C3'_14 0.070(11) 0.058(10) 0.059(10) -0.018(8) 0.005(8) 0.003(8)
C4'_14 0.098(15) 0.091(15) 0.072(13) -0.019(11) 0.019(11) 0.016(12)
C5'_14 0.094(15) 0.057(11) 0.088(14) -0.019(10) 0.002(12) -0.010(10)
C6_14 0.035(3) 0.050(4) 0.026(3) -0.004(3) 0.002(2) 0.003(3)
O6_14 0.027(2) 0.055(3) 0.049(3) -0.007(2) 0.0034(19) -0.006(2)
N1_15 0.026(3) 0.039(3) 0.050(3) 0.002(2) -0.001(2) 0.000(2)
C1_15 0.030(3) 0.045(3) 0.048(4) 0.005(3) 0.006(3) 0.004(3)
C2_15 0.044(4) 0.045(3) 0.073(4) 0.006(3) 0.011(3) 0.005(3)
C3_15 0.062(4) 0.050(4) 0.091(5) 0.009(4) 0.014(4) 0.009(3)
C4_15 0.085(6) 0.066(6) 0.094(7) 0.017(5) 0.007(5) 0.027(5)
C5_15 0.085(7) 0.054(5) 0.162(11) 0.006(6) 0.019(7) 0.005(5)
C6_15 0.037(4) 0.041(4) 0.046(4) -0.002(3) 0.000(3) 0.000(3)
O6_15 0.024(2) 0.061(3) 0.059(3) 0.004(2) 0.002(2) 0.010(2)
N1_16 0.026(3) 0.053(3) 0.044(3) -0.005(3) 0.000(2) 0.009(2)
C1_16 0.034(3) 0.058(4) 0.040(3) -0.005(3) 0.002(3) 0.007(3)
C2_16 0.043(4) 0.070(5) 0.064(5) -0.015(4) 0.009(3) 0.004(3)
C3_16 0.053(5) 0.079(5) 0.083(6) -0.030(5) -0.001(4) 0.005(4)
C4_16 0.051(5) 0.107(7) 0.064(5) -0.025(5) -0.002(4) 0.011(4)
C5_16 0.041(4) 0.082(5) 0.044(4) 0.002(4) -0.002(3) 0.008(3)
C6_16 0.044(4) 0.068(5) 0.039(4) 0.008(3) 0.005(3) 0.009(3)
O6_16 0.048(3) 0.084(4) 0.084(4) -0.022(3) 0.029(3) -0.003(3)
N1_17 0.034(3) 0.051(3) 0.046(3) 0.001(3) 0.003(2) 0.008(2)
C1_17 0.048(4) 0.055(4) 0.047(4) 0.005(3) 0.007(3) -0.004(3)
C2_17 0.071(5) 0.063(4) 0.084(5) 0.012(4) 0.006(4) 0.008(4)
C3_17 0.121(7) 0.090(6) 0.127(7) 0.025(6) -0.007(6) 0.027(6)
C4_17 0.187(14) 0.097(9) 0.195(13) 0.023(9) -0.023(12) 0.053(9)
C5_17 0.189(14) 0.142(12) 0.126(9) 0.054(9) -0.006(9) 0.008(11)
C6_17 0.040(4) 0.047(4) 0.054(4) -0.007(3) 0.005(3) -0.001(3)
O6_17 0.030(3) 0.088(4) 0.069(4) 0.003(3) 0.013(2) -0.004(3)
N1_18 0.023(3) 0.050(3) 0.050(3) 0.001(3) 0.000(2) 0.001(2)
C1_18 0.031(3) 0.049(4) 0.050(4) -0.004(3) -0.004(3) 0.000(3)
C2_18 0.053(4) 0.076(5) 0.053(4) -0.004(4) -0.001(3) -0.001(4)
C3_18 0.085(6) 0.103(6) 0.069(5) -0.012(5) 0.011(4) 0.030(5)
C4_18 0.117(9) 0.171(12) 0.073(7) -0.005(7) 0.026(6) 0.045(8)
C5_18 0.144(11) 0.112(7) 0.164(12) -0.038(9) 0.047(10) 0.021(8)
C6_18 0.035(3) 0.050(4) 0.052(4) -0.009(3) 0.001(3) 0.005(3)
O6_18 0.033(3) 0.054(3) 0.076(4) -0.006(3) -0.014(2) 0.007(2)
N1_19 0.030(3) 0.050(3) 0.055(3) -0.008(3) -0.004(2) 0.002(2)
C1_19 0.036(3) 0.045(4) 0.059(4) -0.007(3) 0.008(3) 0.003(3)
C2_19 0.041(4) 0.052(4) 0.083(6) -0.016(4) 0.001(4) -0.004(3)
C3_19 0.083(7) 0.109(9) 0.126(10) -0.053(7) 0.013(7) -0.007(6)
C4_19 0.076(6) 0.129(10) 0.110(9) -0.049(7) 0.028(6) -0.001(6)
C5_19 0.038(4) 0.068(5) 0.066(5) -0.006(4) 0.011(3) 0.006(3)
C6_19 0.061(5) 0.042(4) 0.066(5) -0.007(4) 0.016(4) -0.010(4)
O6_19 0.120(6) 0.096(5) 0.067(4) -0.002(4) 0.033(4) -0.012(5)
O7_19 0.109(5) 0.053(4) 0.082(5) 0.008(3) -0.009(4) 0.022(4)
C7_19 0.186(15) 0.071(8) 0.124(11) 0.040(8) -0.004(11) 0.013(9)
C1_20 0.066(5) 0.047(4) 0.092(6) -0.006(4) 0.021(4) 0.002(4)
C2_20 0.077(6) 0.070(7) 0.174(13) -0.024(8) 0.021(6) 0.017(5)
C3_20 0.146(11) 0.092(8) 0.098(7) 0.016(7) 0.040(8) 0.029(8)
C4_20 0.097(7) 0.064(6) 0.098(7) -0.013(5) 0.015(6) -0.008(5)
O1_20 0.040(3) 0.048(3) 0.109(5) -0.010(3) 0.002(3) 0.001(2)
C5_20 0.040(4) 0.056(5) 0.063(5) -0.005(4) 0.011(3) -0.002(3)
O5_20 0.045(3) 0.059(3) 0.090(4) 0.000(3) 0.021(3) -0.006(3)
N1_21 0.030(3) 0.060(4) 0.055(4) -0.006(3) 0.008(2) 0.001(3)
C1_21 0.035(3) 0.061(4) 0.039(3) 0.000(3) 0.004(3) -0.001(3)
C2_21 0.048(4) 0.085(5) 0.060(4) 0.015(4) 0.013(3) 0.002(4)
C3_21 0.096(6) 0.115(7) 0.096(6) 0.037(5) 0.004(5) 0.011(5)
C4_21 0.187(13) 0.141(12) 0.136(11) 0.074(9) 0.006(10) 0.002(10)
C5_21 0.174(13) 0.201(15) 0.162(13) 0.032(11) -0.066(10) -0.019(11)
C6_21 0.038(4) 0.045(4) 0.050(4) 0.008(3) 0.013(3) -0.004(3)
O6_21 0.027(2) 0.083(4) 0.051(3) 0.000(3) 0.006(2) 0.004(2)
N1_22 0.027(3) 0.056(3) 0.043(3) -0.001(3) 0.006(2) -0.003(2)
C1_22 0.039(3) 0.046(4) 0.045(3) -0.005(3) 0.009(3) -0.004(3)
C2_22 0.050(4) 0.051(4) 0.052(4) -0.006(3) 0.009(3) -0.006(3)
C3_22 0.067(4) 0.059(4) 0.051(4) -0.010(3) 0.013(3) -0.012(3)
C4_22 0.083(6) 0.099(7) 0.071(6) -0.026(5) 0.010(5) -0.012(6)
C5_22 0.087(6) 0.089(7) 0.087(7) -0.020(6) 0.011(5) 0.016(5)
C6_22 0.032(3) 0.044(4) 0.040(3) -0.005(3) 0.001(3) 0.002(3)
O6_22 0.037(2) 0.048(3) 0.046(3) 0.005(2) 0.012(2) 0.004(2)
N1_23 0.035(3) 0.039(3) 0.049(3) 0.002(2) 0.008(2) 0.006(2)
C1_23 0.048(4) 0.046(4) 0.054(4) 0.003(3) 0.015(3) 0.010(3)
C2_23 0.057(5) 0.072(5) 0.053(4) 0.012(4) 0.014(4) 0.013(4)
C3_23 0.160(12) 0.147(12) 0.076(6) -0.010(7) -0.025(7) 0.087(10)
C4_23 0.204(14) 0.133(11) 0.095(8) -0.003(7) -0.020(9) 0.102(11)
C5_23 0.057(5) 0.046(4) 0.078(5) 0.011(4) 0.015(4) 0.014(3)
C6_23 0.059(4) 0.030(3) 0.055(4) 0.003(3) 0.010(3) 0.008(3)
O6_23 0.049(3) 0.054(3) 0.062(3) 0.005(2) 0.023(2) -0.001(2)
N1_24 0.031(3) 0.047(3) 0.055(3) -0.008(3) 0.012(2) -0.002(2)
C1_24 0.054(4) 0.060(4) 0.063(4) -0.017(4) 0.019(4) -0.012(4)
C2_24 0.068(5) 0.083(5) 0.067(4) -0.028(4) 0.023(4) -0.012(4)
C3_24 0.107(6) 0.108(6) 0.079(5) -0.030(5) 0.018(5) -0.024(6)
C4_24 0.095(8) 0.138(10) 0.080(6) -0.030(6) 0.005(6) -0.006(7)
C5_24 0.186(13) 0.136(11) 0.129(10) -0.034(8) 0.027(10) -0.078(10)
C6_24 0.038(4) 0.067(5) 0.036(3) -0.004(3) 0.006(3) -0.008(3)
O6_24 0.031(3) 0.081(4) 0.067(3) -0.022(3) 0.006(2) -0.013(2)
N1_25 0.022(2) 0.063(4) 0.041(3) 0.003(3) 0.004(2) -0.001(2)
C1_25 0.038(3) 0.054(4) 0.043(3) 0.011(3) 0.005(3) 0.002(3)
C2_25 0.047(4) 0.052(3) 0.051(4) 0.014(3) 0.008(3) 0.002(3)
C3_25 0.075(5) 0.054(4) 0.067(5) 0.007(4) 0.009(4) 0.004(4)
C4_25 0.085(6) 0.080(7) 0.091(7) 0.017(5) -0.001(5) 0.027(5)
C5_25 0.118(8) 0.058(5) 0.112(8) 0.006(6) -0.003(7) -0.008(5)
C6_25 0.029(3) 0.042(3) 0.043(3) 0.006(3) -0.002(3) -0.003(3)
O6_25 0.028(2) 0.057(3) 0.050(3) 0.008(2) -0.0015(19) 0.005(2)
N1_26 0.023(2) 0.042(3) 0.038(3) 0.004(2) 0.001(2) 0.003(2)
C1_26 0.032(3) 0.045(3) 0.039(3) -0.001(3) 0.001(2) 0.003(3)
C2_26 0.046(4) 0.043(4) 0.051(4) -0.004(3) 0.004(3) 0.004(3)
C3_26 0.057(5) 0.056(4) 0.071(5) -0.018(4) -0.002(4) -0.007(4)
C4_26 0.053(4) 0.070(5) 0.059(5) -0.011(4) -0.008(3) -0.003(4)
C5_26 0.040(4) 0.052(4) 0.042(4) 0.005(3) -0.006(3) 0.002(3)
C6_26 0.037(3) 0.050(4) 0.035(3) 0.006(3) 0.001(3) -0.002(3)
O6_26 0.041(3) 0.063(3) 0.071(4) -0.006(3) 0.018(3) -0.006(2)
N1_27 0.037(3) 0.039(3) 0.047(3) -0.002(2) 0.006(2) 0.001(2)
C1_27 0.047(4) 0.040(3) 0.071(5) 0.010(3) 0.004(3) -0.006(3)
C2_27 0.095(6) 0.048(4) 0.114(6) 0.007(4) -0.017(5) 0.005(4)
C3_27 0.166(9) 0.084(6) 0.143(8) 0.015(6) -0.034(7) 0.027(6)
C4_27 0.249(17) 0.096(9) 0.217(16) 0.023(9) -0.030(14) 0.057(11)
C5_27 0.257(17) 0.134(12) 0.156(9) 0.045(10) 0.000(12) 0.048(13)
C6_27 0.034(3) 0.036(3) 0.050(4) -0.004(3) 0.003(3) 0.000(3)
O6_27 0.029(3) 0.088(4) 0.069(4) 0.000(3) 0.009(2) -0.005(3)
N1_28 0.030(3) 0.042(3) 0.060(4) 0.008(3) -0.005(2) -0.005(2)
C1_28 0.037(3) 0.046(4) 0.052(4) 0.009(3) -0.004(3) -0.001(3)
C2_28 0.052(4) 0.055(4) 0.052(4) 0.007(3) 0.003(3) 0.006(3)
C3_28 0.110(6) 0.075(5) 0.078(5) -0.004(5) 0.021(5) 0.020(5)
C4_28 0.147(10) 0.096(8) 0.092(8) -0.016(6) 0.039(7) 0.028(7)
C5_28 0.168(12) 0.090(7) 0.186(14) -0.022(9) 0.054(11) 0.000(8)
C6_28 0.033(3) 0.052(4) 0.050(4) 0.001(3) 0.003(3) -0.002(3)
O6_28 0.028(2) 0.062(3) 0.073(3) 0.011(3) -0.009(2) 0.003(2)
N1_29 0.035(3) 0.045(3) 0.059(4) 0.000(3) -0.003(3) 0.007(2)
C1_29 0.040(4) 0.053(4) 0.071(5) 0.006(4) 0.012(3) 0.010(3)
C2_29 0.050(4) 0.056(5) 0.107(6) -0.008(5) 0.008(4) 0.005(4)
C3_29 0.061(5) 0.102(8) 0.097(6) -0.028(6) 0.003(5) 0.029(5)
C4_29 0.108(8) 0.100(8) 0.085(6) -0.008(6) 0.019(6) 0.003(6)
C5_29 0.053(4) 0.068(5) 0.084(6) 0.006(4) 0.022(4) 0.013(4)
C6_29 0.058(5) 0.061(5) 0.075(6) 0.010(4) 0.005(4) 0.000(4)
O6_29 0.083(5) 0.102(6) 0.107(6) 0.026(5) -0.006(4) 0.050(4)
O7_29 0.068(4) 0.088(5) 0.079(4) 0.025(4) 0.020(3) 0.016(3)
C7_29 0.116(10) 0.129(11) 0.070(7) 0.039(7) 0.012(6) 0.005(8)
C1_30 0.052(4) 0.033(3) 0.062(4) 0.001(3) 0.016(3) -0.009(3)
C2_30 0.067(5) 0.051(4) 0.077(5) 0.007(4) 0.008(4) -0.001(4)
C3_30 0.099(7) 0.052(5) 0.063(5) -0.003(4) 0.026(5) -0.022(5)
C4_30 0.056(4) 0.061(5) 0.091(7) 0.002(5) 0.013(4) -0.013(4)
O1_30 0.039(2) 0.036(2) 0.074(3) -0.001(2) 0.016(2) -0.0044(19)
C5_30 0.042(4) 0.036(3) 0.040(3) 0.003(3) 0.003(3) -0.002(3)
O5_30 0.036(3) 0.048(3) 0.072(3) -0.002(2) 0.014(2) 0.003(2)
N1_31 0.029(3) 0.041(3) 0.046(3) -0.002(2) 0.006(2) -0.001(2)
C1_31 0.031(3) 0.044(3) 0.043(3) 0.002(3) 0.002(3) -0.002(3)
C2_31 0.046(4) 0.054(4) 0.045(3) -0.010(3) 0.007(3) -0.004(3)
C3_31 0.070(5) 0.088(5) 0.049(4) -0.015(4) 0.010(3) -0.006(4)
C4_31 0.108(8) 0.139(10) 0.090(8) -0.034(7) 0.032(6) 0.019(7)
C5_31 0.124(9) 0.149(11) 0.061(6) 0.007(7) -0.006(6) 0.011(8)
C6_31 0.036(3) 0.033(3) 0.049(4) -0.005(3) 0.008(3) -0.004(3)
O6_31 0.027(2) 0.064(3) 0.055(3) -0.003(2) 0.007(2) -0.006(2)
N1_32 0.034(3) 0.047(3) 0.041(3) 0.004(2) 0.006(2) -0.008(2)
C1_32 0.042(3) 0.049(4) 0.045(3) 0.003(3) 0.013(3) -0.003(3)
C2_32 0.052(4) 0.055(4) 0.054(4) 0.012(3) 0.014(3) 0.009(3)
C3_32 0.069(5) 0.074(5) 0.064(4) 0.025(4) 0.024(4) 0.021(4)
C4_32 0.094(6) 0.107(8) 0.072(6) 0.038(6) 0.018(5) 0.026(6)
C5_32 0.092(7) 0.100(8) 0.088(7) 0.040(6) 0.029(5) -0.005(5)
C6_32 0.028(3) 0.050(4) 0.034(3) 0.010(3) 0.001(2) 0.004(3)
O6_32 0.031(2) 0.047(3) 0.051(3) 0.003(2) 0.009(2) -0.0068(19)
N1_33 0.029(3) 0.044(3) 0.047(3) 0.008(2) 0.008(2) -0.001(2)
C1_33 0.044(4) 0.044(4) 0.036(3) 0.001(3) 0.005(3) -0.011(3)
C2_33 0.054(4) 0.066(4) 0.041(4) 0.001(3) 0.010(3) -0.011(4)
C3_33 0.208(14) 0.093(8) 0.083(7) -0.027(6) 0.072(8) -0.044(9)
C4_33 0.162(11) 0.063(6) 0.111(8) -0.030(5) 0.071(8) -0.043(7)
C5_33 0.053(4) 0.053(4) 0.049(4) -0.004(3) 0.005(3) -0.017(3)
C6_33 0.038(3) 0.030(3) 0.044(4) 0.002(3) 0.011(3) 0.001(3)
O6_33 0.043(3) 0.065(3) 0.045(3) 0.005(2) 0.016(2) 0.009(2)
N1_34 0.025(2) 0.047(3) 0.031(3) 0.004(2) 0.007(2) 0.000(2)
C1_34 0.038(3) 0.042(3) 0.043(3) 0.006(3) 0.006(3) -0.003(3)
C2_34 0.047(3) 0.061(4) 0.043(3) 0.013(3) 0.009(3) -0.011(3)
C3_34 0.068(5) 0.089(5) 0.050(4) 0.025(4) -0.004(3) -0.009(4)
C4_34 0.108(8) 0.098(8) 0.116(9) 0.043(6) -0.013(7) 0.011(6)
C5_34 0.124(10) 0.190(13) 0.064(6) 0.037(7) 0.003(6) -0.027(9)
C6_34 0.034(3) 0.044(4) 0.034(3) 0.009(3) 0.008(2) 0.001(3)
O6_34 0.024(2) 0.062(3) 0.052(3) 0.017(2) 0.0037(19) 0.005(2)
N1_35 0.028(2) 0.046(3) 0.037(3) 0.001(2) 0.009(2) 0.000(2)
C1_35 0.031(3) 0.046(3) 0.039(3) -0.003(3) 0.005(2) -0.007(3)
C2_35 0.043(3) 0.051(3) 0.053(4) -0.011(3) 0.014(3) -0.006(3)
C3_35 0.069(4) 0.054(4) 0.065(4) -0.013(4) 0.025(4) -0.008(3)
C4_35 0.092(6) 0.080(6) 0.069(5) -0.023(5) 0.018(4) -0.037(5)
C5_35 0.104(7) 0.058(5) 0.144(10) -0.009(6) 0.036(7) 0.002(5)
C6_35 0.024(3) 0.039(3) 0.040(3) 0.000(3) -0.001(2) -0.004(2)
O6_35 0.029(2) 0.050(3) 0.042(2) -0.002(2) -0.0004(18) -0.0075(19)
N1_36 0.024(2) 0.047(3) 0.035(3) 0.006(2) 0.005(2) -0.007(2)
C1_36 0.035(3) 0.044(3) 0.031(3) 0.005(3) 0.003(2) -0.001(3)
C2_36 0.042(3) 0.046(4) 0.037(3) 0.007(3) 0.008(3) -0.005(3)
C3_36 0.051(4) 0.065(4) 0.046(4) 0.012(3) -0.001(3) 0.003(3)
C4_36 0.044(4) 0.082(5) 0.039(4) 0.014(4) -0.003(3) -0.012(3)
C5_36 0.040(3) 0.061(4) 0.036(3) 0.003(3) 0.006(3) -0.014(3)
C6_36 0.044(4) 0.046(4) 0.035(3) 0.003(3) 0.001(3) -0.005(3)
O6_36 0.042(3) 0.072(4) 0.073(4) 0.017(3) 0.028(3) -0.002(3)
N1_37 0.036(3) 0.045(3) 0.039(3) -0.005(2) 0.007(2) -0.004(2)
C1_37 0.042(3) 0.043(3) 0.034(3) -0.008(3) 0.003(3) 0.001(3)
C2_37 0.055(4) 0.039(3) 0.049(3) -0.003(3) -0.001(3) 0.003(3)
C3_37 0.072(5) 0.041(4) 0.075(5) -0.008(3) -0.019(4) 0.000(3)
C4_37 0.137(9) 0.078(7) 0.066(6) -0.012(5) -0.010(5) -0.024(6)
C5_37 0.075(6) 0.066(6) 0.106(7) -0.015(5) -0.007(5) -0.018(5)
C6_37 0.033(3) 0.038(3) 0.044(4) -0.002(3) 0.001(3) 0.000(3)
O6_37 0.029(3) 0.082(4) 0.062(3) -0.005(3) 0.009(2) 0.004(2)
N1_38 0.025(2) 0.046(3) 0.040(3) -0.009(2) 0.000(2) -0.001(2)
C1_38 0.033(3) 0.046(4) 0.045(3) -0.003(3) 0.000(3) -0.001(3)
C2_38 0.053(4) 0.067(4) 0.049(4) -0.012(3) 0.007(3) -0.007(3)
C3_38 0.112(6) 0.088(5) 0.072(5) -0.004(5) 0.029(5) -0.029(5)
C4_38 0.098(7) 0.113(8) 0.061(5) -0.008(5) 0.024(5) -0.026(6)
C5_38 0.139(10) 0.103(7) 0.142(10) 0.019(8) 0.080(9) -0.002(8)
C6_38 0.035(3) 0.046(4) 0.046(4) -0.007(3) 0.000(3) 0.000(3)
O6_38 0.032(2) 0.049(3) 0.075(3) 0.001(2) -0.018(2) -0.003(2)
N1_39 0.029(3) 0.048(3) 0.049(3) 0.001(3) -0.012(2) -0.006(2)
C1_39 0.028(3) 0.050(4) 0.060(4) 0.005(3) -0.002(3) 0.001(3)
C2_39 0.037(4) 0.061(5) 0.081(6) 0.013(4) -0.006(4) 0.004(3)
C3_39 0.074(6) 0.097(8) 0.112(8) 0.038(6) 0.008(6) 0.005(5)
C4_39 0.066(5) 0.120(9) 0.100(8) 0.035(7) 0.018(5) -0.003(6)
C5_39 0.033(3) 0.060(4) 0.059(4) 0.000(3) 0.000(3) -0.008(3)
C6_39 0.045(4) 0.045(4) 0.069(5) 0.001(4) 0.003(4) 0.011(3)
O6_39 0.084(5) 0.075(4) 0.079(4) -0.005(4) 0.023(4) 0.002(4)
O7_39 0.113(5) 0.050(3) 0.076(4) -0.010(3) 0.003(4) -0.020(3)
C7_39 0.143(11) 0.067(7) 0.096(8) -0.022(6) 0.009(8) -0.003(7)
C1_40 0.075(5) 0.045(4) 0.119(7) -0.001(5) 0.041(5) -0.003(4)
C2_40 0.071(5) 0.056(5) 0.130(9) -0.006(6) 0.033(6) -0.005(4)
C3_40 0.078(7) 0.061(6) 0.252(15) 0.032(9) 0.020(8) 0.007(5)
C4_40 0.154(12) 0.089(9) 0.150(9) -0.053(7) 0.081(9) -0.053(8)
O1_40 0.049(3) 0.044(3) 0.093(4) 0.004(3) 0.022(3) 0.002(2)
C5_40 0.042(4) 0.056(5) 0.063(5) 0.011(4) 0.011(3) 0.003(3)
O5_40 0.045(3) 0.057(3) 0.100(5) -0.008(3) 0.033(3) 0.008(3)
N1_41 0.029(3) 0.047(3) 0.074(4) -0.005(3) 0.010(3) 0.010(2)
C1_41 0.039(4) 0.060(4) 0.057(4) -0.001(3) 0.004(3) 0.012(3)
C2_41 0.055(4) 0.072(5) 0.059(4) -0.010(3) 0.002(3) 0.012(4)
C3_41 0.076(5) 0.097(6) 0.078(5) -0.017(4) 0.003(4) -0.004(5)
C4_41 0.138(10) 0.114(9) 0.109(9) -0.048(7) -0.004(8) 0.003(7)
C5_41 0.109(9) 0.152(11) 0.114(9) -0.026(8) -0.040(7) 0.019(8)
C6_41 0.037(4) 0.046(4) 0.046(4) -0.008(3) -0.002(3) 0.010(3)
O6_41 0.028(2) 0.071(4) 0.062(3) -0.005(3) 0.000(2) 0.003(2)
N1_42 0.038(3) 0.046(3) 0.066(4) -0.002(3) 0.014(3) 0.002(3)
C1_42 0.037(3) 0.049(4) 0.058(4) 0.002(3) 0.001(3) 0.004(3)
C2_42 0.051(4) 0.060(4) 0.069(4) 0.010(3) 0.004(3) 0.007(3)
C3_42 0.068(5) 0.076(5) 0.087(5) 0.027(4) 0.016(4) 0.009(4)
C4_42 0.095(7) 0.117(9) 0.096(8) 0.045(7) -0.002(6) 0.016(7)
C5_42 0.086(7) 0.105(9) 0.146(11) 0.041(8) 0.011(7) -0.014(6)
C6_42 0.034(3) 0.041(4) 0.048(4) 0.005(3) 0.001(3) 0.001(3)
O6_42 0.027(2) 0.052(3) 0.059(3) -0.003(2) 0.008(2) -0.008(2)
N1_43 0.031(3) 0.044(3) 0.062(4) -0.001(3) 0.006(3) -0.002(2)
C1_43 0.043(4) 0.049(4) 0.051(4) -0.007(3) 0.010(3) -0.012(3)
C2_43 0.053(4) 0.066(5) 0.046(4) 0.000(3) 0.009(3) -0.007(4)
C3_43 0.181(13) 0.133(10) 0.064(6) -0.021(6) 0.033(7) -0.081(10)
C4_43 0.172(12) 0.084(7) 0.102(8) -0.037(6) 0.037(8) -0.052(8)
C5_43 0.052(4) 0.056(5) 0.066(5) -0.004(4) 0.013(4) -0.016(4)
C6_43 0.042(4) 0.031(3) 0.057(4) 0.001(3) 0.010(3) 0.002(3)
O6_43 0.042(3) 0.062(3) 0.064(3) 0.007(3) 0.019(2) 0.014(2)
N1_44 0.028(3) 0.052(3) 0.044(3) -0.002(2) 0.008(2) 0.000(2)
C1_44 0.037(3) 0.041(3) 0.049(3) 0.002(3) 0.010(3) 0.005(3)
C2_44 0.042(3) 0.054(4) 0.059(4) 0.004(3) 0.013(3) -0.005(3)
C3_44 0.051(4) 0.060(4) 0.061(4) 0.015(3) 0.001(3) -0.008(3)
C4_44 0.072(6) 0.077(6) 0.092(7) 0.016(5) -0.002(5) 0.014(5)
C5_44 0.084(7) 0.107(8) 0.071(5) 0.019(5) 0.008(5) -0.019(6)
C6_44 0.032(3) 0.050(4) 0.037(3) 0.010(3) 0.007(3) 0.007(3)
O6_44 0.022(2) 0.058(3) 0.070(3) 0.019(2) 0.011(2) 0.008(2)
N1_45 0.024(2) 0.041(3) 0.050(3) 0.005(2) 0.009(2) 0.004(2)
C1_45 0.048(4) 0.050(4) 0.055(4) 0.000(3) 0.012(3) -0.007(3)
C2_45 0.094(6) 0.074(5) 0.095(6) -0.001(4) 0.027(5) 0.000(4)
C3_45 0.100(7) 0.090(6) 0.101(7) -0.002(5) 0.015(5) -0.002(5)
C4_45 0.139(11) 0.114(10) 0.153(12) -0.016(9) 0.041(9) 0.016(8)
C5_45 0.132(10) 0.082(7) 0.130(10) -0.003(6) 0.027(8) -0.025(7)
C6_45 0.032(3) 0.041(4) 0.044(4) 0.001(3) -0.001(3) 0.005(3)
O6_45 0.027(2) 0.059(3) 0.046(3) 0.002(2) -0.0012(18) -0.007(2)
N1_46 0.026(2) 0.041(3) 0.044(3) 0.008(2) 0.001(2) 0.000(2)
C1_46 0.037(3) 0.038(3) 0.043(3) 0.006(3) 0.001(3) -0.004(3)
C2_46 0.053(4) 0.040(4) 0.055(4) 0.007(3) 0.005(3) -0.003(3)
C3_46 0.063(5) 0.052(4) 0.063(5) 0.014(4) -0.003(4) 0.002(4)
C4_46 0.069(5) 0.065(5) 0.073(6) 0.016(4) -0.015(4) 0.000(4)
C5_46 0.044(4) 0.049(4) 0.043(4) 0.001(3) 0.001(3) -0.004(3)
C6_46 0.039(3) 0.041(4) 0.037(3) 0.006(3) 0.004(3) -0.002(3)
O6_46 0.039(3) 0.062(3) 0.066(3) 0.018(3) 0.017(2) 0.000(2)
N1_47 0.041(3) 0.033(3) 0.040(3) 0.002(2) 0.009(2) 0.001(2)
C1_47 0.039(3) 0.042(3) 0.045(3) 0.001(3) 0.007(3) 0.006(3)
C2_47 0.051(4) 0.042(3) 0.060(4) -0.004(3) -0.003(3) 0.004(3)
C3_47 0.082(5) 0.053(4) 0.081(5) -0.010(4) -0.026(4) 0.013(4)
C4_47 0.072(6) 0.082(7) 0.133(9) -0.032(6) -0.023(6) -0.004(5)
C5_47 0.154(10) 0.105(9) 0.071(6) -0.024(6) -0.010(6) 0.001(8)
C6_47 0.043(4) 0.040(4) 0.048(4) 0.001(3) 0.009(3) -0.004(3)
O6_47 0.030(3) 0.086(4) 0.062(3) -0.001(3) 0.019(2) 0.013(2)
N1_48 0.025(2) 0.041(3) 0.049(3) -0.002(2) 0.003(2) 0.001(2)
C1_48 0.030(3) 0.041(3) 0.048(3) -0.004(3) 0.002(3) 0.006(3)
C2_48 0.038(3) 0.055(4) 0.049(3) -0.002(3) -0.001(3) 0.002(3)
C3_48 0.056(4) 0.061(4) 0.059(4) -0.003(3) 0.009(3) -0.010(3)
C4_48 0.089(7) 0.093(7) 0.060(5) 0.001(5) 0.019(4) -0.014(5)
C5_48 0.105(8) 0.068(5) 0.101(8) 0.007(5) 0.030(6) 0.006(5)
C6_48 0.029(3) 0.042(4) 0.047(4) -0.006(3) 0.007(3) 0.002(3)
O6_48 0.022(2) 0.043(3) 0.079(3) -0.008(2) -0.001(2) 0.0040(18)
N1_49 0.027(3) 0.040(3) 0.060(4) 0.001(3) -0.006(2) -0.005(2)
C1_49 0.029(3) 0.044(4) 0.072(5) 0.000(3) 0.005(3) 0.001(3)
C2_49 0.047(4) 0.045(4) 0.097(6) 0.004(4) -0.001(4) 0.001(3)
C3_49 0.084(6) 0.113(9) 0.110(7) 0.047(7) 0.005(6) 0.001(6)
C4_49 0.113(8) 0.162(13) 0.113(9) 0.064(9) 0.034(7) 0.045(9)
C5_49 0.057(4) 0.061(5) 0.067(5) 0.003(4) 0.016(4) -0.008(4)
C6_49 0.064(5) 0.043(4) 0.071(5) -0.015(4) 0.014(4) -0.007(4)
O6_49 0.067(4) 0.068(4) 0.101(5) -0.014(4) -0.007(3) -0.025(3)
O7_49 0.069(4) 0.063(4) 0.077(4) -0.014(3) 0.022(3) 0.002(3)
C7_49 0.136(11) 0.118(10) 0.051(5) -0.014(6) 0.024(6) 0.002(8)

loop_
_atom_type_symbol
_atom_type_description
_atom_type_scat_dispersion_real
_atom_type_scat_dispersion_imag
_atom_type_scat_source
C C 0.0033 0.0016 'International Tables Vol C Tables 4.2.6.8 and 6.1.1.4'
H H 0.0000 0.0000 'International Tables Vol C Tables 4.2.6.8 and 6.1.1.4'
N N 0.0061 0.0033 'International Tables Vol C Tables 4.2.6.8 and 6.1.1.4'
O O 0.0106 0.0060 'International Tables Vol C Tables 4.2.6.8 and 6.1.1.4'

loop_
_geom_angle_atom_site_label_1
_geom_angle_atom_site_label_2
_geom_angle_atom_site_label_3
_geom_angle
_geom_angle_site_symmetry_1
_geom_angle_site_symmetry_3
_geom_angle_publ_flag
H1_1 O1_1 H2_1 93.7 . . ?
H1_2 O1_2 H2_2 113.8 . . ?
H1_3 O1_3 H2_3 111.6 . . ?
H1_4 O1_4 H2_4 96.4 . . ?
H1_5 O1_5 H2_5 133.3 . . ?
H1_6 O1_6 H2_6 128.1 . . ?
C1_9 O1_9 H1_9 112 . . ?
O1_9 C1_9 C2_9 111(2) . . ?
O1_9 C1_9 H1A_9 109.4 . . ?
C2_9 C1_9 H1A_9 109.4 . . ?
O1_9 C1_9 H1B_9 109.4 . . ?
C2_9 C1_9 H1B_9 109.4 . . ?
H1A_9 C1_9 H1B_9 108.0 . . ?
C1'_9 O1'_9 H1'_9 111 . . ?
O1'_9 C1'_9 C2'_9 116(2) . . ?
O1'_9 C1'_9 H1C'_9 108.3 . . ?
C2'_9 C1'_9 H1C'_9 108.3 . . ?
O1'_9 C1'_9 H1D'_9 108.3 . . ?
C2'_9 C1'_9 H1D'_9 108.3 . . ?
H1C'_9 C1'_9 H1D'_9 107.4 . . ?
C1'_9 C2'_9 H2D'_9 109.5 . . ?
C1'_9 C2'_9 H2E'_9 109.5 . . ?
H2D'_9 C2'_9 H2E'_9 109.5 . . ?
C1'_9 C2'_9 H2F'_9 109.5 . . ?
H2D'_9 C2'_9 H2F'_9 109.5 . . ?
H2E'_9 C2'_9 H2F'_9 109.5 . . ?
O1_10 C1_10 C2_10 110.0(7) . . ?
O1_10 C1_10 C3_10 113.5(7) . . ?
C2_10 C1_10 C3_10 110.1(10) . . ?
O1_10 C1_10 C4_10 102.4(7) . . ?
C2_10 C1_10 C4_10 109.3(9) . . ?
C3_10 C1_10 C4_10 111.3(10) . . ?
C1_10 C2_10 H2A_10 109.5 . . ?
C1_10 C2_10 H2B_10 109.5 . . ?
H2A_10 C2_10 H2B_10 109.5 . . ?
C1_10 C2_10 H2C_10 109.5 . . ?
H2A_10 C2_10 H2C_10 109.5 . . ?
H2B_10 C2_10 H2C_10 109.5 . . ?
C1_10 C3_10 H3A_10 109.5 . . ?
C1_10 C3_10 H3B_10 109.5 . . ?
H3A_10 C3_10 H3B_10 109.5 . . ?
C1_10 C3_10 H3C_10 109.5 . . ?
H3A_10 C3_10 H3C_10 109.5 . . ?
H3B_10 C3_10 H3C_10 109.5 . . ?
C1_10 C4_10 H4A_10 109.5 . . ?
C1_10 C4_10 H4B_10 109.5 . . ?
H4A_10 C4_10 H4B_10 109.5 . . ?
C1_10 C4_10 H4C_10 109.5 . . ?
H4A_10 C4_10 H4C_10 109.5 . . ?
H4B_10 C4_10 H4C_10 109.5 . . ?
C5_10 O1_10 C1_10 120.7(6) . . ?
O5_10 C5_10 O1_10 127.0(7) . . ?
O5_10 C5_10 N1_11 121.1(6) . . ?
O1_10 C5_10 N1_11 111.9(6) . . ?
C5_10 N1_11 C1_11 121.3(6) . . ?
C5_10 N1_11 H1_11 119.3 . . ?
C1_11 N1_11 H1_11 119.3 . . ?
N1_11 C1_11 C2_11 110.7(5) . . ?
N1_11 C1_11 C6_11 113.4(5) . . ?
C2_11 C1_11 C6_11 109.1(5) . . ?
N1_11 C1_11 H1A_11 107.8 . . ?
C2_11 C1_11 H1A_11 107.8 . . ?
C6_11 C1_11 H1A_11 107.8 . . ?
C3_11 C2_11 C1_11 114.5(6) . . ?
C3_11 C2_11 H2A_11 108.6 . . ?
C1_11 C2_11 H2A_11 108.6 . . ?
C3_11 C2_11 H2B_11 108.6 . . ?
C1_11 C2_11 H2B_11 108.6 . . ?
H2A_11 C2_11 H2B_11 107.6 . . ?
C2_11 C3_11 C5_11 112.2(7) . . ?
C2_11 C3_11 C4_11 110.2(7) . . ?
C5_11 C3_11 C4_11 110.1(8) . . ?
C2_11 C3_11 H3_11 108.1 . . ?
C5_11 C3_11 H3_11 108.1 . . ?
C4_11 C3_11 H3_11 108.1 . . ?
C3_11 C4_11 H4A_11 109.5 . . ?
C3_11 C4_11 H4B_11 109.5 . . ?
H4A_11 C4_11 H4B_11 109.5 . . ?
C3_11 C4_11 H4C_11 109.5 . . ?
H4A_11 C4_11 H4C_11 109.5 . . ?
H4B_11 C4_11 H4C_11 109.5 . . ?
C3_11 C5_11 H5A_11 109.5 . . ?
C3_11 C5_11 H5B_11 109.5 . . ?
H5A_11 C5_11 H5B_11 109.5 . . ?
C3_11 C5_11 H5C_11 109.5 . . ?
H5A_11 C5_11 H5C_11 109.5 . . ?
H5B_11 C5_11 H5C_11 109.5 . . ?
O6_11 C6_11 N1_12 123.7(6) . . ?
O6_11 C6_11 C1_11 119.5(6) . . ?
N1_12 C6_11 C1_11 116.8(5) . . ?
C6_11 N1_12 C1_12 119.0(5) . . ?
C6_11 N1_12 H1_12 120.5 . . ?
C1_12 N1_12 H1_12 120.5 . . ?
N1_12 C1_12 C6_12 113.0(6) . . ?
N1_12 C1_12 C2_12 110.3(5) . . ?
C6_12 C1_12 C2_12 111.9(6) . . ?
N1_12 C1_12 H1A_12 107.1 . . ?
C6_12 C1_12 H1A_12 107.1 . . ?
C2_12 C1_12 H1A_12 107.1 . . ?
C1_12 C2_12 C3_12 113.8(6) . . ?
C1_12 C2_12 H2A_12 108.8 . . ?
C3_12 C2_12 H2A_12 108.8 . . ?
C1_12 C2_12 H2B_12 108.8 . . ?
C3_12 C2_12 H2B_12 108.8 . . ?
H2A_12 C2_12 H2B_12 107.7 . . ?
C4_12 C3_12 C2_12 115.4(9) . . ?
C4_12 C3_12 C5_12 110.4(9) . . ?
C2_12 C3_12 C5_12 108.2(7) . . ?
C4_12 C3_12 H3_12 107.5 . . ?
C2_12 C3_12 H3_12 107.5 . . ?
C5_12 C3_12 H3_12 107.5 . . ?
C3_12 C4_12 H4A_12 109.5 . . ?
C3_12 C4_12 H4B_12 109.5 . . ?
H4A_12 C4_12 H4B_12 109.5 . . ?
C3_12 C4_12 H4C_12 109.5 . . ?
H4A_12 C4_12 H4C_12 109.5 . . ?
H4B_12 C4_12 H4C_12 109.5 . . ?
C3_12 C5_12 H5A_12 109.5 . . ?
C3_12 C5_12 H5B_12 109.5 . . ?
H5A_12 C5_12 H5B_12 109.5 . . ?
C3_12 C5_12 H5C_12 109.5 . . ?
H5A_12 C5_12 H5C_12 109.5 . . ?
H5B_12 C5_12 H5C_12 109.5 . . ?
O6_12 C6_12 N1_13 122.6(6) . . ?
O6_12 C6_12 C1_12 121.0(6) . . ?
N1_13 C6_12 C1_12 116.4(5) . . ?
C6_12 N1_13 C1_13 121.2(5) . . ?
C6_12 N1_13 H1_13 119.4 . . ?
C1_13 N1_13 H1_13 119.4 . . ?
N1_13 C1_13 C5_13 110.1(5) . . ?
N1_13 C1_13 C6_13 108.3(5) . . ?
C5_13 C1_13 C6_13 108.3(6) . . ?
N1_13 C1_13 C2_13 113.0(6) . . ?
C5_13 C1_13 C2_13 105.6(5) . . ?
C6_13 C1_13 C2_13 111.4(5) . . ?
C3_13 C2_13 C1_13 107.4(6) . . ?
C3_13 C2_13 H2A_13 110.2 . . ?
C1_13 C2_13 H2A_13 110.2 . . ?
C3_13 C2_13 H2B_13 110.2 . . ?
C1_13 C2_13 H2B_13 110.2 . . ?
H2A_13 C2_13 H2B_13 108.5 . . ?
C4_13 C3_13 C2_13 106.6(8) . . ?
C4_13 C3_13 H3A_13 110.4 . . ?
C2_13 C3_13 H3A_13 110.4 . . ?
C4_13 C3_13 H3B_13 110.4 . . ?
C2_13 C3_13 H3B_13 110.4 . . ?
H3A_13 C3_13 H3B_13 108.6 . . ?
C5_13 C4_13 C3_13 110.5(9) . . ?
C5_13 C4_13 H4A_13 109.5 . . ?
C3_13 C4_13 H4A_13 109.5 . . ?
C5_13 C4_13 H4B_13 109.5 . . ?
C3_13 C4_13 H4B_13 109.5 . . ?
H4A_13 C4_13 H4B_13 108.1 . . ?
C4_13 C5_13 C1_13 106.0(7) . . ?
C4_13 C5_13 H5A_13 110.5 . . ?
C1_13 C5_13 H5A_13 110.5 . . ?
C4_13 C5_13 H5B_13 110.5 . . ?
C1_13 C5_13 H5B_13 110.5 . . ?
H5A_13 C5_13 H5B_13 108.7 . . ?
O6_13 C6_13 N1_14 120.3(6) . . ?
O6_13 C6_13 C1_13 123.3(6) . . ?
N1_14 C6_13 C1_13 116.4(5) . . ?
C6_13 N1_14 C1_14 121.1(5) . . ?
C6_13 N1_14 H1_14 119.5 . . ?
C1_14 N1_14 H1_14 119.5 . . ?
N1_14 C1_14 C6_14 111.3(5) . . ?
N1_14 C1_14 C2_14 111.6(5) . . ?
C6_14 C1_14 C2_14 111.1(5) . . ?
N1_14 C1_14 H1A_14 107.5 . . ?
C6_14 C1_14 H1A_14 107.5 . . ?
C2_14 C1_14 H1A_14 107.5 . . ?
C3'_14 C2_14 C3_14 77.3(10) . . ?
C3'_14 C2_14 C1_14 112.4(9) . . ?
C3_14 C2_14 C1_14 118.2(7) . . ?
C3'_14 C2_14 H2A_14 33.3 . . ?
C3_14 C2_14 H2A_14 107.8 . . ?
C1_14 C2_14 H2A_14 107.8 . . ?
C3'_14 C2_14 H2B_14 130.5 . . ?
C3_14 C2_14 H2B_14 107.8 . . ?
C1_14 C2_14 H2B_14 107.8 . . ?
H2A_14 C2_14 H2B_14 107.1 . . ?
C2_14 C3_14 C4_14 111.6(12) . . ?
C2_14 C3_14 C5_14 112.6(12) . . ?
C4_14 C3_14 C5_14 109.6(14) . . ?
C2_14 C3_14 H3_14 107.6 . . ?
C4_14 C3_14 H3_14 107.6 . . ?
C5_14 C3_14 H3_14 107.6 . . ?
C3_14 C4_14 H4A_14 109.5 . . ?
C3_14 C4_14 H4B_14 109.5 . . ?
H4A_14 C4_14 H4B_14 109.5 . . ?
C3_14 C4_14 H4C_14 109.5 . . ?
H4A_14 C4_14 H4C_14 109.5 . . ?
H4B_14 C4_14 H4C_14 109.5 . . ?
C3_14 C5_14 H5A_14 109.5 . . ?
C3_14 C5_14 H5B_14 109.5 . . ?
H5A_14 C5_14 H5B_14 109.5 . . ?
C3_14 C5_14 H5C_14 109.5 . . ?
H5A_14 C5_14 H5C_14 109.5 . . ?
H5B_14 C5_14 H5C_14 109.5 . . ?
C2_14 C3'_14 C5'_14 112.1(14) . . ?
C2_14 C3'_14 C4'_14 105.5(15) . . ?
C5'_14 C3'_14 C4'_14 109.2(16) . . ?
C2_14 C3'_14 H3A'_14 110.0 . . ?
C5'_14 C3'_14 H3A'_14 110.0 . . ?
C4'_14 C3'_14 H3A'_14 110.0 . . ?
C3'_14 C4'_14 H4D'_14 109.5 . . ?
C3'_14 C4'_14 H4E'_14 109.5 . . ?
H4D'_14 C4'_14 H4E'_14 109.5 . . ?
C3'_14 C4'_14 H4F'_14 109.5 . . ?
H4D'_14 C4'_14 H4F'_14 109.5 . . ?
H4E'_14 C4'_14 H4F'_14 109.5 . . ?
C3'_14 C5'_14 H5D'_14 109.5 . . ?
C3'_14 C5'_14 H5E'_14 109.5 . . ?
H5D'_14 C5'_14 H5E'_14 109.5 . . ?
C3'_14 C5'_14 H5F'_14 109.5 . . ?
H5D'_14 C5'_14 H5F'_14 109.5 . . ?
H5E'_14 C5'_14 H5F'_14 109.5 . . ?
O6_14 C6_14 N1_15 123.0(6) . . ?
O6_14 C6_14 C1_14 119.2(6) . . ?
N1_15 C6_14 C1_14 117.7(5) . . ?
C6_14 N1_15 C1_15 119.9(5) . . ?
C6_14 N1_15 H1_15 120.1 . . ?
C1_15 N1_15 H1_15 120.1 . . ?
N1_15 C1_15 C2_15 109.9(5) . . ?
N1_15 C1_15 C6_15 110.9(5) . . ?
C2_15 C1_15 C6_15 110.3(6) . . ?
N1_15 C1_15 H1A_15 108.5 . . ?
C2_15 C1_15 H1A_15 108.5 . . ?
C6_15 C1_15 H1A_15 108.5 . . ?
C1_15 C2_15 C3_15 115.7(6) . . ?
C1_15 C2_15 H2A_15 108.4 . . ?
C3_15 C2_15 H2A_15 108.4 . . ?
C1_15 C2_15 H2B_15 108.4 . . ?
C3_15 C2_15 H2B_15 108.4 . . ?
H2A_15 C2_15 H2B_15 107.4 . . ?
C2_15 C3_15 C5_15 109.2(7) . . ?
C2_15 C3_15 C4_15 111.2(8) . . ?
C5_15 C3_15 C4_15 110.4(9) . . ?
C2_15 C3_15 H3_15 108.6 . . ?
C5_15 C3_15 H3_15 108.6 . . ?
C4_15 C3_15 H3_15 108.6 . . ?
C3_15 C4_15 H4A_15 109.5 . . ?
C3_15 C4_15 H4B_15 109.5 . . ?
H4A_15 C4_15 H4B_15 109.5 . . ?
C3_15 C4_15 H4C_15 109.5 . . ?
H4A_15 C4_15 H4C_15 109.5 . . ?
H4B_15 C4_15 H4C_15 109.5 . . ?
C3_15 C5_15 H5A_15 109.5 . . ?
C3_15 C5_15 H5B_15 109.5 . . ?
H5A_15 C5_15 H5B_15 109.5 . . ?
C3_15 C5_15 H5C_15 109.5 . . ?
H5A_15 C5_15 H5C_15 109.5 . . ?
H5B_15 C5_15 H5C_15 109.5 . . ?
O6_15 C6_15 N1_16 121.0(6) . . ?
O6_15 C6_15 C1_15 121.3(6) . . ?
N1_16 C6_15 C1_15 117.6(5) . . ?
C6_15 N1_16 C1_16 121.3(5) . . ?
C6_15 N1_16 H1_16 119.3 . . ?
C1_16 N1_16 H1_16 119.3 . . ?
N1_16 C1_16 C5_16 110.5(5) . . ?
N1_16 C1_16 C6_16 110.5(5) . . ?
C5_16 C1_16 C6_16 109.8(6) . . ?
N1_16 C1_16 C2_16 110.0(6) . . ?
C5_16 C1_16 C2_16 101.9(6) . . ?
C6_16 C1_16 C2_16 113.9(5) . . ?
C3_16 C2_16 C1_16 102.9(6) . . ?
C3_16 C2_16 H2A_16 111.2 . . ?
C1_16 C2_16 H2A_16 111.2 . . ?
C3_16 C2_16 H2B_16 111.2 . . ?
C1_16 C2_16 H2B_16 111.2 . . ?
H2A_16 C2_16 H2B_16 109.1 . . ?
C4_16 C3_16 C2_16 106.0(7) . . ?
C4_16 C3_16 H3A_16 110.5 . . ?
C2_16 C3_16 H3A_16 110.5 . . ?
C4_16 C3_16 H3B_16 110.5 . . ?
C2_16 C3_16 H3B_16 110.5 . . ?
H3A_16 C3_16 H3B_16 108.7 . . ?
C3_16 C4_16 C5_16 105.4(6) . . ?
C3_16 C4_16 H4A_16 110.7 . . ?
C5_16 C4_16 H4A_16 110.7 . . ?
C3_16 C4_16 H4B_16 110.7 . . ?
C5_16 C4_16 H4B_16 110.7 . . ?
H4A_16 C4_16 H4B_16 108.8 . . ?
C1_16 C5_16 C4_16 105.4(7) . . ?
C1_16 C5_16 H5A_16 110.7 . . ?
C4_16 C5_16 H5A_16 110.7 . . ?
C1_16 C5_16 H5B_16 110.7 . . ?
C4_16 C5_16 H5B_16 110.7 . . ?
H5A_16 C5_16 H5B_16 108.8 . . ?
O6_16 C6_16 N1_17 121.2(7) . . ?
O6_16 C6_16 C1_16 121.9(7) . . ?
N1_17 C6_16 C1_16 116.7(6) . . ?
C6_16 N1_17 C1_17 121.3(6) . . ?
C6_16 N1_17 H1_17 119.3 . . ?
C1_17 N1_17 H1_17 119.3 . . ?
N1_17 C1_17 C6_17 113.2(6) . . ?
N1_17 C1_17 C2_17 111.5(6) . . ?
C6_17 C1_17 C2_17 108.5(6) . . ?
N1_17 C1_17 H1A_17 107.8 . . ?
C6_17 C1_17 H1A_17 107.8 . . ?
C2_17 C1_17 H1A_17 107.8 . . ?
C3_17 C2_17 C1_17 115.2(9) . . ?
C3_17 C2_17 H2A_17 108.5 . . ?
C1_17 C2_17 H2A_17 108.5 . . ?
C3_17 C2_17 H2B_17 108.5 . . ?
C1_17 C2_17 H2B_17 108.5 . . ?
H2A_17 C2_17 H2B_17 107.5 . . ?
C5_17 C3_17 C2_17 109.1(11) . . ?
C5_17 C3_17 C4_17 113.1(14) . . ?
C2_17 C3_17 C4_17 106.1(11) . . ?
C5_17 C3_17 H3_17 109.5 . . ?
C2_17 C3_17 H3_17 109.5 . . ?
C4_17 C3_17 H3_17 109.5 . . ?
C3_17 C4_17 H4A_17 109.5 . . ?
C3_17 C4_17 H4B_17 109.5 . . ?
H4A_17 C4_17 H4B_17 109.5 . . ?
C3_17 C4_17 H4C_17 109.5 . . ?
H4A_17 C4_17 H4C_17 109.5 . . ?
H4B_17 C4_17 H4C_17 109.5 . . ?
C3_17 C5_17 H5A_17 109.5 . . ?
C3_17 C5_17 H5B_17 109.5 . . ?
H5A_17 C5_17 H5B_17 109.5 . . ?
C3_17 C5_17 H5C_17 109.5 . . ?
H5A_17 C5_17 H5C_17 109.5 . . ?
H5B_17 C5_17 H5C_17 109.5 . . ?
O6_17 C6_17 N1_18 122.5(6) . . ?
O6_17 C6_17 C1_17 120.4(7) . . ?
N1_18 C6_17 C1_17 116.9(6) . . ?
C6_17 N1_18 C1_18 122.0(5) . . ?
C6_17 N1_18 H1_18 119.0 . . ?
C1_18 N1_18 H1_18 119.0 . . ?
N1_18 C1_18 C2_18 111.1(5) . . ?
N1_18 C1_18 C6_18 112.9(6) . . ?
C2_18 C1_18 C6_18 108.8(6) . . ?
N1_18 C1_18 H1A_18 108.0 . . ?
C2_18 C1_18 H1A_18 108.0 . . ?
C6_18 C1_18 H1A_18 108.0 . . ?
C3_18 C2_18 C1_18 120.1(8) . . ?
C3_18 C2_18 H2A_18 107.3 . . ?
C1_18 C2_18 H2A_18 107.3 . . ?
C3_18 C2_18 H2B_18 107.3 . . ?
C1_18 C2_18 H2B_18 107.3 . . ?
H2A_18 C2_18 H2B_18 106.9 . . ?
C5_18 C3_18 C2_18 118.5(9) . . ?
C5_18 C3_18 C4_18 115.9(11) . . ?
C2_18 C3_18 C4_18 110.8(9) . . ?
C5_18 C3_18 H3_18 103.0 . . ?
C2_18 C3_18 H3_18 103.0 . . ?
C4_18 C3_18 H3_18 103.0 . . ?
C3_18 C4_18 H4A_18 109.5 . . ?
C3_18 C4_18 H4B_18 109.5 . . ?
H4A_18 C4_18 H4B_18 109.5 . . ?
C3_18 C4_18 H4C_18 109.5 . . ?
H4A_18 C4_18 H4C_18 109.5 . . ?
H4B_18 C4_18 H4C_18 109.5 . . ?
C3_18 C5_18 H5A_18 109.5 . . ?
C3_18 C5_18 H5B_18 109.5 . . ?
H5A_18 C5_18 H5B_18 109.5 . . ?
C3_18 C5_18 H5C_18 109.5 . . ?
H5A_18 C5_18 H5C_18 109.5 . . ?
H5B_18 C5_18 H5C_18 109.5 . . ?
O6_18 C6_18 N1_19 123.3(6) . . ?
O6_18 C6_18 C1_18 119.8(6) . . ?
N1_19 C6_18 C1_18 116.8(6) . . ?
C6_18 N1_19 C1_19 121.0(6) . . ?
C6_18 N1_19 H1_19 119.5 . . ?
C1_19 N1_19 H1_19 119.5 . . ?
N1_19 C1_19 C6_19 108.7(6) . . ?
N1_19 C1_19 C5_19 112.8(6) . . ?
C6_19 C1_19 C5_19 113.8(6) . . ?
N1_19 C1_19 C2_19 109.5(6) . . ?
C6_19 C1_19 C2_19 108.2(6) . . ?
C5_19 C1_19 C2_19 103.5(6) . . ?
C3_19 C2_19 C1_19 107.5(7) . . ?
C3_19 C2_19 H2A_19 110.2 . . ?
C1_19 C2_19 H2A_19 110.2 . . ?
C3_19 C2_19 H2B_19 110.2 . . ?
C1_19 C2_19 H2B_19 110.2 . . ?
H2A_19 C2_19 H2B_19 108.5 . . ?
C2_19 C3_19 C4_19 104.8(8) . . ?
C2_19 C3_19 H3A_19 110.8 . . ?
C4_19 C3_19 H3A_19 110.8 . . ?
C2_19 C3_19 H3B_19 110.8 . . ?
C4_19 C3_19 H3B_19 110.8 . . ?
H3A_19 C3_19 H3B_19 108.9 . . ?
C5_19 C4_19 C3_19 108.3(7) . . ?
C5_19 C4_19 H4A_19 110.0 . . ?
C3_19 C4_19 H4A_19 110.0 . . ?
C5_19 C4_19 H4B_19 110.0 . . ?
C3_19 C4_19 H4B_19 110.0 . . ?
H4A_19 C4_19 H4B_19 108.4 . . ?
C4_19 C5_19 C1_19 106.0(7) . . ?
C4_19 C5_19 H5A_19 110.5 . . ?
C1_19 C5_19 H5A_19 110.5 . . ?
C4_19 C5_19 H5B_19 110.5 . . ?
C1_19 C5_19 H5B_19 110.5 . . ?
H5A_19 C5_19 H5B_19 108.7 . . ?
O6_19 C6_19 O7_19 122.7(8) . . ?
O6_19 C6_19 C1_19 124.3(8) . . ?
O7_19 C6_19 C1_19 112.9(6) . . ?
C6_19 O7_19 C7_19 116.3(9) . . ?
O7_19 C7_19 H7A_19 109.5 . . ?
O7_19 C7_19 H7B_19 109.5 . . ?
H7A_19 C7_19 H7B_19 109.5 . . ?
O7_19 C7_19 H7C_19 109.5 . . ?
H7A_19 C7_19 H7C_19 109.5 . . ?
H7B_19 C7_19 H7C_19 109.5 . . ?
O1_20 C1_20 C2_20 103.0(7) . . ?
O1_20 C1_20 C3_20 112.7(8) . . ?
C2_20 C1_20 C3_20 113.6(10) . . ?
O1_20 C1_20 C4_20 107.4(8) . . ?
C2_20 C1_20 C4_20 109.6(9) . . ?
C3_20 C1_20 C4_20 110.1(9) . . ?
C1_20 C2_20 H2A_20 109.5 . . ?
C1_20 C2_20 H2B_20 109.5 . . ?
H2A_20 C2_20 H2B_20 109.5 . . ?
C1_20 C2_20 H2C_20 109.5 . . ?
H2A_20 C2_20 H2C_20 109.5 . . ?
H2B_20 C2_20 H2C_20 109.5 . . ?
C1_20 C3_20 H3A_20 109.5 . . ?
C1_20 C3_20 H3B_20 109.5 . . ?
H3A_20 C3_20 H3B_20 109.5 . . ?
C1_20 C3_20 H3C_20 109.5 . . ?
H3A_20 C3_20 H3C_20 109.5 . . ?
H3B_20 C3_20 H3C_20 109.5 . . ?
C1_20 C4_20 H4A_20 109.5 . . ?
C1_20 C4_20 H4B_20 109.5 . . ?
H4A_20 C4_20 H4B_20 109.5 . . ?
C1_20 C4_20 H4C_20 109.5 . . ?
H4A_20 C4_20 H4C_20 109.5 . . ?
H4B_20 C4_20 H4C_20 109.5 . . ?
C5_20 O1_20 C1_20 121.3(6) . . ?
O5_20 C5_20 O1_20 126.8(8) . . ?
O5_20 C5_20 N1_21 122.4(7) . . ?
O1_20 C5_20 N1_21 110.7(6) . . ?
C5_20 N1_21 C1_21 119.6(6) . . ?
C5_20 N1_21 H1_21 120.2 . . ?
C1_21 N1_21 H1_21 120.2 . . ?
N1_21 C1_21 C2_21 108.7(5) . . ?
N1_21 C1_21 C6_21 113.0(5) . . ?
C2_21 C1_21 C6_21 113.0(6) . . ?
N1_21 C1_21 H1A_21 107.3 . . ?
C2_21 C1_21 H1A_21 107.3 . . ?
C6_21 C1_21 H1A_21 107.3 . . ?
C3_21 C2_21 C1_21 114.3(7) . . ?
C3_21 C2_21 H2A_21 108.7 . . ?
C1_21 C2_21 H2A_21 108.7 . . ?
C3_21 C2_21 H2B_21 108.7 . . ?
C1_21 C2_21 H2B_21 108.7 . . ?
H2A_21 C2_21 H2B_21 107.6 . . ?
C2_21 C3_21 C4_21 104.6(10) . . ?
C2_21 C3_21 C5_21 107.9(12) . . ?
C4_21 C3_21 C5_21 93.0(12) . . ?
C2_21 C3_21 H3_21 116.2 . . ?
C4_21 C3_21 H3_21 116.2 . . ?
C5_21 C3_21 H3_21 116.2 . . ?
C3_21 C4_21 H4A_21 109.5 . . ?
C3_21 C4_21 H4B_21 109.5 . . ?
H4A_21 C4_21 H4B_21 109.5 . . ?
C3_21 C4_21 H4C_21 109.5 . . ?
H4A_21 C4_21 H4C_21 109.5 . . ?
H4B_21 C4_21 H4C_21 109.5 . . ?
C3_21 C5_21 H5A_21 109.5 . . ?
C3_21 C5_21 H5B_21 109.5 . . ?
H5A_21 C5_21 H5B_21 109.5 . . ?
C3_21 C5_21 H5C_21 109.5 . . ?
H5A_21 C5_21 H5C_21 109.5 . . ?
H5B_21 C5_21 H5C_21 109.5 . . ?
O6_21 C6_21 N1_22 122.5(6) . . ?
O6_21 C6_21 C1_21 120.6(6) . . ?
N1_22 C6_21 C1_21 116.8(5) . . ?
C6_21 N1_22 C1_22 118.8(5) . . ?
C6_21 N1_22 H1_22 120.6 . . ?
C1_22 N1_22 H1_22 120.6 . . ?
N1_22 C1_22 C6_22 111.4(5) . . ?
N1_22 C1_22 C2_22 109.2(5) . . ?
C6_22 C1_22 C2_22 111.8(6) . . ?
N1_22 C1_22 H1A_22 108.1 . . ?
C6_22 C1_22 H1A_22 108.1 . . ?
C2_22 C1_22 H1A_22 108.1 . . ?
C3_22 C2_22 C1_22 113.9(6) . . ?
C3_22 C2_22 H2A_22 108.8 . . ?
C1_22 C2_22 H2A_22 108.8 . . ?
C3_22 C2_22 H2B_22 108.8 . . ?
C1_22 C2_22 H2B_22 108.8 . . ?
H2A_22 C2_22 H2B_22 107.7 . . ?
C5_22 C3_22 C2_22 113.3(7) . . ?
C5_22 C3_22 C4_22 112.9(8) . . ?
C2_22 C3_22 C4_22 108.2(7) . . ?
C5_22 C3_22 H3_22 107.4 . . ?
C2_22 C3_22 H3_22 107.4 . . ?
C4_22 C3_22 H3_22 107.4 . . ?
C3_22 C4_22 H4A_22 109.5 . . ?
C3_22 C4_22 H4B_22 109.5 . . ?
H4A_22 C4_22 H4B_22 109.5 . . ?
C3_22 C4_22 H4C_22 109.5 . . ?
H4A_22 C4_22 H4C_22 109.5 . . ?
H4B_22 C4_22 H4C_22 109.5 . . ?
C3_22 C5_22 H5A_22 109.5 . . ?
C3_22 C5_22 H5B_22 109.5 . . ?
H5A_22 C5_22 H5B_22 109.5 . . ?
C3_22 C5_22 H5C_22 109.5 . . ?
H5A_22 C5_22 H5C_22 109.5 . . ?
H5B_22 C5_22 H5C_22 109.5 . . ?
O6_22 C6_22 N1_23 122.4(6) . . ?
O6_22 C6_22 C1_22 120.6(6) . . ?
N1_23 C6_22 C1_22 117.0(5) . . ?
C6_22 N1_23 C1_23 120.8(5) . . ?
C6_22 N1_23 H1_23 119.6 . . ?
C1_23 N1_23 H1_23 119.6 . . ?
N1_23 C1_23 C6_23 109.0(5) . . ?
N1_23 C1_23 C5_23 109.2(5) . . ?
C6_23 C1_23 C5_23 110.8(6) . . ?
N1_23 C1_23 C2_23 111.5(6) . . ?
C6_23 C1_23 C2_23 112.0(6) . . ?
C5_23 C1_23 C2_23 104.3(6) . . ?
C3_23 C2_23 C1_23 107.3(7) . . ?
C3_23 C2_23 H2A_23 110.3 . . ?
C1_23 C2_23 H2A_23 110.3 . . ?
C3_23 C2_23 H2B_23 110.3 . . ?
C1_23 C2_23 H2B_23 110.3 . . ?
H2A_23 C2_23 H2B_23 108.5 . . ?
C2_23 C3_23 C4_23 107.3(9) . . ?
C2_23 C3_23 H3A_23 110.2 . . ?
C4_23 C3_23 H3A_23 110.2 . . ?
C2_23 C3_23 H3B_23 110.2 . . ?
C4_23 C3_23 H3B_23 110.2 . . ?
H3A_23 C3_23 H3B_23 108.5 . . ?
C5_23 C4_23 C3_23 108.4(9) . . ?
C5_23 C4_23 H4A_23 110.0 . . ?
C3_23 C4_23 H4A_23 110.0 . . ?
C5_23 C4_23 H4B_23 110.0 . . ?
C3_23 C4_23 H4B_23 110.0 . . ?
H4A_23 C4_23 H4B_23 108.4 . . ?
C4_23 C5_23 C1_23 108.3(7) . . ?
C4_23 C5_23 H5A_23 110.0 . . ?
C1_23 C5_23 H5A_23 110.0 . . ?
C4_23 C5_23 H5B_23 110.0 . . ?
C1_23 C5_23 H5B_23 110.0 . . ?
H5A_23 C5_23 H5B_23 108.4 . . ?
O6_23 C6_23 N1_24 121.1(7) . . ?
O6_23 C6_23 C1_23 123.7(6) . . ?
N1_24 C6_23 C1_23 115.1(6) . . ?
C6_23 N1_24 C1_24 119.2(6) . . ?
C6_23 N1_24 H1_24 120.4 . . ?
C1_24 N1_24 H1_24 120.4 . . ?
N1_24 C1_24 C2_24 110.1(6) . . ?
N1_24 C1_24 C6_24 112.0(6) . . ?
C2_24 C1_24 C6_24 113.7(7) . . ?
N1_24 C1_24 H1A_24 106.9 . . ?
C2_24 C1_24 H1A_24 106.9 . . ?
C6_24 C1_24 H1A_24 106.9 . . ?
C3_24 C2_24 C1_24 116.1(8) . . ?
C3_24 C2_24 H2A_24 108.3 . . ?
C1_24 C2_24 H2A_24 108.3 . . ?
C3_24 C2_24 H2B_24 108.3 . . ?
C1_24 C2_24 H2B_24 108.3 . . ?
H2A_24 C2_24 H2B_24 107.4 . . ?
C2_24 C3_24 C5_24 119.5(11) . . ?
C2_24 C3_24 C4_24 112.8(9) . . ?
C5_24 C3_24 C4_24 111.0(11) . . ?
C2_24 C3_24 H3_24 103.9 . . ?
C5_24 C3_24 H3_24 103.9 . . ?
C4_24 C3_24 H3_24 103.9 . . ?
C3_24 C4_24 H4A_24 109.5 . . ?
C3_24 C4_24 H4B_24 109.5 . . ?
H4A_24 C4_24 H4B_24 109.5 . . ?
C3_24 C4_24 H4C_24 109.5 . . ?
H4A_24 C4_24 H4C_24 109.5 . . ?
H4B_24 C4_24 H4C_24 109.5 . . ?
C3_24 C5_24 H5A_24 109.5 . . ?
C3_24 C5_24 H5B_24 109.5 . . ?
H5A_24 C5_24 H5B_24 109.5 . . ?
C3_24 C5_24 H5C_24 109.5 . . ?
H5A_24 C5_24 H5C_24 109.5 . . ?
H5B_24 C5_24 H5C_24 109.5 . . ?
O6_24 C6_24 N1_25 121.6(7) . . ?
O6_24 C6_24 C1_24 121.0(7) . . ?
N1_25 C6_24 C1_24 117.4(6) . . ?
C6_24 N1_25 C1_25 122.4(5) . . ?
C6_24 N1_25 H1_25 118.8 . . ?
C1_25 N1_25 H1_25 118.8 . . ?
N1_25 C1_25 C2_25 109.3(5) . . ?
N1_25 C1_25 C6_25 110.2(5) . . ?
C2_25 C1_25 C6_25 110.4(6) . . ?
N1_25 C1_25 H1A_25 109.0 . . ?
C2_25 C1_25 H1A_25 109.0 . . ?
C6_25 C1_25 H1A_25 109.0 . . ?
C3_25 C2_25 C1_25 116.5(6) . . ?
C3_25 C2_25 H2A_25 108.2 . . ?
C1_25 C2_25 H2A_25 108.2 . . ?
C3_25 C2_25 H2B_25 108.2 . . ?
C1_25 C2_25 H2B_25 108.2 . . ?
H2A_25 C2_25 H2B_25 107.3 . . ?
C2_25 C3_25 C4_25 111.8(8) . . ?
C2_25 C3_25 C5_25 105.7(7) . . ?
C4_25 C3_25 C5_25 110.2(8) . . ?
C2_25 C3_25 H3_25 109.7 . . ?
C4_25 C3_25 H3_25 109.7 . . ?
C5_25 C3_25 H3_25 109.7 . . ?
C3_25 C4_25 H4A_25 109.5 . . ?
C3_25 C4_25 H4B_25 109.5 . . ?
H4A_25 C4_25 H4B_25 109.5 . . ?
C3_25 C4_25 H4C_25 109.5 . . ?
H4A_25 C4_25 H4C_25 109.5 . . ?
H4B_25 C4_25 H4C_25 109.5 . . ?
C3_25 C5_25 H5A_25 109.5 . . ?
C3_25 C5_25 H5B_25 109.5 . . ?
H5A_25 C5_25 H5B_25 109.5 . . ?
C3_25 C5_25 H5C_25 109.5 . . ?
H5A_25 C5_25 H5C_25 109.5 . . ?
H5B_25 C5_25 H5C_25 109.5 . . ?
O6_25 C6_25 N1_26 122.8(6) . . ?
O6_25 C6_25 C1_25 119.3(5) . . ?
N1_26 C6_25 C1_25 117.9(5) . . ?
C6_25 N1_26 C1_26 121.4(5) . . ?
C6_25 N1_26 H1_26 119.3 . . ?
C1_26 N1_26 H1_26 119.3 . . ?
N1_26 C1_26 C2_26 110.9(5) . . ?
N1_26 C1_26 C5_26 108.8(5) . . ?
C2_26 C1_26 C5_26 102.6(5) . . ?
N1_26 C1_26 C6_26 110.8(5) . . ?
C2_26 C1_26 C6_26 113.5(5) . . ?
C5_26 C1_26 C6_26 109.9(5) . . ?
C1_26 C2_26 C3_26 101.8(5) . . ?
C1_26 C2_26 H2A_26 111.4 . . ?
C3_26 C2_26 H2A_26 111.4 . . ?
C1_26 C2_26 H2B_26 111.4 . . ?
C3_26 C2_26 H2B_26 111.4 . . ?
H2A_26 C2_26 H2B_26 109.3 . . ?
C4_26 C3_26 C2_26 105.0(6) . . ?
C4_26 C3_26 H3A_26 110.7 . . ?
C2_26 C3_26 H3A_26 110.7 . . ?
C4_26 C3_26 H3B_26 110.7 . . ?
C2_26 C3_26 H3B_26 110.7 . . ?
H3A_26 C3_26 H3B_26 108.8 . . ?
C3_26 C4_26 C5_26 106.8(6) . . ?
C3_26 C4_26 H4A_26 110.4 . . ?
C5_26 C4_26 H4A_26 110.4 . . ?
C3_26 C4_26 H4B_26 110.4 . . ?
C5_26 C4_26 H4B_26 110.4 . . ?
H4A_26 C4_26 H4B_26 108.6 . . ?
C4_26 C5_26 C1_26 104.7(6) . . ?
C4_26 C5_26 H5A_26 110.8 . . ?
C1_26 C5_26 H5A_26 110.8 . . ?
C4_26 C5_26 H5B_26 110.8 . . ?
C1_26 C5_26 H5B_26 110.8 . . ?
H5A_26 C5_26 H5B_26 108.9 . . ?
O6_26 C6_26 N1_27 122.3(6) . . ?
O6_26 C6_26 C1_26 122.1(6) . . ?
N1_27 C6_26 C1_26 115.5(5) . . ?
C6_26 N1_27 C1_27 122.2(6) . . ?
C6_26 N1_27 H1_27 118.9 . . ?
C1_27 N1_27 H1_27 118.9 . . ?
N1_27 C1_27 C6_27 113.1(6) . . ?
N1_27 C1_27 C2_27 111.1(7) . . ?
C6_27 C1_27 C2_27 108.9(7) . . ?
N1_27 C1_27 H1A_27 107.8 . . ?
C6_27 C1_27 H1A_27 107.8 . . ?
C2_27 C1_27 H1A_27 107.8 . . ?
C1_27 C2_27 C3_27 114.1(9) . . ?
C1_27 C2_27 H2A_27 108.7 . . ?
C3_27 C2_27 H2A_27 108.7 . . ?
C1_27 C2_27 H2B_27 108.7 . . ?
C3_27 C2_27 H2B_27 108.7 . . ?
H2A_27 C2_27 H2B_27 107.6 . . ?
C5_27 C3_27 C2_27 116.9(14) . . ?
C5_27 C3_27 C4_27 109.6(15) . . ?
C2_27 C3_27 C4_27 109.1(12) . . ?
C5_27 C3_27 H3_27 107.0 . . ?
C2_27 C3_27 H3_27 107.0 . . ?
C4_27 C3_27 H3_27 107.0 . . ?
C3_27 C4_27 H4A_27 109.5 . . ?
C3_27 C4_27 H4B_27 109.5 . . ?
H4A_27 C4_27 H4B_27 109.5 . . ?
C3_27 C4_27 H4C_27 109.5 . . ?
H4A_27 C4_27 H4C_27 109.5 . . ?
H4B_27 C4_27 H4C_27 109.5 . . ?
C3_27 C5_27 H5A_27 109.5 . . ?
C3_27 C5_27 H5B_27 109.5 . . ?
H5A_27 C5_27 H5B_27 109.5 . . ?
C3_27 C5_27 H5C_27 109.5 . . ?
H5A_27 C5_27 H5C_27 109.5 . . ?
H5B_27 C5_27 H5C_27 109.5 . . ?
O6_27 C6_27 N1_28 122.4(6) . . ?
O6_27 C6_27 C1_27 120.2(6) . . ?
N1_28 C6_27 C1_27 117.4(6) . . ?
C6_27 N1_28 C1_28 120.7(5) . . ?
C6_27 N1_28 H1_28 119.6 . . ?
C1_28 N1_28 H1_28 119.6 . . ?
N1_28 C1_28 C2_28 109.6(5) . . ?
N1_28 C1_28 C6_28 113.9(6) . . ?
C2_28 C1_28 C6_28 108.6(6) . . ?
N1_28 C1_28 H1A_28 108.2 . . ?
C2_28 C1_28 H1A_28 108.2 . . ?
C6_28 C1_28 H1A_28 108.2 . . ?
C3_28 C2_28 C1_28 118.0(7) . . ?
C3_28 C2_28 H2A_28 107.8 . . ?
C1_28 C2_28 H2A_28 107.8 . . ?
C3_28 C2_28 H2B_28 107.8 . . ?
C1_28 C2_28 H2B_28 107.8 . . ?
H2A_28 C2_28 H2B_28 107.1 . . ?
C5_28 C3_28 C2_28 117.4(10) . . ?
C5_28 C3_28 C4_28 114.2(11) . . ?
C2_28 C3_28 C4_28 112.2(9) . . ?
C5_28 C3_28 H3_28 103.7 . . ?
C2_28 C3_28 H3_28 103.7 . . ?
C4_28 C3_28 H3_28 103.7 . . ?
C3_28 C4_28 H4A_28 109.5 . . ?
C3_28 C4_28 H4B_28 109.5 . . ?
H4A_28 C4_28 H4B_28 109.5 . . ?
C3_28 C4_28 H4C_28 109.5 . . ?
H4A_28 C4_28 H4C_28 109.5 . . ?
H4B_28 C4_28 H4C_28 109.5 . . ?
C3_28 C5_28 H5A_28 109.5 . . ?
C3_28 C5_28 H5B_28 109.5 . . ?
H5A_28 C5_28 H5B_28 109.5 . . ?
C3_28 C5_28 H5C_28 109.5 . . ?
H5A_28 C5_28 H5C_28 109.5 . . ?
H5B_28 C5_28 H5C_28 109.5 . . ?
O6_28 C6_28 N1_29 121.4(6) . . ?
O6_28 C6_28 C1_28 120.2(6) . . ?
N1_29 C6_28 C1_28 118.3(6) . . ?
C6_28 N1_29 C1_29 121.1(6) . . ?
C6_28 N1_29 H1_29 119.5 . . ?
C1_29 N1_29 H1_29 119.5 . . ?
N1_29 C1_29 C6_29 111.2(6) . . ?
N1_29 C1_29 C5_29 110.9(6) . . ?
C6_29 C1_29 C5_29 112.0(6) . . ?
N1_29 C1_29 C2_29 109.2(6) . . ?
C6_29 C1_29 C2_29 111.1(7) . . ?
C5_29 C1_29 C2_29 102.0(7) . . ?
C1_29 C2_29 C3_29 105.3(7) . . ?
C1_29 C2_29 H2A_29 110.7 . . ?
C3_29 C2_29 H2A_29 110.7 . . ?
C1_29 C2_29 H2B_29 110.7 . . ?
C3_29 C2_29 H2B_29 110.7 . . ?
H2A_29 C2_29 H2B_29 108.8 . . ?
C4_29 C3_29 C2_29 107.5(8) . . ?
C4_29 C3_29 H3A_29 110.2 . . ?
C2_29 C3_29 H3A_29 110.2 . . ?
C4_29 C3_29 H3B_29 110.2 . . ?
C2_29 C3_29 H3B_29 110.2 . . ?
H3A_29 C3_29 H3B_29 108.5 . . ?
C3_29 C4_29 C5_29 105.4(8) . . ?
C3_29 C4_29 H4A_29 110.7 . . ?
C5_29 C4_29 H4A_29 110.7 . . ?
C3_29 C4_29 H4B_29 110.7 . . ?
C5_29 C4_29 H4B_29 110.7 . . ?
H4A_29 C4_29 H4B_29 108.8 . . ?
C1_29 C5_29 C4_29 107.2(7) . . ?
C1_29 C5_29 H5A_29 110.3 . . ?
C4_29 C5_29 H5A_29 110.3 . . ?
C1_29 C5_29 H5B_29 110.3 . . ?
C4_29 C5_29 H5B_29 110.3 . . ?
H5A_29 C5_29 H5B_29 108.5 . . ?
O6_29 C6_29 O7_29 124.2(8) . . ?
O6_29 C6_29 C1_29 124.3(8) . . ?
O7_29 C6_29 C1_29 111.3(7) . . ?
C6_29 O7_29 C7_29 113.8(8) . . ?
O7_29 C7_29 H7A_29 109.5 . . ?
O7_29 C7_29 H7B_29 109.5 . . ?
H7A_29 C7_29 H7B_29 109.5 . . ?
O7_29 C7_29 H7C_29 109.5 . . ?
H7A_29 C7_29 H7C_29 109.5 . . ?
H7B_29 C7_29 H7C_29 109.5 . . ?
O1_30 C1_30 C3_30 111.3(6) . . ?
O1_30 C1_30 C2_30 110.9(6) . . ?
C3_30 C1_30 C2_30 114.7(7) . . ?
O1_30 C1_30 C4_30 102.6(6) . . ?
C3_30 C1_30 C4_30 108.2(7) . . ?
C2_30 C1_30 C4_30 108.4(7) . . ?
C1_30 C2_30 H2A_30 109.5 . . ?
C1_30 C2_30 H2B_30 109.5 . . ?
H2A_30 C2_30 H2B_30 109.5 . . ?
C1_30 C2_30 H2C_30 109.5 . . ?
H2A_30 C2_30 H2C_30 109.5 . . ?
H2B_30 C2_30 H2C_30 109.5 . . ?
C1_30 C3_30 H3A_30 109.5 . . ?
C1_30 C3_30 H3B_30 109.5 . . ?
H3A_30 C3_30 H3B_30 109.5 . . ?
C1_30 C3_30 H3C_30 109.5 . . ?
H3A_30 C3_30 H3C_30 109.5 . . ?
H3B_30 C3_30 H3C_30 109.5 . . ?
C1_30 C4_30 H4A_30 109.5 . . ?
C1_30 C4_30 H4B_30 109.5 . . ?
H4A_30 C4_30 H4B_30 109.5 . . ?
C1_30 C4_30 H4C_30 109.5 . . ?
H4A_30 C4_30 H4C_30 109.5 . . ?
H4B_30 C4_30 H4C_30 109.5 . . ?
C5_30 O1_30 C1_30 119.1(5) . . ?
O5_30 C5_30 N1_31 124.5(6) . . ?
O5_30 C5_30 O1_30 127.5(6) . . ?
N1_31 C5_30 O1_30 108.0(6) . . ?
C5_30 N1_31 C1_31 118.9(5) . . ?
C5_30 N1_31 H1_31 120.5 . . ?
C1_31 N1_31 H1_31 120.5 . . ?
N1_31 C1_31 C2_31 109.3(5) . . ?
N1_31 C1_31 C6_31 113.3(5) . . ?
C2_31 C1_31 C6_31 109.0(5) . . ?
N1_31 C1_31 H1A_31 108.4 . . ?
C2_31 C1_31 H1A_31 108.4 . . ?
C6_31 C1_31 H1A_31 108.4 . . ?
C3_31 C2_31 C1_31 115.4(7) . . ?
C3_31 C2_31 H2A_31 108.4 . . ?
C1_31 C2_31 H2A_31 108.4 . . ?
C3_31 C2_31 H2B_31 108.4 . . ?
C1_31 C2_31 H2B_31 108.4 . . ?
H2A_31 C2_31 H2B_31 107.5 . . ?
C2_31 C3_31 C4_31 110.6(9) . . ?
C2_31 C3_31 C5_31 113.2(8) . . ?
C4_31 C3_31 C5_31 107.0(9) . . ?
C2_31 C3_31 H3_31 108.6 . . ?
C4_31 C3_31 H3_31 108.6 . . ?
C5_31 C3_31 H3_31 108.6 . . ?
C3_31 C4_31 H4A_31 109.5 . . ?
C3_31 C4_31 H4B_31 109.5 . . ?
H4A_31 C4_31 H4B_31 109.5 . . ?
C3_31 C4_31 H4C_31 109.5 . . ?
H4A_31 C4_31 H4C_31 109.5 . . ?
H4B_31 C4_31 H4C_31 109.5 . . ?
C3_31 C5_31 H5A_31 109.5 . . ?
C3_31 C5_31 H5B_31 109.5 . . ?
H5A_31 C5_31 H5B_31 109.5 . . ?
C3_31 C5_31 H5C_31 109.5 . . ?
H5A_31 C5_31 H5C_31 109.5 . . ?
H5B_31 C5_31 H5C_31 109.5 . . ?
O6_31 C6_31 N1_32 123.3(6) . . ?
O6_31 C6_31 C1_31 119.3(6) . . ?
N1_32 C6_31 C1_31 117.1(5) . . ?
C6_31 N1_32 C1_32 119.0(5) . . ?
C6_31 N1_32 H1_32 120.5 . . ?
C1_32 N1_32 H1_32 120.5 . . ?
N1_32 C1_32 C6_32 112.0(6) . . ?
N1_32 C1_32 C2_32 109.2(5) . . ?
C6_32 C1_32 C2_32 113.5(6) . . ?
N1_32 C1_32 H1A_32 107.3 . . ?
C6_32 C1_32 H1A_32 107.3 . . ?
C2_32 C1_32 H1A_32 107.3 . . ?
C3_32 C2_32 C1_32 114.1(6) . . ?
C3_32 C2_32 H2A_32 108.7 . . ?
C1_32 C2_32 H2A_32 108.7 . . ?
C3_32 C2_32 H2B_32 108.7 . . ?
C1_32 C2_32 H2B_32 108.7 . . ?
H2A_32 C2_32 H2B_32 107.6 . . ?
C2_32 C3_32 C5_32 111.1(8) . . ?
C2_32 C3_32 C4_32 107.6(7) . . ?
C5_32 C3_32 C4_32 114.6(8) . . ?
C2_32 C3_32 H3_32 107.8 . . ?
C5_32 C3_32 H3_32 107.8 . . ?
C4_32 C3_32 H3_32 107.8 . . ?
C3_32 C4_32 H4A_32 109.5 . . ?
C3_32 C4_32 H4B_32 109.5 . . ?
H4A_32 C4_32 H4B_32 109.5 . . ?
C3_32 C4_32 H4C_32 109.5 . . ?
H4A_32 C4_32 H4C_32 109.5 . . ?
H4B_32 C4_32 H4C_32 109.5 . . ?
C3_32 C5_32 H5A_32 109.5 . . ?
C3_32 C5_32 H5B_32 109.5 . . ?
H5A_32 C5_32 H5B_32 109.5 . . ?
C3_32 C5_32 H5C_32 109.5 . . ?
H5A_32 C5_32 H5C_32 109.5 . . ?
H5B_32 C5_32 H5C_32 109.5 . . ?
O6_32 C6_32 N1_33 122.2(6) . . ?
O6_32 C6_32 C1_32 120.4(6) . . ?
N1_33 C6_32 C1_32 117.4(5) . . ?
C6_32 N1_33 C1_33 120.7(5) . . ?
C6_32 N1_33 H1_33 119.7 . . ?
C1_33 N1_33 H1_33 119.7 . . ?
N1_33 C1_33 C6_33 109.2(5) . . ?
N1_33 C1_33 C5_33 110.8(5) . . ?
C6_33 C1_33 C5_33 108.7(5) . . ?
N1_33 C1_33 C2_33 112.9(6) . . ?
C6_33 C1_33 C2_33 111.1(5) . . ?
C5_33 C1_33 C2_33 103.9(5) . . ?
C3_33 C2_33 C1_33 107.3(7) . . ?
C3_33 C2_33 H2A_33 110.2 . . ?
C1_33 C2_33 H2A_33 110.2 . . ?
C3_33 C2_33 H2B_33 110.2 . . ?
C1_33 C2_33 H2B_33 110.2 . . ?
H2A_33 C2_33 H2B_33 108.5 . . ?
C2_33 C3_33 C4_33 106.9(8) . . ?
C2_33 C3_33 H3A_33 110.4 . . ?
C4_33 C3_33 H3A_33 110.4 . . ?
C2_33 C3_33 H3B_33 110.4 . . ?
C4_33 C3_33 H3B_33 110.4 . . ?
H3A_33 C3_33 H3B_33 108.6 . . ?
C3_33 C4_33 C5_33 108.0(8) . . ?
C3_33 C4_33 H4A_33 110.1 . . ?
C5_33 C4_33 H4A_33 110.1 . . ?
C3_33 C4_33 H4B_33 110.1 . . ?
C5_33 C4_33 H4B_33 110.1 . . ?
H4A_33 C4_33 H4B_33 108.4 . . ?
C4_33 C5_33 C1_33 104.0(6) . . ?
C4_33 C5_33 H5A_33 111.0 . . ?
C1_33 C5_33 H5A_33 111.0 . . ?
C4_33 C5_33 H5B_33 111.0 . . ?
C1_33 C5_33 H5B_33 111.0 . . ?
H5A_33 C5_33 H5B_33 109.0 . . ?
O6_33 C6_33 N1_34 121.4(6) . . ?
O6_33 C6_33 C1_33 123.5(6) . . ?
N1_34 C6_33 C1_33 115.0(5) . . ?
C6_33 N1_34 C1_34 120.2(5) . . ?
C6_33 N1_34 H1_34 119.9 . . ?
C1_34 N1_34 H1_34 119.9 . . ?
N1_34 C1_34 C6_34 111.6(5) . . ?
N1_34 C1_34 C2_34 109.2(5) . . ?
C6_34 C1_34 C2_34 111.2(5) . . ?
N1_34 C1_34 H1A_34 108.2 . . ?
C6_34 C1_34 H1A_34 108.2 . . ?
C2_34 C1_34 H1A_34 108.2 . . ?
C3_34 C2_34 C1_34 112.8(6) . . ?
C3_34 C2_34 H2A_34 109.0 . . ?
C1_34 C2_34 H2A_34 109.0 . . ?
C3_34 C2_34 H2B_34 109.0 . . ?
C1_34 C2_34 H2B_34 109.0 . . ?
H2A_34 C2_34 H2B_34 107.8 . . ?
C4_34 C3_34 C5_34 111.0(10) . . ?
C4_34 C3_34 C2_34 113.9(8) . . ?
C5_34 C3_34 C2_34 108.5(8) . . ?
C4_34 C3_34 H3_34 107.7 . . ?
C5_34 C3_34 H3_34 107.7 . . ?
C2_34 C3_34 H3_34 107.7 . . ?
C3_34 C4_34 H4A_34 109.5 . . ?
C3_34 C4_34 H4B_34 109.5 . . ?
H4A_34 C4_34 H4B_34 109.5 . . ?
C3_34 C4_34 H4C_34 109.5 . . ?
H4A_34 C4_34 H4C_34 109.5 . . ?
H4B_34 C4_34 H4C_34 109.5 . . ?
C3_34 C5_34 H5A_34 109.5 . . ?
C3_34 C5_34 H5B_34 109.5 . . ?
H5A_34 C5_34 H5B_34 109.5 . . ?
C3_34 C5_34 H5C_34 109.5 . . ?
H5A_34 C5_34 H5C_34 109.5 . . ?
H5B_34 C5_34 H5C_34 109.5 . . ?
O6_34 C6_34 N1_35 122.5(6) . . ?
O6_34 C6_34 C1_34 120.5(6) . . ?
N1_35 C6_34 C1_34 117.0(5) . . ?
C6_34 N1_35 C1_35 120.7(5) . . ?
C6_34 N1_35 H1_35 119.7 . . ?
C1_35 N1_35 H1_35 119.7 . . ?
N1_35 C1_35 C2_35 109.3(5) . . ?
N1_35 C1_35 C6_35 110.8(5) . . ?
C2_35 C1_35 C6_35 110.0(5) . . ?
N1_35 C1_35 H1A_35 108.9 . . ?
C2_35 C1_35 H1A_35 108.9 . . ?
C6_35 C1_35 H1A_35 108.9 . . ?
C3_35 C2_35 C1_35 115.2(6) . . ?
C3_35 C2_35 H2A_35 108.5 . . ?
C1_35 C2_35 H2A_35 108.5 . . ?
C3_35 C2_35 H2B_35 108.5 . . ?
C1_35 C2_35 H2B_35 108.5 . . ?
H2A_35 C2_35 H2B_35 107.5 . . ?
C2_35 C3_35 C4_35 113.4(7) . . ?
C2_35 C3_35 C5_35 108.1(7) . . ?
C4_35 C3_35 C5_35 111.6(8) . . ?
C2_35 C3_35 H3_35 107.8 . . ?
C4_35 C3_35 H3_35 107.8 . . ?
C5_35 C3_35 H3_35 107.8 . . ?
C3_35 C4_35 H4A_35 109.5 . . ?
C3_35 C4_35 H4B_35 109.5 . . ?
H4A_35 C4_35 H4B_35 109.5 . . ?
C3_35 C4_35 H4C_35 109.5 . . ?
H4A_35 C4_35 H4C_35 109.5 . . ?
H4B_35 C4_35 H4C_35 109.5 . . ?
C3_35 C5_35 H5A_35 109.5 . . ?
C3_35 C5_35 H5B_35 109.5 . . ?
H5A_35 C5_35 H5B_35 109.5 . . ?
C3_35 C5_35 H5C_35 109.5 . . ?
H5A_35 C5_35 H5C_35 109.5 . . ?
H5B_35 C5_35 H5C_35 109.5 . . ?
O6_35 C6_35 N1_36 122.4(6) . . ?
O6_35 C6_35 C1_35 119.6(5) . . ?
N1_36 C6_35 C1_35 118.0(5) . . ?
C6_35 N1_36 C1_36 121.5(5) . . ?
C6_35 N1_36 H1_36 119.2 . . ?
C1_36 N1_36 H1_36 119.2 . . ?
N1_36 C1_36 C2_36 110.4(5) . . ?
N1_36 C1_36 C5_36 109.8(5) . . ?
C2_36 C1_36 C5_36 102.7(5) . . ?
N1_36 C1_36 C6_36 109.8(5) . . ?
C2_36 C1_36 C6_36 113.1(5) . . ?
C5_36 C1_36 C6_36 110.9(5) . . ?
C1_36 C2_36 C3_36 103.5(5) . . ?
C1_36 C2_36 H2A_36 111.1 . . ?
C3_36 C2_36 H2A_36 111.1 . . ?
C1_36 C2_36 H2B_36 111.1 . . ?
C3_36 C2_36 H2B_36 111.1 . . ?
H2A_36 C2_36 H2B_36 109.0 . . ?
C4_36 C3_36 C2_36 105.6(6) . . ?
C4_36 C3_36 H3A_36 110.6 . . ?
C2_36 C3_36 H3A_36 110.6 . . ?
C4_36 C3_36 H3B_36 110.6 . . ?
C2_36 C3_36 H3B_36 110.6 . . ?
H3A_36 C3_36 H3B_36 108.7 . . ?
C3_36 C4_36 C5_36 106.0(5) . . ?
C3_36 C4_36 H4A_36 110.5 . . ?
C5_36 C4_36 H4A_36 110.5 . . ?
C3_36 C4_36 H4B_36 110.5 . . ?
C5_36 C4_36 H4B_36 110.5 . . ?
H4A_36 C4_36 H4B_36 108.7 . . ?
C1_36 C5_36 C4_36 104.6(6) . . ?
C1_36 C5_36 H5A_36 110.8 . . ?
C4_36 C5_36 H5A_36 110.8 . . ?
C1_36 C5_36 H5B_36 110.8 . . ?
C4_36 C5_36 H5B_36 110.8 . . ?
H5A_36 C5_36 H5B_36 108.9 . . ?
O6_36 C6_36 N1_37 121.8(6) . . ?
O6_36 C6_36 C1_36 123.0(6) . . ?
N1_37 C6_36 C1_36 115.0(5) . . ?
C6_36 N1_37 C1_37 122.7(5) . . ?
C6_36 N1_37 H1_37 118.7 . . ?
C1_37 N1_37 H1_37 118.7 . . ?
N1_37 C1_37 C2_37 108.9(5) . . ?
N1_37 C1_37 C6_37 112.2(5) . . ?
C2_37 C1_37 C6_37 110.8(5) . . ?
N1_37 C1_37 H1A_37 108.3 . . ?
C2_37 C1_37 H1A_37 108.3 . . ?
C6_37 C1_37 H1A_37 108.3 . . ?
C3_37 C2_37 C1_37 115.1(6) . . ?
C3_37 C2_37 H2A_37 108.5 . . ?
C1_37 C2_37 H2A_37 108.5 . . ?
C3_37 C2_37 H2B_37 108.5 . . ?
C1_37 C2_37 H2B_37 108.5 . . ?
H2A_37 C2_37 H2B_37 107.5 . . ?
C4_37 C3_37 C5_37 110.7(8) . . ?
C4_37 C3_37 C2_37 110.0(8) . . ?
C5_37 C3_37 C2_37 110.2(7) . . ?
C4_37 C3_37 H3_37 108.7 . . ?
C5_37 C3_37 H3_37 108.7 . . ?
C2_37 C3_37 H3_37 108.7 . . ?
C3_37 C4_37 H4A_37 109.5 . . ?
C3_37 C4_37 H4B_37 109.5 . . ?
H4A_37 C4_37 H4B_37 109.5 . . ?
C3_37 C4_37 H4C_37 109.5 . . ?
H4A_37 C4_37 H4C_37 109.5 . . ?
H4B_37 C4_37 H4C_37 109.5 . . ?
C3_37 C5_37 H5A_37 109.5 . . ?
C3_37 C5_37 H5B_37 109.5 . . ?
H5A_37 C5_37 H5B_37 109.5 . . ?
C3_37 C5_37 H5C_37 109.5 . . ?
H5A_37 C5_37 H5C_37 109.5 . . ?
H5B_37 C5_37 H5C_37 109.5 . . ?
O6_37 C6_37 N1_38 122.9(6) . . ?
O6_37 C6_37 C1_37 119.6(6) . . ?
N1_38 C6_37 C1_37 117.4(5) . . ?
C6_37 N1_38 C1_38 122.3(5) . . ?
C6_37 N1_38 H1_38 118.8 . . ?
C1_38 N1_38 H1_38 118.8 . . ?
N1_38 C1_38 C2_38 110.5(5) . . ?
N1_38 C1_38 C6_38 113.8(5) . . ?
C2_38 C1_38 C6_38 108.5(6) . . ?
N1_38 C1_38 H1A_38 108.0 . . ?
C2_38 C1_38 H1A_38 108.0 . . ?
C6_38 C1_38 H1A_38 108.0 . . ?
C3_38 C2_38 C1_38 120.7(7) . . ?
C3_38 C2_38 H2A_38 107.1 . . ?
C1_38 C2_38 H2A_38 107.1 . . ?
C3_38 C2_38 H2B_38 107.1 . . ?
C1_38 C2_38 H2B_38 107.1 . . ?
H2A_38 C2_38 H2B_38 106.8 . . ?
C5_38 C3_38 C2_38 121.3(9) . . ?
C5_38 C3_38 C4_38 114.7(10) . . ?
C2_38 C3_38 C4_38 112.8(8) . . ?
C5_38 C3_38 H3_38 101.3 . . ?
C2_38 C3_38 H3_38 101.3 . . ?
C4_38 C3_38 H3_38 101.3 . . ?
C3_38 C4_38 H4A_38 109.5 . . ?
C3_38 C4_38 H4B_38 109.5 . . ?
H4A_38 C4_38 H4B_38 109.5 . . ?
C3_38 C4_38 H4C_38 109.5 . . ?
H4A_38 C4_38 H4C_38 109.5 . . ?
H4B_38 C4_38 H4C_38 109.5 . . ?
C3_38 C5_38 H5A_38 109.5 . . ?
C3_38 C5_38 H5B_38 109.5 . . ?
H5A_38 C5_38 H5B_38 109.5 . . ?
C3_38 C5_38 H5C_38 109.5 . . ?
H5A_38 C5_38 H5C_38 109.5 . . ?
H5B_38 C5_38 H5C_38 109.5 . . ?
O6_38 C6_38 N1_39 122.9(6) . . ?
O6_38 C6_38 C1_38 119.8(6) . . ?
N1_39 C6_38 C1_38 117.2(5) . . ?
C6_38 N1_39 C1_39 121.5(5) . . ?
C6_38 N1_39 H1_39 119.3 . . ?
C1_39 N1_39 H1_39 119.3 . . ?
N1_39 C1_39 C6_39 107.8(6) . . ?
N1_39 C1_39 C5_39 112.9(6) . . ?
C6_39 C1_39 C5_39 114.4(6) . . ?
N1_39 C1_39 C2_39 109.7(5) . . ?
C6_39 C1_39 C2_39 108.5(6) . . ?
C5_39 C1_39 C2_39 103.4(6) . . ?
C3_39 C2_39 C1_39 106.4(6) . . ?
C3_39 C2_39 H2A_39 110.4 . . ?
C1_39 C2_39 H2A_39 110.4 . . ?
C3_39 C2_39 H2B_39 110.4 . . ?
C1_39 C2_39 H2B_39 110.4 . . ?
H2A_39 C2_39 H2B_39 108.6 . . ?
C2_39 C3_39 C4_39 106.3(8) . . ?
C2_39 C3_39 H3A_39 110.5 . . ?
C4_39 C3_39 H3A_39 110.5 . . ?
C2_39 C3_39 H3B_39 110.5 . . ?
C4_39 C3_39 H3B_39 110.5 . . ?
H3A_39 C3_39 H3B_39 108.7 . . ?
C3_39 C4_39 C5_39 107.5(8) . . ?
C3_39 C4_39 H4A_39 110.2 . . ?
C5_39 C4_39 H4A_39 110.2 . . ?
C3_39 C4_39 H4B_39 110.2 . . ?
C5_39 C4_39 H4B_39 110.2 . . ?
H4A_39 C4_39 H4B_39 108.5 . . ?
C4_39 C5_39 C1_39 107.3(6) . . ?
C4_39 C5_39 H5A_39 110.3 . . ?
C1_39 C5_39 H5A_39 110.3 . . ?
C4_39 C5_39 H5B_39 110.3 . . ?
C1_39 C5_39 H5B_39 110.3 . . ?
H5A_39 C5_39 H5B_39 108.5 . . ?
O6_39 C6_39 O7_39 122.0(8) . . ?
O6_39 C6_39 C1_39 126.0(7) . . ?
O7_39 C6_39 C1_39 111.9(7) . . ?
C6_39 O7_39 C7_39 116.7(8) . . ?
O7_39 C7_39 H7A_39 109.5 . . ?
O7_39 C7_39 H7B_39 109.5 . . ?
H7A_39 C7_39 H7B_39 109.5 . . ?
O7_39 C7_39 H7C_39 109.5 . . ?
H7A_39 C7_39 H7C_39 109.5 . . ?
H7B_39 C7_39 H7C_39 109.5 . . ?
O1_40 C1_40 C3_40 112.7(9) . . ?
O1_40 C1_40 C2_40 105.1(7) . . ?
C3_40 C1_40 C2_40 111.4(9) . . ?
O1_40 C1_40 C4_40 106.1(8) . . ?
C3_40 C1_40 C4_40 114.7(11) . . ?
C2_40 C1_40 C4_40 106.2(9) . . ?
C1_40 C2_40 H2A_40 109.5 . . ?
C1_40 C2_40 H2B_40 109.5 . . ?
H2A_40 C2_40 H2B_40 109.5 . . ?
C1_40 C2_40 H2C_40 109.5 . . ?
H2A_40 C2_40 H2C_40 109.5 . . ?
H2B_40 C2_40 H2C_40 109.5 . . ?
C1_40 C3_40 H3A_40 109.5 . . ?
C1_40 C3_40 H3B_40 109.5 . . ?
H3A_40 C3_40 H3B_40 109.5 . . ?
C1_40 C3_40 H3C_40 109.5 . . ?
H3A_40 C3_40 H3C_40 109.5 . . ?
H3B_40 C3_40 H3C_40 109.5 . . ?
C1_40 C4_40 H4A_40 109.5 . . ?
C1_40 C4_40 H4B_40 109.5 . . ?
H4A_40 C4_40 H4B_40 109.5 . . ?
C1_40 C4_40 H4C_40 109.5 . . ?
H4A_40 C4_40 H4C_40 109.5 . . ?
H4B_40 C4_40 H4C_40 109.5 . . ?
C5_40 O1_40 C1_40 121.8(6) . . ?
O5_40 C5_40 N1_41 124.8(7) . . ?
O5_40 C5_40 O1_40 125.2(8) . . ?
N1_41 C5_40 O1_40 109.9(6) . . ?
C5_40 N1_41 C1_41 119.7(6) . . ?
C5_40 N1_41 H1_41 120.1 . . ?
C1_41 N1_41 H1_41 120.1 . . ?
N1_41 C1_41 C2_41 108.7(6) . . ?
N1_41 C1_41 C6_41 113.3(6) . . ?
C2_41 C1_41 C6_41 112.3(7) . . ?
N1_41 C1_41 H1A_41 107.4 . . ?
C2_41 C1_41 H1A_41 107.4 . . ?
C6_41 C1_41 H1A_41 107.4 . . ?
C3_41 C2_41 C1_41 116.1(7) . . ?
C3_41 C2_41 H2A_41 108.3 . . ?
C1_41 C2_41 H2A_41 108.3 . . ?
C3_41 C2_41 H2B_41 108.3 . . ?
C1_41 C2_41 H2B_41 108.3 . . ?
H2A_41 C2_41 H2B_41 107.4 . . ?
C2_41 C3_41 C5_41 110.0(10) . . ?
C2_41 C3_41 C4_41 107.7(9) . . ?
C5_41 C3_41 C4_41 106.8(11) . . ?
C2_41 C3_41 H3_41 110.8 . . ?
C5_41 C3_41 H3_41 110.8 . . ?
C4_41 C3_41 H3_41 110.8 . . ?
C3_41 C4_41 H4A_41 109.5 . . ?
C3_41 C4_41 H4B_41 109.5 . . ?
H4A_41 C4_41 H4B_41 109.5 . . ?
C3_41 C4_41 H4C_41 109.5 . . ?
H4A_41 C4_41 H4C_41 109.5 . . ?
H4B_41 C4_41 H4C_41 109.5 . . ?
C3_41 C5_41 H5A_41 109.5 . . ?
C3_41 C5_41 H5B_41 109.5 . . ?
H5A_41 C5_41 H5B_41 109.5 . . ?
C3_41 C5_41 H5C_41 109.5 . . ?
H5A_41 C5_41 H5C_41 109.5 . . ?
H5B_41 C5_41 H5C_41 109.5 . . ?
O6_41 C6_41 N1_42 122.2(7) . . ?
O6_41 C6_41 C1_41 119.8(6) . . ?
N1_42 C6_41 C1_41 118.0(6) . . ?
C6_41 N1_42 C1_42 119.5(6) . . ?
C6_41 N1_42 H1_42 120.2 . . ?
C1_42 N1_42 H1_42 120.2 . . ?
N1_42 C1_42 C2_42 110.4(6) . . ?
N1_42 C1_42 C6_42 112.0(6) . . ?
C2_42 C1_42 C6_42 111.3(6) . . ?
N1_42 C1_42 H1A_42 107.7 . . ?
C2_42 C1_42 H1A_42 107.7 . . ?
C6_42 C1_42 H1A_42 107.7 . . ?
C1_42 C2_42 C3_42 114.4(6) . . ?
C1_42 C2_42 H2A_42 108.7 . . ?
C3_42 C2_42 H2A_42 108.7 . . ?
C1_42 C2_42 H2B_42 108.7 . . ?
C3_42 C2_42 H2B_42 108.7 . . ?
H2A_42 C2_42 H2B_42 107.6 . . ?
C5_42 C3_42 C2_42 113.8(9) . . ?
C5_42 C3_42 C4_42 111.2(9) . . ?
C2_42 C3_42 C4_42 106.5(7) . . ?
C5_42 C3_42 H3_42 108.4 . . ?
C2_42 C3_42 H3_42 108.4 . . ?
C4_42 C3_42 H3_42 108.4 . . ?
C3_42 C4_42 H4A_42 109.5 . . ?
C3_42 C4_42 H4B_42 109.5 . . ?
H4A_42 C4_42 H4B_42 109.5 . . ?
C3_42 C4_42 H4C_42 109.5 . . ?
H4A_42 C4_42 H4C_42 109.5 . . ?
H4B_42 C4_42 H4C_42 109.5 . . ?
C3_42 C5_42 H5A_42 109.5 . . ?
C3_42 C5_42 H5B_42 109.5 . . ?
H5A_42 C5_42 H5B_42 109.5 . . ?
C3_42 C5_42 H5C_42 109.5 . . ?
H5A_42 C5_42 H5C_42 109.5 . . ?
H5B_42 C5_42 H5C_42 109.5 . . ?
O6_42 C6_42 N1_43 123.1(6) . . ?
O6_42 C6_42 C1_42 120.5(6) . . ?
N1_43 C6_42 C1_42 116.3(6) . . ?
C6_42 N1_43 C1_43 121.0(5) . . ?
C6_42 N1_43 H1_43 119.5 . . ?
C1_43 N1_43 H1_43 119.5 . . ?
N1_43 C1_43 C6_43 108.6(5) . . ?
N1_43 C1_43 C5_43 110.5(5) . . ?
C6_43 C1_43 C5_43 109.8(6) . . ?
N1_43 C1_43 C2_43 112.9(6) . . ?
C6_43 C1_43 C2_43 110.3(6) . . ?
C5_43 C1_43 C2_43 104.7(6) . . ?
C3_43 C2_43 C1_43 106.7(7) . . ?
C3_43 C2_43 H2A_43 110.4 . . ?
C1_43 C2_43 H2A_43 110.4 . . ?
C3_43 C2_43 H2B_43 110.4 . . ?
C1_43 C2_43 H2B_43 110.4 . . ?
H2A_43 C2_43 H2B_43 108.6 . . ?
C4_43 C3_43 C2_43 105.4(9) . . ?
C4_43 C3_43 H3A_43 110.7 . . ?
C2_43 C3_43 H3A_43 110.7 . . ?
C4_43 C3_43 H3B_43 110.7 . . ?
C2_43 C3_43 H3B_43 110.7 . . ?
H3A_43 C3_43 H3B_43 108.8 . . ?
C3_43 C4_43 C5_43 105.0(9) . . ?
C3_43 C4_43 H4A_43 110.7 . . ?
C5_43 C4_43 H4A_43 110.7 . . ?
C3_43 C4_43 H4B_43 110.7 . . ?
C5_43 C4_43 H4B_43 110.7 . . ?
H4A_43 C4_43 H4B_43 108.8 . . ?
C4_43 C5_43 C1_43 104.7(7) . . ?
C4_43 C5_43 H5A_43 110.8 . . ?
C1_43 C5_43 H5A_43 110.8 . . ?
C4_43 C5_43 H5B_43 110.8 . . ?
C1_43 C5_43 H5B_43 110.8 . . ?
H5A_43 C5_43 H5B_43 108.9 . . ?
O6_43 C6_43 N1_44 122.1(6) . . ?
O6_43 C6_43 C1_43 123.0(6) . . ?
N1_44 C6_43 C1_43 114.9(5) . . ?
C6_43 N1_44 C1_44 120.3(5) . . ?
C6_43 N1_44 H1_44 119.9 . . ?
C1_44 N1_44 H1_44 119.9 . . ?
N1_44 C1_44 C6_44 112.2(5) . . ?
N1_44 C1_44 C2_44 109.5(5) . . ?
C6_44 C1_44 C2_44 111.7(6) . . ?
N1_44 C1_44 H1A_44 107.7 . . ?
C6_44 C1_44 H1A_44 107.7 . . ?
C2_44 C1_44 H1A_44 107.7 . . ?
C3_44 C2_44 C1_44 115.1(6) . . ?
C3_44 C2_44 H2A_44 108.5 . . ?
C1_44 C2_44 H2A_44 108.5 . . ?
C3_44 C2_44 H2B_44 108.5 . . ?
C1_44 C2_44 H2B_44 108.5 . . ?
H2A_44 C2_44 H2B_44 107.5 . . ?
C2_44 C3_44 C4_44 111.6(7) . . ?
C2_44 C3_44 C5_44 109.9(7) . . ?
C4_44 C3_44 C5_44 110.3(8) . . ?
C2_44 C3_44 H3_44 108.3 . . ?
C4_44 C3_44 H3_44 108.3 . . ?
C5_44 C3_44 H3_44 108.3 . . ?
C3_44 C4_44 H4A_44 109.5 . . ?
C3_44 C4_44 H4B_44 109.5 . . ?
H4A_44 C4_44 H4B_44 109.5 . . ?
C3_44 C4_44 H4C_44 109.5 . . ?
H4A_44 C4_44 H4C_44 109.5 . . ?
H4B_44 C4_44 H4C_44 109.5 . . ?
C3_44 C5_44 H5A_44 109.5 . . ?
C3_44 C5_44 H5B_44 109.5 . . ?
H5A_44 C5_44 H5B_44 109.5 . . ?
C3_44 C5_44 H5C_44 109.5 . . ?
H5A_44 C5_44 H5C_44 109.5 . . ?
H5B_44 C5_44 H5C_44 109.5 . . ?
O6_44 C6_44 N1_45 121.5(6) . . ?
O6_44 C6_44 C1_44 120.4(6) . . ?
N1_45 C6_44 C1_44 118.2(5) . . ?
C6_44 N1_45 C1_45 121.0(5) . . ?
C6_44 N1_45 H1_45 119.5 . . ?
C1_45 N1_45 H1_45 119.5 . . ?
N1_45 C1_45 C2_45 113.7(7) . . ?
N1_45 C1_45 C6_45 113.0(6) . . ?
C2_45 C1_45 C6_45 117.1(7) . . ?
N1_45 C1_45 H1A_45 103.7 . . ?
C2_45 C1_45 H1A_45 103.7 . . ?
C6_45 C1_45 H1A_45 103.7 . . ?
C3_45 C2_45 C1_45 117.3(10) . . ?
C3_45 C2_45 H2A_45 108.0 . . ?
C1_45 C2_45 H2A_45 108.0 . . ?
C3_45 C2_45 H2B_45 108.0 . . ?
C1_45 C2_45 H2B_45 108.0 . . ?
H2A_45 C2_45 H2B_45 107.2 . . ?
C2_45 C3_45 C5_45 111.4(11) . . ?
C2_45 C3_45 C4_45 108.2(11) . . ?
C5_45 C3_45 C4_45 105.8(11) . . ?
C2_45 C3_45 H3_45 110.5 . . ?
C5_45 C3_45 H3_45 110.5 . . ?
C4_45 C3_45 H3_45 110.5 . . ?
C3_45 C4_45 H4A_45 109.5 . . ?
C3_45 C4_45 H4B_45 109.5 . . ?
H4A_45 C4_45 H4B_45 109.5 . . ?
C3_45 C4_45 H4C_45 109.5 . . ?
H4A_45 C4_45 H4C_45 109.5 . . ?
H4B_45 C4_45 H4C_45 109.5 . . ?
C3_45 C5_45 H5A_45 109.5 . . ?
C3_45 C5_45 H5B_45 109.5 . . ?
H5A_45 C5_45 H5B_45 109.5 . . ?
C3_45 C5_45 H5C_45 109.5 . . ?
H5A_45 C5_45 H5C_45 109.5 . . ?
H5B_45 C5_45 H5C_45 109.5 . . ?
O6_45 C6_45 N1_46 121.2(6) . . ?
O6_45 C6_45 C1_45 121.2(6) . . ?
N1_46 C6_45 C1_45 117.6(6) . . ?
C6_45 N1_46 C1_46 122.3(5) . . ?
C6_45 N1_46 H1_46 118.9 . . ?
C1_46 N1_46 H1_46 118.9 . . ?
N1_46 C1_46 C5_46 109.9(5) . . ?
N1_46 C1_46 C6_46 110.5(5) . . ?
C5_46 C1_46 C6_46 109.1(5) . . ?
N1_46 C1_46 C2_46 111.3(6) . . ?
C5_46 C1_46 C2_46 102.6(5) . . ?
C6_46 C1_46 C2_46 113.1(5) . . ?
C1_46 C2_46 C3_46 102.8(6) . . ?
C1_46 C2_46 H2A_46 111.2 . . ?
C3_46 C2_46 H2A_46 111.2 . . ?
C1_46 C2_46 H2B_46 111.2 . . ?
C3_46 C2_46 H2B_46 111.2 . . ?
H2A_46 C2_46 H2B_46 109.1 . . ?
C4_46 C3_46 C2_46 106.1(6) . . ?
C4_46 C3_46 H3A_46 110.5 . . ?
C2_46 C3_46 H3A_46 110.5 . . ?
C4_46 C3_46 H3B_46 110.5 . . ?
C2_46 C3_46 H3B_46 110.5 . . ?
H3A_46 C3_46 H3B_46 108.7 . . ?
C3_46 C4_46 C5_46 105.4(6) . . ?
C3_46 C4_46 H4A_46 110.7 . . ?
C5_46 C4_46 H4A_46 110.7 . . ?
C3_46 C4_46 H4B_46 110.7 . . ?
C5_46 C4_46 H4B_46 110.7 . . ?
H4A_46 C4_46 H4B_46 108.8 . . ?
C1_46 C5_46 C4_46 105.5(6) . . ?
C1_46 C5_46 H5A_46 110.6 . . ?
C4_46 C5_46 H5A_46 110.6 . . ?
C1_46 C5_46 H5B_46 110.6 . . ?
C4_46 C5_46 H5B_46 110.6 . . ?
H5A_46 C5_46 H5B_46 108.8 . . ?
O6_46 C6_46 N1_47 122.9(6) . . ?
O6_46 C6_46 C1_46 122.6(6) . . ?
N1_47 C6_46 C1_46 114.2(5) . . ?
C6_46 N1_47 C1_47 122.8(5) . . ?
C6_46 N1_47 H1_47 118.6 . . ?
C1_47 N1_47 H1_47 118.6 . . ?
N1_47 C1_47 C6_47 113.6(5) . . ?
N1_47 C1_47 C2_47 109.3(5) . . ?
C6_47 C1_47 C2_47 109.8(5) . . ?
N1_47 C1_47 H1A_47 108.0 . . ?
C6_47 C1_47 H1A_47 108.0 . . ?
C2_47 C1_47 H1A_47 108.0 . . ?
C3_47 C2_47 C1_47 115.2(7) . . ?
C3_47 C2_47 H2A_47 108.5 . . ?
C1_47 C2_47 H2A_47 108.5 . . ?
C3_47 C2_47 H2B_47 108.5 . . ?
C1_47 C2_47 H2B_47 108.5 . . ?
H2A_47 C2_47 H2B_47 107.5 . . ?
C2_47 C3_47 C5_47 109.2(8) . . ?
C2_47 C3_47 C4_47 109.4(8) . . ?
C5_47 C3_47 C4_47 113.6(9) . . ?
C2_47 C3_47 H3_47 108.2 . . ?
C5_47 C3_47 H3_47 108.2 . . ?
C4_47 C3_47 H3_47 108.2 . . ?
C3_47 C4_47 H4A_47 109.5 . . ?
C3_47 C4_47 H4B_47 109.5 . . ?
H4A_47 C4_47 H4B_47 109.5 . . ?
C3_47 C4_47 H4C_47 109.5 . . ?
H4A_47 C4_47 H4C_47 109.5 . . ?
H4B_47 C4_47 H4C_47 109.5 . . ?
C3_47 C5_47 H5A_47 109.5 . . ?
C3_47 C5_47 H5B_47 109.5 . . ?
H5A_47 C5_47 H5B_47 109.5 . . ?
C3_47 C5_47 H5C_47 109.5 . . ?
H5A_47 C5_47 H5C_47 109.5 . . ?
H5B_47 C5_47 H5C_47 109.5 . . ?
O6_47 C6_47 N1_48 122.7(6) . . ?
O6_47 C6_47 C1_47 120.7(6) . . ?
N1_48 C6_47 C1_47 116.5(6) . . ?
C6_47 N1_48 C1_48 120.7(5) . . ?
C6_47 N1_48 H1_48 119.7 . . ?
C1_48 N1_48 H1_48 119.7 . . ?
N1_48 C1_48 C6_48 113.1(5) . . ?
N1_48 C1_48 C2_48 111.5(5) . . ?
C6_48 C1_48 C2_48 108.0(5) . . ?
N1_48 C1_48 H1A_48 108.0 . . ?
C6_48 C1_48 H1A_48 108.0 . . ?
C2_48 C1_48 H1A_48 108.0 . . ?
C3_48 C2_48 C1_48 117.0(6) . . ?
C3_48 C2_48 H2A_48 108.0 . . ?
C1_48 C2_48 H2A_48 108.0 . . ?
C3_48 C2_48 H2B_48 108.0 . . ?
C1_48 C2_48 H2B_48 108.0 . . ?
H2A_48 C2_48 H2B_48 107.3 . . ?
C2_48 C3_48 C4_48 110.9(7) . . ?
C2_48 C3_48 C5_48 115.1(7) . . ?
C4_48 C3_48 C5_48 108.6(8) . . ?
C2_48 C3_48 H3_48 107.3 . . ?
C4_48 C3_48 H3_48 107.3 . . ?
C5_48 C3_48 H3_48 107.3 . . ?
C3_48 C4_48 H4A_48 109.5 . . ?
C3_48 C4_48 H4B_48 109.5 . . ?
H4A_48 C4_48 H4B_48 109.5 . . ?
C3_48 C4_48 H4C_48 109.5 . . ?
H4A_48 C4_48 H4C_48 109.5 . . ?
H4B_48 C4_48 H4C_48 109.5 . . ?
C3_48 C5_48 H5A_48 109.5 . . ?
C3_48 C5_48 H5B_48 109.5 . . ?
H5A_48 C5_48 H5B_48 109.5 . . ?
C3_48 C5_48 H5C_48 109.5 . . ?
H5A_48 C5_48 H5C_48 109.5 . . ?
H5B_48 C5_48 H5C_48 109.5 . . ?
O6_48 C6_48 N1_49 123.2(6) . . ?
O6_48 C6_48 C1_48 118.5(6) . . ?
N1_49 C6_48 C1_48 117.7(5) . . ?
C6_48 N1_49 C1_49 120.2(5) . . ?
C6_48 N1_49 H1_49 119.9 . . ?
C1_49 N1_49 H1_49 119.9 . . ?
N1_49 C1_49 C2_49 111.2(5) . . ?
N1_49 C1_49 C6_49 109.9(6) . . ?
C2_49 C1_49 C6_49 108.9(6) . . ?
N1_49 C1_49 C5_49 111.0(6) . . ?
C2_49 C1_49 C5_49 104.9(6) . . ?
C6_49 C1_49 C5_49 110.9(6) . . ?
C3_49 C2_49 C1_49 104.0(8) . . ?
C3_49 C2_49 H2A_49 111.0 . . ?
C1_49 C2_49 H2A_49 111.0 . . ?
C3_49 C2_49 H2B_49 111.0 . . ?
C1_49 C2_49 H2B_49 111.0 . . ?
H2A_49 C2_49 H2B_49 109.0 . . ?
C2_49 C3_49 C4_49 106.4(9) . . ?
C2_49 C3_49 H3A_49 110.4 . . ?
C4_49 C3_49 H3A_49 110.4 . . ?
C2_49 C3_49 H3B_49 110.4 . . ?
C4_49 C3_49 H3B_49 110.4 . . ?
H3A_49 C3_49 H3B_49 108.6 . . ?
C5_49 C4_49 C3_49 105.8(9) . . ?
C5_49 C4_49 H4A_49 110.6 . . ?
C3_49 C4_49 H4A_49 110.6 . . ?
C5_49 C4_49 H4B_49 110.6 . . ?
C3_49 C4_49 H4B_49 110.6 . . ?
H4A_49 C4_49 H4B_49 108.7 . . ?
C4_49 C5_49 C1_49 106.8(7) . . ?
C4_49 C5_49 H5A_49 110.4 . . ?
C1_49 C5_49 H5A_49 110.4 . . ?
C4_49 C5_49 H5B_49 110.4 . . ?
C1_49 C5_49 H5B_49 110.4 . . ?
H5A_49 C5_49 H5B_49 108.6 . . ?
O6_49 C6_49 O7_49 124.2(8) . . ?
O6_49 C6_49 C1_49 125.6(7) . . ?
O7_49 C6_49 C1_49 110.1(6) . . ?
C6_49 O7_49 C7_49 114.8(7) . . ?
O7_49 C7_49 H7A_49 109.5 . . ?
O7_49 C7_49 H7B_49 109.5 . . ?
H7A_49 C7_49 H7B_49 109.5 . . ?
O7_49 C7_49 H7C_49 109.5 . . ?
H7A_49 C7_49 H7C_49 109.5 . . ?
H7B_49 C7_49 H7C_49 109.5 . . ?

loop_
_geom_bond_atom_site_label_1
_geom_bond_atom_site_label_2
_geom_bond_distance
_geom_bond_site_symmetry_2
_geom_bond_publ_flag
O1_1 H1_1 0.810 . ?
O1_1 H2_1 0.810 . ?
O1_2 H1_2 0.835 . ?
O1_2 H2_2 0.877 . ?
O1_3 H1_3 0.843 . ?
O1_3 H2_3 0.836 . ?
O1_4 H1_4 0.824 . ?
O1_4 H2_4 0.845 . ?
O1_5 H1_5 0.862 . ?
O1_5 H2_5 0.822 . ?
O1_6 H1_6 0.850 . ?
O1_6 H2_6 0.795 . ?
O1_9 C1_9 1.356(18) . ?
O1_9 H1_9 0.838 . ?
C1_9 C2_9 1.57(2) . ?
C1_9 H1A_9 0.9800 . ?
C1_9 H1B_9 0.9800 . ?
C2_9 H2A_9 0.9700 . ?
C2_9 H2B_9 0.9700 . ?
C2_9 H2C_9 0.9700 . ?
O1'_9 C1'_9 1.46(3) . ?
O1'_9 H1'_9 0.846 . ?
C1'_9 C2'_9 1.53(3) . ?
C1'_9 H1C'_9 0.9800 . ?
C1'_9 H1D'_9 0.9800 . ?
C2'_9 H2D'_9 0.9700 . ?
C2'_9 H2E'_9 0.9700 . ?
C2'_9 H2F'_9 0.9700 . ?
C1_10 O1_10 1.442(9) . ?
C1_10 C2_10 1.488(12) . ?
C1_10 C3_10 1.495(12) . ?
C1_10 C4_10 1.594(11) . ?
C2_10 H2A_10 0.9700 . ?
C2_10 H2B_10 0.9700 . ?
C2_10 H2C_10 0.9700 . ?
C3_10 H3A_10 0.9700 . ?
C3_10 H3B_10 0.9700 . ?
C3_10 H3C_10 0.9700 . ?
C4_10 H4A_10 0.9700 . ?
C4_10 H4B_10 0.9700 . ?
C4_10 H4C_10 0.9700 . ?
O1_10 C5_10 1.299(8) . ?
C5_10 O5_10 1.212(8) . ?
C5_10 N1_11 1.329(9) . ?
N1_11 C1_11 1.425(8) . ?
N1_11 H1_11 0.8700 . ?
C1_11 C2_11 1.528(9) . ?
C1_11 C6_11 1.536(8) . ?
C1_11 H1A_11 0.9900 . ?
C2_11 C3_11 1.508(9) . ?
C2_11 H2A_11 0.9800 . ?
C2_11 H2B_11 0.9800 . ?
C3_11 C5_11 1.509(11) . ?
C3_11 C4_11 1.511(11) . ?
C3_11 H3_11 0.9900 . ?
C4_11 H4A_11 0.9700 . ?
C4_11 H4B_11 0.9700 . ?
C4_11 H4C_11 0.9700 . ?
C5_11 H5A_11 0.9700 . ?
C5_11 H5B_11 0.9700 . ?
C5_11 H5C_11 0.9700 . ?
C6_11 O6_11 1.229(7) . ?
C6_11 N1_12 1.327(8) . ?
N1_12 C1_12 1.452(8) . ?
N1_12 H1_12 0.8700 . ?
C1_12 C6_12 1.498(9) . ?
C1_12 C2_12 1.521(9) . ?
C1_12 H1A_12 0.9900 . ?
C2_12 C3_12 1.526(10) . ?
C2_12 H2A_12 0.9800 . ?
C2_12 H2B_12 0.9800 . ?
C3_12 C4_12 1.473(14) . ?
C3_12 C5_12 1.551(12) . ?
C3_12 H3_12 0.9900 . ?
C4_12 H4A_12 0.9700 . ?
C4_12 H4B_12 0.9700 . ?
C4_12 H4C_12 0.9700 . ?
C5_12 H5A_12 0.9700 . ?
C5_12 H5B_12 0.9700 . ?
C5_12 H5C_12 0.9700 . ?
C6_12 O6_12 1.230(7) . ?
C6_12 N1_13 1.338(8) . ?
N1_13 C1_13 1.447(9) . ?
N1_13 H1_13 0.8700 . ?
C1_13 C5_13 1.530(9) . ?
C1_13 C6_13 1.538(8) . ?
C1_13 C2_13 1.543(9) . ?
C2_13 C3_13 1.470(11) . ?
C2_13 H2A_13 0.9800 . ?
C2_13 H2B_13 0.9800 . ?
C3_13 C4_13 1.465(13) . ?
C3_13 H3A_13 0.9800 . ?
C3_13 H3B_13 0.9800 . ?
C4_13 C5_13 1.455(12) . ?
C4_13 H4A_13 0.9800 . ?
C4_13 H4B_13 0.9800 . ?
C5_13 H5A_13 0.9800 . ?
C5_13 H5B_13 0.9800 . ?
C6_13 O6_13 1.224(7) . ?
C6_13 N1_14 1.336(8) . ?
N1_14 C1_14 1.444(8) . ?
N1_14 H1_14 0.8700 . ?
C1_14 C6_14 1.516(8) . ?
C1_14 C2_14 1.518(9) . ?
C1_14 H1A_14 0.9900 . ?
C2_14 C3'_14 1.466(19) . ?
C2_14 C3_14 1.476(13) . ?
C2_14 H2A_14 0.9800 . ?
C2_14 H2B_14 0.9800 . ?
C3_14 C4_14 1.528(16) . ?
C3_14 C5_14 1.532(17) . ?
C3_14 H3_14 0.9900 . ?
C4_14 H4A_14 0.9700 . ?
C4_14 H4B_14 0.9700 . ?
C4_14 H4C_14 0.9700 . ?
C5_14 H5A_14 0.9700 . ?
C5_14 H5B_14 0.9700 . ?
C5_14 H5C_14 0.9700 . ?
C3'_14 C5'_14 1.51(3) . ?
C3'_14 C4'_14 1.54(3) . ?
C3'_14 H3A'_14 0.9900 . ?
C4'_14 H4D'_14 0.9700 . ?
C4'_14 H4E'_14 0.9700 . ?
C4'_14 H4F'_14 0.9700 . ?
C5'_14 H5D'_14 0.9700 . ?
C5'_14 H5E'_14 0.9700 . ?
C5'_14 H5F'_14 0.9700 . ?
C6_14 O6_14 1.230(7) . ?
C6_14 N1_15 1.324(8) . ?
N1_15 C1_15 1.454(8) . ?
N1_15 H1_15 0.8700 . ?
C1_15 C2_15 1.518(9) . ?
C1_15 C6_15 1.524(9) . ?
C1_15 H1A_15 0.9900 . ?
C2_15 C3_15 1.519(10) . ?
C2_15 H2A_15 0.9800 . ?
C2_15 H2B_15 0.9800 . ?
C3_15 C5_15 1.529(12) . ?
C3_15 C4_15 1.548(12) . ?
C3_15 H3_15 0.9900 . ?
C4_15 H4A_15 0.9700 . ?
C4_15 H4B_15 0.9700 . ?
C4_15 H4C_15 0.9700 . ?
C5_15 H5A_15 0.9700 . ?
C5_15 H5B_15 0.9700 . ?
C5_15 H5C_15 0.9700 . ?
C6_15 O6_15 1.234(7) . ?
C6_15 N1_16 1.332(8) . ?
N1_16 C1_16 1.462(8) . ?
N1_16 H1_16 0.8700 . ?
C1_16 C5_16 1.535(9) . ?
C1_16 C6_16 1.536(9) . ?
C1_16 C2_16 1.537(10) . ?
C2_16 C3_16 1.537(10) . ?
C2_16 H2A_16 0.9800 . ?
C2_16 H2B_16 0.9800 . ?
C3_16 C4_16 1.523(12) . ?
C3_16 H3A_16 0.9800 . ?
C3_16 H3B_16 0.9800 . ?
C4_16 C5_16 1.563(11) . ?
C4_16 H4A_16 0.9800 . ?
C4_16 H4B_16 0.9800 . ?
C5_16 H5A_16 0.9800 . ?
C5_16 H5B_16 0.9800 . ?
C6_16 O6_16 1.228(8) . ?
C6_16 N1_17 1.347(9) . ?
N1_17 C1_17 1.447(9) . ?
N1_17 H1_17 0.8700 . ?
C1_17 C6_17 1.505(9) . ?
C1_17 C2_17 1.527(11) . ?
C1_17 H1A_17 0.9900 . ?
C2_17 C3_17 1.511(13) . ?
C2_17 H2A_17 0.9800 . ?
C2_17 H2B_17 0.9800 . ?
C3_17 C5_17 1.485(15) . ?
C3_17 C4_17 1.552(16) . ?
C3_17 H3_17 0.9900 . ?
C4_17 H4A_17 0.9700 . ?
C4_17 H4B_17 0.9700 . ?
C4_17 H4C_17 0.9700 . ?
C5_17 H5A_17 0.9700 . ?
C5_17 H5B_17 0.9700 . ?
C5_17 H5C_17 0.9700 . ?
C6_17 O6_17 1.229(8) . ?
C6_17 N1_18 1.335(9) . ?
N1_18 C1_18 1.452(8) . ?
N1_18 H1_18 0.8700 . ?
C1_18 C2_18 1.508(10) . ?
C1_18 C6_18 1.519(9) . ?
C1_18 H1A_18 0.9900 . ?
C2_18 C3_18 1.485(11) . ?
C2_18 H2A_18 0.9800 . ?
C2_18 H2B_18 0.9800 . ?
C3_18 C5_18 1.454(15) . ?
C3_18 C4_18 1.517(13) . ?
C3_18 H3_18 0.9900 . ?
C4_18 H4A_18 0.9700 . ?
C4_18 H4B_18 0.9700 . ?
C4_18 H4C_18 0.9700 . ?
C5_18 H5A_18 0.9700 . ?
C5_18 H5B_18 0.9700 . ?
C5_18 H5C_18 0.9700 . ?
C6_18 O6_18 1.238(8) . ?
C6_18 N1_19 1.336(8) . ?
N1_19 C1_19 1.448(8) . ?
N1_19 H1_19 0.8700 . ?
C1_19 C6_19 1.498(10) . ?
C1_19 C5_19 1.536(9) . ?
C1_19 C2_19 1.538(9) . ?
C2_19 C3_19 1.466(12) . ?
C2_19 H2A_19 0.9800 . ?
C2_19 H2B_19 0.9800 . ?
C3_19 C4_19 1.535(13) . ?
C3_19 H3A_19 0.9800 . ?
C3_19 H3B_19 0.9800 . ?
C4_19 C5_19 1.516(12) . ?
C4_19 H4A_19 0.9800 . ?
C4_19 H4B_19 0.9800 . ?
C5_19 H5A_19 0.9800 . ?
C5_19 H5B_19 0.9800 . ?
C6_19 O6_19 1.197(9) . ?
C6_19 O7_19 1.336(9) . ?
O7_19 C7_19 1.417(12) . ?
C7_19 H7A_19 0.9700 . ?
C7_19 H7B_19 0.9700 . ?
C7_19 H7C_19 0.9700 . ?
C1_20 O1_20 1.458(10) . ?
C1_20 C2_20 1.502(11) . ?
C1_20 C3_20 1.503(12) . ?
C1_20 C4_20 1.589(12) . ?
C2_20 H2A_20 0.9700 . ?
C2_20 H2B_20 0.9700 . ?
C2_20 H2C_20 0.9700 . ?
C3_20 H3A_20 0.9700 . ?
C3_20 H3B_20 0.9700 . ?
C3_20 H3C_20 0.9700 . ?
C4_20 H4A_20 0.9700 . ?
C4_20 H4B_20 0.9700 . ?
C4_20 H4C_20 0.9700 . ?
O1_20 C5_20 1.328(9) . ?
C5_20 O5_20 1.228(9) . ?
C5_20 N1_21 1.347(10) . ?
N1_21 C1_21 1.450(8) . ?
N1_21 H1_21 0.8700 . ?
C1_21 C2_21 1.519(10) . ?
C1_21 C6_21 1.521(9) . ?
C1_21 H1A_21 0.9900 . ?
C2_21 C3_21 1.505(12) . ?
C2_21 H2A_21 0.9800 . ?
C2_21 H2B_21 0.9800 . ?
C3_21 C4_21 1.564(15) . ?
C3_21 C5_21 1.579(16) . ?
C3_21 H3_21 0.9900 . ?
C4_21 H4A_21 0.9700 . ?
C4_21 H4B_21 0.9700 . ?
C4_21 H4C_21 0.9700 . ?
C5_21 H5A_21 0.9700 . ?
C5_21 H5B_21 0.9700 . ?
C5_21 H5C_21 0.9700 . ?
C6_21 O6_21 1.210(7) . ?
C6_21 N1_22 1.337(8) . ?
N1_22 C1_22 1.450(8) . ?
N1_22 H1_22 0.8700 . ?
C1_22 C6_22 1.523(9) . ?
C1_22 C2_22 1.534(9) . ?
C1_22 H1A_22 0.9900 . ?
C2_22 C3_22 1.532(9) . ?
C2_22 H2A_22 0.9800 . ?
C2_22 H2B_22 0.9800 . ?
C3_22 C5_22 1.485(12) . ?
C3_22 C4_22 1.533(11) . ?
C3_22 H3_22 0.9900 . ?
C4_22 H4A_22 0.9700 . ?
C4_22 H4B_22 0.9700 . ?
C4_22 H4C_22 0.9700 . ?
C5_22 H5A_22 0.9700 . ?
C5_22 H5B_22 0.9700 . ?
C5_22 H5C_22 0.9700 . ?
C6_22 O6_22 1.225(7) . ?
C6_22 N1_23 1.331(8) . ?
N1_23 C1_23 1.452(9) . ?
N1_23 H1_23 0.8700 . ?
C1_23 C6_23 1.530(10) . ?
C1_23 C5_23 1.548(9) . ?
C1_23 C2_23 1.559(10) . ?
C2_23 C3_23 1.470(12) . ?
C2_23 H2A_23 0.9800 . ?
C2_23 H2B_23 0.9800 . ?
C3_23 C4_23 1.513(14) . ?
C3_23 H3A_23 0.9800 . ?
C3_23 H3B_23 0.9800 . ?
C4_23 C5_23 1.471(13) . ?
C4_23 H4A_23 0.9800 . ?
C4_23 H4B_23 0.9800 . ?
C5_23 H5A_23 0.9800 . ?
C5_23 H5B_23 0.9800 . ?
C6_23 O6_23 1.227(8) . ?
C6_23 N1_24 1.354(9) . ?
N1_24 C1_24 1.451(9) . ?
N1_24 H1_24 0.8700 . ?
C1_24 C2_24 1.501(10) . ?
C1_24 C6_24 1.501(10) . ?
C1_24 H1A_24 0.9900 . ?
C2_24 C3_24 1.473(12) . ?
C2_24 H2A_24 0.9800 . ?
C2_24 H2B_24 0.9800 . ?
C3_24 C5_24 1.478(15) . ?
C3_24 C4_24 1.498(13) . ?
C3_24 H3_24 0.9900 . ?
C4_24 H4A_24 0.9700 . ?
C4_24 H4B_24 0.9700 . ?
C4_24 H4C_24 0.9700 . ?
C5_24 H5A_24 0.9700 . ?
C5_24 H5B_24 0.9700 . ?
C5_24 H5C_24 0.9700 . ?
C6_24 O6_24 1.242(8) . ?
C6_24 N1_25 1.327(9) . ?
N1_25 C1_25 1.436(8) . ?
N1_25 H1_25 0.8700 . ?
C1_25 C2_25 1.516(9) . ?
C1_25 C6_25 1.517(9) . ?
C1_25 H1A_25 0.9900 . ?
C2_25 C3_25 1.492(10) . ?
C2_25 H2A_25 0.9800 . ?
C2_25 H2B_25 0.9800 . ?
C3_25 C4_25 1.527(11) . ?
C3_25 C5_25 1.540(12) . ?
C3_25 H3_25 0.9900 . ?
C4_25 H4A_25 0.9700 . ?
C4_25 H4B_25 0.9700 . ?
C4_25 H4C_25 0.9700 . ?
C5_25 H5A_25 0.9700 . ?
C5_25 H5B_25 0.9700 . ?
C5_25 H5C_25 0.9700 . ?
C6_25 O6_25 1.262(7) . ?
C6_25 N1_26 1.309(7) . ?
N1_26 C1_26 1.466(8) . ?
N1_26 H1_26 0.8700 . ?
C1_26 C2_26 1.533(9) . ?
C1_26 C5_26 1.537(8) . ?
C1_26 C6_26 1.542(8) . ?
C2_26 C3_26 1.536(10) . ?
C2_26 H2A_26 0.9800 . ?
C2_26 H2B_26 0.9800 . ?
C3_26 C4_26 1.524(11) . ?
C3_26 H3A_26 0.9800 . ?
C3_26 H3B_26 0.9800 . ?
C4_26 C5_26 1.529(10) . ?
C4_26 H4A_26 0.9800 . ?
C4_26 H4B_26 0.9800 . ?
C5_26 H5A_26 0.9800 . ?
C5_26 H5B_26 0.9800 . ?
C6_26 O6_26 1.230(8) . ?
C6_26 N1_27 1.328(8) . ?
N1_27 C1_27 1.445(8) . ?
N1_27 H1_27 0.8700 . ?
C1_27 C6_27 1.508(9) . ?
C1_27 C2_27 1.513(11) . ?
C1_27 H1A_27 0.9900 . ?
C2_27 C3_27 1.520(13) . ?
C2_27 H2A_27 0.9800 . ?
C2_27 H2B_27 0.9800 . ?
C3_27 C5_27 1.511(17) . ?
C3_27 C4_27 1.542(16) . ?
C3_27 H3_27 0.9900 . ?
C4_27 H4A_27 0.9700 . ?
C4_27 H4B_27 0.9700 . ?
C4_27 H4C_27 0.9700 . ?
C5_27 H5A_27 0.9700 . ?
C5_27 H5B_27 0.9700 . ?
C5_27 H5C_27 0.9700 . ?
C6_27 O6_27 1.221(7) . ?
C6_27 N1_28 1.326(8) . ?
N1_28 C1_28 1.466(8) . ?
N1_28 H1_28 0.8700 . ?
C1_28 C2_28 1.502(9) . ?
C1_28 C6_28 1.511(9) . ?
C1_28 H1A_28 0.9900 . ?
C2_28 C3_28 1.493(11) . ?
C2_28 H2A_28 0.9800 . ?
C2_28 H2B_28 0.9800 . ?
C3_28 C5_28 1.474(14) . ?
C3_28 C4_28 1.507(13) . ?
C3_28 H3_28 0.9900 . ?
C4_28 H4A_28 0.9700 . ?
C4_28 H4B_28 0.9700 . ?
C4_28 H4C_28 0.9700 . ?
C5_28 H5A_28 0.9700 . ?
C5_28 H5B_28 0.9700 . ?
C5_28 H5C_28 0.9700 . ?
C6_28 O6_28 1.227(7) . ?
C6_28 N1_29 1.324(9) . ?
N1_29 C1_29 1.451(9) . ?
N1_29 H1_29 0.8700 . ?
C1_29 C6_29 1.502(10) . ?
C1_29 C5_29 1.513(10) . ?
C1_29 C2_29 1.539(11) . ?
C2_29 C3_29 1.548(13) . ?
C2_29 H2A_29 0.9800 . ?
C2_29 H2B_29 0.9800 . ?
C3_29 C4_29 1.496(13) . ?
C3_29 H3A_29 0.9800 . ?
C3_29 H3B_29 0.9800 . ?
C4_29 C5_29 1.535(13) . ?
C4_29 H4A_29 0.9800 . ?
C4_29 H4B_29 0.9800 . ?
C5_29 H5A_29 0.9800 . ?
C5_29 H5B_29 0.9800 . ?
C6_29 O6_29 1.194(9) . ?
C6_29 O7_29 1.363(10) . ?
O7_29 C7_29 1.444(11) . ?
C7_29 H7A_29 0.9700 . ?
C7_29 H7B_29 0.9700 . ?
C7_29 H7C_29 0.9700 . ?
C1_30 O1_30 1.448(8) . ?
C1_30 C3_30 1.494(10) . ?
C1_30 C2_30 1.527(10) . ?
C1_30 C4_30 1.585(9) . ?
C2_30 H2A_30 0.9700 . ?
C2_30 H2B_30 0.9700 . ?
C2_30 H2C_30 0.9700 . ?
C3_30 H3A_30 0.9700 . ?
C3_30 H3B_30 0.9700 . ?
C3_30 H3C_30 0.9700 . ?
C4_30 H4A_30 0.9700 . ?
C4_30 H4B_30 0.9700 . ?
C4_30 H4C_30 0.9700 . ?
O1_30 C5_30 1.357(8) . ?
C5_30 O5_30 1.199(8) . ?
C5_30 N1_31 1.351(9) . ?
N1_31 C1_31 1.447(8) . ?
N1_31 H1_31 0.8700 . ?
C1_31 C2_31 1.526(9) . ?
C1_31 C6_31 1.528(8) . ?
C1_31 H1A_31 0.9900 . ?
C2_31 C3_31 1.489(10) . ?
C2_31 H2A_31 0.9800 . ?
C2_31 H2B_31 0.9800 . ?
C3_31 C4_31 1.520(13) . ?
C3_31 C5_31 1.541(12) . ?
C3_31 H3_31 0.9900 . ?
C4_31 H4A_31 0.9700 . ?
C4_31 H4B_31 0.9700 . ?
C4_31 H4C_31 0.9700 . ?
C5_31 H5A_31 0.9700 . ?
C5_31 H5B_31 0.9700 . ?
C5_31 H5C_31 0.9700 . ?
C6_31 O6_31 1.230(7) . ?
C6_31 N1_32 1.318(8) . ?
N1_32 C1_32 1.455(8) . ?
N1_32 H1_32 0.8700 . ?
C1_32 C6_32 1.503(9) . ?
C1_32 C2_32 1.518(9) . ?
C1_32 H1A_32 0.9900 . ?
C2_32 C3_32 1.508(10) . ?
C2_32 H2A_32 0.9800 . ?
C2_32 H2B_32 0.9800 . ?
C3_32 C5_32 1.544(13) . ?
C3_32 C4_32 1.563(11) . ?
C3_32 H3_32 0.9900 . ?
C4_32 H4A_32 0.9700 . ?
C4_32 H4B_32 0.9700 . ?
C4_32 H4C_32 0.9700 . ?
C5_32 H5A_32 0.9700 . ?
C5_32 H5B_32 0.9700 . ?
C5_32 H5C_32 0.9700 . ?
C6_32 O6_32 1.232(7) . ?
C6_32 N1_33 1.336(8) . ?
N1_33 C1_33 1.446(8) . ?
N1_33 H1_33 0.8700 . ?
C1_33 C6_33 1.531(8) . ?
C1_33 C5_33 1.542(9) . ?
C1_33 C2_33 1.545(9) . ?
C2_33 C3_33 1.500(12) . ?
C2_33 H2A_33 0.9800 . ?
C2_33 H2B_33 0.9800 . ?
C3_33 C4_33 1.503(13) . ?
C3_33 H3A_33 0.9800 . ?
C3_33 H3B_33 0.9800 . ?
C4_33 C5_33 1.504(11) . ?
C4_33 H4A_33 0.9800 . ?
C4_33 H4B_33 0.9800 . ?
C5_33 H5A_33 0.9800 . ?
C5_33 H5B_33 0.9800 . ?
C6_33 O6_33 1.204(7) . ?
C6_33 N1_34 1.326(8) . ?
N1_34 C1_34 1.443(8) . ?
N1_34 H1_34 0.8700 . ?
C1_34 C6_34 1.528(8) . ?
C1_34 C2_34 1.541(9) . ?
C1_34 H1A_34 0.9900 . ?
C2_34 C3_34 1.534(10) . ?
C2_34 H2A_34 0.9800 . ?
C2_34 H2B_34 0.9800 . ?
C3_34 C4_34 1.500(13) . ?
C3_34 C5_34 1.521(12) . ?
C3_34 H3_34 0.9900 . ?
C4_34 H4A_34 0.9700 . ?
C4_34 H4B_34 0.9700 . ?
C4_34 H4C_34 0.9700 . ?
C5_34 H5A_34 0.9700 . ?
C5_34 H5B_34 0.9700 . ?
C5_34 H5C_34 0.9700 . ?
C6_34 O6_34 1.221(7) . ?
C6_34 N1_35 1.336(8) . ?
N1_35 C1_35 1.452(8) . ?
N1_35 H1_35 0.8700 . ?
C1_35 C2_35 1.519(9) . ?
C1_35 C6_35 1.525(8) . ?
C1_35 H1A_35 0.9900 . ?
C2_35 C3_35 1.500(10) . ?
C2_35 H2A_35 0.9800 . ?
C2_35 H2B_35 0.9800 . ?
C3_35 C4_35 1.505(11) . ?
C3_35 C5_35 1.529(12) . ?
C3_35 H3_35 0.9900 . ?
C4_35 H4A_35 0.9700 . ?
C4_35 H4B_35 0.9700 . ?
C4_35 H4C_35 0.9700 . ?
C5_35 H5A_35 0.9700 . ?
C5_35 H5B_35 0.9700 . ?
C5_35 H5C_35 0.9700 . ?
C6_35 O6_35 1.224(7) . ?
C6_35 N1_36 1.326(7) . ?
N1_36 C1_36 1.453(7) . ?
N1_36 H1_36 0.8700 . ?
C1_36 C2_36 1.517(8) . ?
C1_36 C5_36 1.533(8) . ?
C1_36 C6_36 1.538(8) . ?
C2_36 C3_36 1.532(9) . ?
C2_36 H2A_36 0.9800 . ?
C2_36 H2B_36 0.9800 . ?
C3_36 C4_36 1.528(10) . ?
C3_36 H3A_36 0.9800 . ?
C3_36 H3B_36 0.9800 . ?
C4_36 C5_36 1.552(10) . ?
C4_36 H4A_36 0.9800 . ?
C4_36 H4B_36 0.9800 . ?
C5_36 H5A_36 0.9800 . ?
C5_36 H5B_36 0.9800 . ?
C6_36 O6_36 1.223(8) . ?
C6_36 N1_37 1.326(8) . ?
N1_37 C1_37 1.477(8) . ?
N1_37 H1_37 0.8700 . ?
C1_37 C2_37 1.526(9) . ?
C1_37 C6_37 1.530(8) . ?
C1_37 H1A_37 0.9900 . ?
C2_37 C3_37 1.511(9) . ?
C2_37 H2A_37 0.9800 . ?
C2_37 H2B_37 0.9800 . ?
C3_37 C4_37 1.497(12) . ?
C3_37 C5_37 1.499(12) . ?
C3_37 H3_37 0.9900 . ?
C4_37 H4A_37 0.9700 . ?
C4_37 H4B_37 0.9700 . ?
C4_37 H4C_37 0.9700 . ?
C5_37 H5A_37 0.9700 . ?
C5_37 H5B_37 0.9700 . ?
C5_37 H5C_37 0.9700 . ?
C6_37 O6_37 1.207(7) . ?
C6_37 N1_38 1.330(8) . ?
N1_38 C1_38 1.454(8) . ?
N1_38 H1_38 0.8700 . ?
C1_38 C2_38 1.521(9) . ?
C1_38 C6_38 1.522(9) . ?
C1_38 H1A_38 0.9900 . ?
C2_38 C3_38 1.483(11) . ?
C2_38 H2A_38 0.9800 . ?
C2_38 H2B_38 0.9800 . ?
C3_38 C5_38 1.435(14) . ?
C3_38 C4_38 1.517(12) . ?
C3_38 H3_38 0.9900 . ?
C4_38 H4A_38 0.9700 . ?
C4_38 H4B_38 0.9700 . ?
C4_38 H4C_38 0.9700 . ?
C5_38 H5A_38 0.9700 . ?
C5_38 H5B_38 0.9700 . ?
C5_38 H5C_38 0.9700 . ?
C6_38 O6_38 1.224(7) . ?
C6_38 N1_39 1.336(8) . ?
N1_39 C1_39 1.443(8) . ?
N1_39 H1_39 0.8700 . ?
C1_39 C6_39 1.496(10) . ?
C1_39 C5_39 1.517(9) . ?
C1_39 C2_39 1.535(9) . ?
C2_39 C3_39 1.477(12) . ?
C2_39 H2A_39 0.9800 . ?
C2_39 H2B_39 0.9800 . ?
C3_39 C4_39 1.480(12) . ?
C3_39 H3A_39 0.9800 . ?
C3_39 H3B_39 0.9800 . ?
C4_39 C5_39 1.515(12) . ?
C4_39 H4A_39 0.9800 . ?
C4_39 H4B_39 0.9800 . ?
C5_39 H5A_39 0.9800 . ?
C5_39 H5B_39 0.9800 . ?
C6_39 O6_39 1.195(9) . ?
C6_39 O7_39 1.343(9) . ?
O7_39 C7_39 1.433(11) . ?
C7_39 H7A_39 0.9700 . ?
C7_39 H7B_39 0.9700 . ?
C7_39 H7C_39 0.9700 . ?
C1_40 O1_40 1.424(11) . ?
C1_40 C3_40 1.503(13) . ?
C1_40 C2_40 1.516(11) . ?
C1_40 C4_40 1.597(13) . ?
C2_40 H2A_40 0.9700 . ?
C2_40 H2B_40 0.9700 . ?
C2_40 H2C_40 0.9700 . ?
C3_40 H3A_40 0.9700 . ?
C3_40 H3B_40 0.9700 . ?
C3_40 H3C_40 0.9700 . ?
C4_40 H4A_40 0.9700 . ?
C4_40 H4B_40 0.9700 . ?
C4_40 H4C_40 0.9700 . ?
O1_40 C5_40 1.340(9) . ?
C5_40 O5_40 1.212(9) . ?
C5_40 N1_41 1.336(10) . ?
N1_41 C1_41 1.438(9) . ?
N1_41 H1_41 0.8700 . ?
C1_41 C2_41 1.515(10) . ?
C1_41 C6_41 1.518(10) . ?
C1_41 H1A_41 0.9900 . ?
C2_41 C3_41 1.476(11) . ?
C2_41 H2A_41 0.9800 . ?
C2_41 H2B_41 0.9800 . ?
C3_41 C5_41 1.514(14) . ?
C3_41 C4_41 1.551(13) . ?
C3_41 H3_41 0.9900 . ?
C4_41 H4A_41 0.9700 . ?
C4_41 H4B_41 0.9700 . ?
C4_41 H4C_41 0.9700 . ?
C5_41 H5A_41 0.9700 . ?
C5_41 H5B_41 0.9700 . ?
C5_41 H5C_41 0.9700 . ?
C6_41 O6_41 1.220(8) . ?
C6_41 N1_42 1.335(8) . ?
N1_42 C1_42 1.451(9) . ?
N1_42 H1_42 0.8700 . ?
C1_42 C2_42 1.528(9) . ?
C1_42 C6_42 1.533(9) . ?
C1_42 H1A_42 0.9900 . ?
C2_42 C3_42 1.540(11) . ?
C2_42 H2A_42 0.9800 . ?
C2_42 H2B_42 0.9800 . ?
C3_42 C5_42 1.530(13) . ?
C3_42 C4_42 1.558(12) . ?
C3_42 H3_42 0.9900 . ?
C4_42 H4A_42 0.9700 . ?
C4_42 H4B_42 0.9700 . ?
C4_42 H4C_42 0.9700 . ?
C5_42 H5A_42 0.9700 . ?
C5_42 H5B_42 0.9700 . ?
C5_42 H5C_42 0.9700 . ?
C6_42 O6_42 1.219(7) . ?
C6_42 N1_43 1.327(8) . ?
N1_43 C1_43 1.442(9) . ?
N1_43 H1_43 0.8700 . ?
C1_43 C6_43 1.543(9) . ?
C1_43 C5_43 1.546(9) . ?
C1_43 C2_43 1.551(9) . ?
C2_43 C3_43 1.525(12) . ?
C2_43 H2A_43 0.9800 . ?
C2_43 H2B_43 0.9800 . ?
C3_43 C4_43 1.484(15) . ?
C3_43 H3A_43 0.9800 . ?
C3_43 H3B_43 0.9800 . ?
C4_43 C5_43 1.516(12) . ?
C4_43 H4A_43 0.9800 . ?
C4_43 H4B_43 0.9800 . ?
C5_43 H5A_43 0.9800 . ?
C5_43 H5B_43 0.9800 . ?
C6_43 O6_43 1.212(8) . ?
C6_43 N1_44 1.331(8) . ?
N1_44 C1_44 1.453(8) . ?
N1_44 H1_44 0.8700 . ?
C1_44 C6_44 1.502(9) . ?
C1_44 C2_44 1.511(9) . ?
C1_44 H1A_44 0.9900 . ?
C2_44 C3_44 1.503(10) . ?
C2_44 H2A_44 0.9800 . ?
C2_44 H2B_44 0.9800 . ?
C3_44 C4_44 1.513(12) . ?
C3_44 C5_44 1.516(11) . ?
C3_44 H3_44 0.9900 . ?
C4_44 H4A_44 0.9700 . ?
C4_44 H4B_44 0.9700 . ?
C4_44 H4C_44 0.9700 . ?
C5_44 H5A_44 0.9700 . ?
C5_44 H5B_44 0.9700 . ?
C5_44 H5C_44 0.9700 . ?
C6_44 O6_44 1.231(7) . ?
C6_44 N1_45 1.323(8) . ?
N1_45 C1_45 1.434(8) . ?
N1_45 H1_45 0.8700 . ?
C1_45 C2_45 1.494(11) . ?
C1_45 C6_45 1.499(9) . ?
C1_45 H1A_45 0.9900 . ?
C2_45 C3_45 1.425(13) . ?
C2_45 H2A_45 0.9800 . ?
C2_45 H2B_45 0.9800 . ?
C3_45 C5_45 1.521(14) . ?
C3_45 C4_45 1.565(14) . ?
C3_45 H3_45 0.9900 . ?
C4_45 H4A_45 0.9700 . ?
C4_45 H4B_45 0.9700 . ?
C4_45 H4C_45 0.9700 . ?
C5_45 H5A_45 0.9700 . ?
C5_45 H5B_45 0.9700 . ?
C5_45 H5C_45 0.9700 . ?
C6_45 O6_45 1.223(7) . ?
C6_45 N1_46 1.338(8) . ?
N1_46 C1_46 1.451(8) . ?
N1_46 H1_46 0.8700 . ?
C1_46 C5_46 1.529(9) . ?
C1_46 C6_46 1.540(8) . ?
C1_46 C2_46 1.541(9) . ?
C2_46 C3_46 1.549(10) . ?
C2_46 H2A_46 0.9800 . ?
C2_46 H2B_46 0.9800 . ?
C3_46 C4_46 1.525(11) . ?
C3_46 H3A_46 0.9800 . ?
C3_46 H3B_46 0.9800 . ?
C4_46 C5_46 1.575(10) . ?
C4_46 H4A_46 0.9800 . ?
C4_46 H4B_46 0.9800 . ?
C5_46 H5A_46 0.9800 . ?
C5_46 H5B_46 0.9800 . ?
C6_46 O6_46 1.225(7) . ?
C6_46 N1_47 1.324(8) . ?
N1_47 C1_47 1.440(8) . ?
N1_47 H1_47 0.8700 . ?
C1_47 C6_47 1.524(9) . ?
C1_47 C2_47 1.530(9) . ?
C1_47 H1A_47 0.9900 . ?
C2_47 C3_47 1.512(10) . ?
C2_47 H2A_47 0.9800 . ?
C2_47 H2B_47 0.9800 . ?
C3_47 C5_47 1.514(13) . ?
C3_47 C4_47 1.539(13) . ?
C3_47 H3_47 0.9900 . ?
C4_47 H4A_47 0.9700 . ?
C4_47 H4B_47 0.9700 . ?
C4_47 H4C_47 0.9700 . ?
C5_47 H5A_47 0.9700 . ?
C5_47 H5B_47 0.9700 . ?
C5_47 H5C_47 0.9700 . ?
C6_47 O6_47 1.220(8) . ?
C6_47 N1_48 1.326(8) . ?
N1_48 C1_48 1.466(8) . ?
N1_48 H1_48 0.8700 . ?
C1_48 C6_48 1.534(9) . ?
C1_48 C2_48 1.555(9) . ?
C1_48 H1A_48 0.9900 . ?
C2_48 C3_48 1.496(10) . ?
C2_48 H2A_48 0.9800 . ?
C2_48 H2B_48 0.9800 . ?
C3_48 C4_48 1.503(11) . ?
C3_48 C5_48 1.522(12) . ?
C3_48 H3_48 0.9900 . ?
C4_48 H4A_48 0.9700 . ?
C4_48 H4B_48 0.9700 . ?
C4_48 H4C_48 0.9700 . ?
C5_48 H5A_48 0.9700 . ?
C5_48 H5B_48 0.9700 . ?
C5_48 H5C_48 0.9700 . ?
C6_48 O6_48 1.231(7) . ?
C6_48 N1_49 1.327(8) . ?
N1_49 C1_49 1.444(8) . ?
N1_49 H1_49 0.8700 . ?
C1_49 C2_49 1.522(9) . ?
C1_49 C6_49 1.533(10) . ?
C1_49 C5_49 1.551(9) . ?
C2_49 C3_49 1.472(13) . ?
C2_49 H2A_49 0.9800 . ?
C2_49 H2B_49 0.9800 . ?
C3_49 C4_49 1.508(13) . ?
C3_49 H3A_49 0.9800 . ?
C3_49 H3B_49 0.9800 . ?
C4_49 C5_49 1.486(12) . ?
C4_49 H4A_49 0.9800 . ?
C4_49 H4B_49 0.9800 . ?
C5_49 H5A_49 0.9800 . ?
C5_49 H5B_49 0.9800 . ?
C6_49 O6_49 1.202(9) . ?
C6_49 O7_49 1.364(9) . ?
O7_49 C7_49 1.460(11) . ?
C7_49 H7A_49 0.9700 . ?
C7_49 H7B_49 0.9700 . ?
C7_49 H7C_49 0.9700 . ?

loop_
_geom_torsion_atom_site_label_1
_geom_torsion_atom_site_label_2
_geom_torsion_atom_site_label_3
_geom_torsion_atom_site_label_4
_geom_torsion
_geom_torsion_site_symmetry_1
_geom_torsion_site_symmetry_2
_geom_torsion_site_symmetry_3
_geom_torsion_site_symmetry_4
_geom_torsion_publ_flag
C2_10 C1_10 O1_10 C5_10 -59.1(10) . . . . ?
C3_10 C1_10 O1_10 C5_10 64.7(12) . . . . ?
C4_10 C1_10 O1_10 C5_10 -175.2(9) . . . . ?
C1_10 O1_10 C5_10 O5_10 -22.4(12) . . . . ?
C1_10 O1_10 C5_10 N1_11 156.8(7) . . . . ?
O5_10 C5_10 N1_11 C1_11 8.3(10) . . . . ?
O1_10 C5_10 N1_11 C1_11 -170.9(6) . . . . ?
C5_10 N1_11 C1_11 C2_11 162.0(6) . . . . ?
C5_10 N1_11 C1_11 C6_11 -75.0(8) . . . . ?
N1_11 C1_11 C2_11 C3_11 -62.4(8) . . . . ?
C6_11 C1_11 C2_11 C3_11 172.2(6) . . . . ?
C1_11 C2_11 C3_11 C5_11 -66.2(9) . . . . ?
C1_11 C2_11 C3_11 C4_11 170.8(7) . . . . ?
N1_11 C1_11 C6_11 O6_11 143.5(6) . . . . ?
C2_11 C1_11 C6_11 O6_11 -92.6(7) . . . . ?
N1_11 C1_11 C6_11 N1_12 -37.6(8) . . . . ?
C2_11 C1_11 C6_11 N1_12 86.3(7) . . . . ?
O6_11 C6_11 N1_12 C1_12 -4.7(10) . . . . ?
C1_11 C6_11 N1_12 C1_12 176.5(6) . . . . ?
C6_11 N1_12 C1_12 C6_12 -72.5(8) . . . . ?
C6_11 N1_12 C1_12 C2_12 161.5(7) . . . . ?
N1_12 C1_12 C2_12 C3_12 -179.8(8) . . . . ?
C6_12 C1_12 C2_12 C3_12 53.6(10) . . . . ?
C1_12 C2_12 C3_12 C4_12 61.9(12) . . . . ?
C1_12 C2_12 C3_12 C5_12 -173.8(9) . . . . ?
N1_12 C1_12 C6_12 O6_12 135.3(6) . . . . ?
C2_12 C1_12 C6_12 O6_12 -99.5(8) . . . . ?
N1_12 C1_12 C6_12 N1_13 -43.3(8) . . . . ?
C2_12 C1_12 C6_12 N1_13 81.9(7) . . . . ?
O6_12 C6_12 N1_13 C1_13 -0.2(9) . . . . ?
C1_12 C6_12 N1_13 C1_13 178.4(5) . . . . ?
C6_12 N1_13 C1_13 C5_13 -173.4(6) . . . . ?
C6_12 N1_13 C1_13 C6_13 -55.1(7) . . . . ?
C6_12 N1_13 C1_13 C2_13 68.8(8) . . . . ?
N1_13 C1_13 C2_13 C3_13 114.9(9) . . . . ?
C5_13 C1_13 C2_13 C3_13 -5.5(11) . . . . ?
C6_13 C1_13 C2_13 C3_13 -122.9(9) . . . . ?
C1_13 C2_13 C3_13 C4_13 15.5(16) . . . . ?
C2_13 C3_13 C4_13 C5_13 -21(2) . . . . ?
C3_13 C4_13 C5_13 C1_13 17.0(18) . . . . ?
N1_13 C1_13 C5_13 C4_13 -129.0(11) . . . . ?
C6_13 C1_13 C5_13 C4_13 112.7(11) . . . . ?
C2_13 C1_13 C5_13 C4_13 -6.7(12) . . . . ?
N1_13 C1_13 C6_13 O6_13 135.7(6) . . . . ?
C5_13 C1_13 C6_13 O6_13 -104.9(7) . . . . ?
C2_13 C1_13 C6_13 O6_13 10.8(9) . . . . ?
N1_13 C1_13 C6_13 N1_14 -45.8(7) . . . . ?
C5_13 C1_13 C6_13 N1_14 73.6(7) . . . . ?
C2_13 C1_13 C6_13 N1_14 -170.7(6) . . . . ?
O6_13 C6_13 N1_14 C1_14 -0.6(9) . . . . ?
C1_13 C6_13 N1_14 C1_14 -179.1(5) . . . . ?
C6_13 N1_14 C1_14 C6_14 -69.0(7) . . . . ?
C6_13 N1_14 C1_14 C2_14 166.2(6) . . . . ?
N1_14 C1_14 C2_14 C3'_14 -82.6(10) . . . . ?
C6_14 C1_14 C2_14 C3'_14 152.4(9) . . . . ?
N1_14 C1_14 C2_14 C3_14 -169.8(9) . . . . ?
C6_14 C1_14 C2_14 C3_14 65.2(10) . . . . ?
C3'_14 C2_14 C3_14 C4_14 64.7(15) . . . . ?
C1_14 C2_14 C3_14 C4_14 173.5(12) . . . . ?
C3'_14 C2_14 C3_14 C5_14 -59.1(14) . . . . ?
C1_14 C2_14 C3_14 C5_14 49.7(15) . . . . ?
C3_14 C2_14 C3'_14 C5'_14 43.4(15) . . . . ?
C1_14 C2_14 C3'_14 C5'_14 -72.1(16) . . . . ?
C3_14 C2_14 C3'_14 C4'_14 -75.3(14) . . . . ?
C1_14 C2_14 C3'_14 C4'_14 169.1(12) . . . . ?
N1_14 C1_14 C6_14 O6_14 136.2(6) . . . . ?
C2_14 C1_14 C6_14 O6_14 -98.7(7) . . . . ?
N1_14 C1_14 C6_14 N1_15 -46.2(7) . . . . ?
C2_14 C1_14 C6_14 N1_15 78.9(7) . . . . ?
O6_14 C6_14 N1_15 C1_15 -2.6(9) . . . . ?
C1_14 C6_14 N1_15 C1_15 179.9(5) . . . . ?
C6_14 N1_15 C1_15 C2_15 -175.8(6) . . . . ?
C6_14 N1_15 C1_15 C6_15 -53.5(8) . . . . ?
N1_15 C1_15 C2_15 C3_15 -179.8(7) . . . . ?
C6_15 C1_15 C2_15 C3_15 57.6(9) . . . . ?
C1_15 C2_15 C3_15 C5_15 -177.6(9) . . . . ?
C1_15 C2_15 C3_15 C4_15 60.3(10) . . . . ?
N1_15 C1_15 C6_15 O6_15 141.7(7) . . . . ?
C2_15 C1_15 C6_15 O6_15 -96.3(8) . . . . ?
N1_15 C1_15 C6_15 N1_16 -41.2(8) . . . . ?
C2_15 C1_15 C6_15 N1_16 80.8(7) . . . . ?
O6_15 C6_15 N1_16 C1_16 -0.8(10) . . . . ?
C1_15 C6_15 N1_16 C1_16 -177.9(6) . . . . ?
C6_15 N1_16 C1_16 C5_16 -176.0(6) . . . . ?
C6_15 N1_16 C1_16 C6_16 -54.3(8) . . . . ?
C6_15 N1_16 C1_16 C2_16 72.3(8) . . . . ?
N1_16 C1_16 C2_16 C3_16 74.3(8) . . . . ?
C5_16 C1_16 C2_16 C3_16 -42.9(8) . . . . ?
C6_16 C1_16 C2_16 C3_16 -161.0(7) . . . . ?
C1_16 C2_16 C3_16 C4_16 34.7(9) . . . . ?
C2_16 C3_16 C4_16 C5_16 -12.5(9) . . . . ?
N1_16 C1_16 C5_16 C4_16 -81.5(7) . . . . ?
C6_16 C1_16 C5_16 C4_16 156.4(6) . . . . ?
C2_16 C1_16 C5_16 C4_16 35.4(7) . . . . ?
C3_16 C4_16 C5_16 C1_16 -14.4(9) . . . . ?
N1_16 C1_16 C6_16 O6_16 145.1(7) . . . . ?
C5_16 C1_16 C6_16 O6_16 -92.8(9) . . . . ?
C2_16 C1_16 C6_16 O6_16 20.7(10) . . . . ?
N1_16 C1_16 C6_16 N1_17 -39.9(8) . . . . ?
C5_16 C1_16 C6_16 N1_17 82.2(7) . . . . ?
C2_16 C1_16 C6_16 N1_17 -164.3(6) . . . . ?
O6_16 C6_16 N1_17 C1_17 -4.7(11) . . . . ?
C1_16 C6_16 N1_17 C1_17 -179.7(6) . . . . ?
C6_16 N1_17 C1_17 C6_17 -77.4(8) . . . . ?
C6_16 N1_17 C1_17 C2_17 160.0(7) . . . . ?
N1_17 C1_17 C2_17 C3_17 -58.8(11) . . . . ?
C6_17 C1_17 C2_17 C3_17 175.9(9) . . . . ?
C1_17 C2_17 C3_17 C5_17 -54.6(15) . . . . ?
C1_17 C2_17 C3_17 C4_17 -176.8(12) . . . . ?
N1_17 C1_17 C6_17 O6_17 145.1(7) . . . . ?
C2_17 C1_17 C6_17 O6_17 -90.6(9) . . . . ?
N1_17 C1_17 C6_17 N1_18 -40.3(9) . . . . ?
C2_17 C1_17 C6_17 N1_18 83.9(8) . . . . ?
O6_17 C6_17 N1_18 C1_18 1.9(11) . . . . ?
C1_17 C6_17 N1_18 C1_18 -172.5(6) . . . . ?
C6_17 N1_18 C1_18 C2_18 159.2(7) . . . . ?
C6_17 N1_18 C1_18 C6_18 -78.3(8) . . . . ?
N1_18 C1_18 C2_18 C3_18 -59.1(10) . . . . ?
C6_18 C1_18 C2_18 C3_18 176.1(8) . . . . ?
C1_18 C2_18 C3_18 C5_18 -41.7(15) . . . . ?
C1_18 C2_18 C3_18 C4_18 -179.1(9) . . . . ?
N1_18 C1_18 C6_18 O6_18 153.6(7) . . . . ?
C2_18 C1_18 C6_18 O6_18 -82.6(8) . . . . ?
N1_18 C1_18 C6_18 N1_19 -30.3(9) . . . . ?
C2_18 C1_18 C6_18 N1_19 93.5(8) . . . . ?
O6_18 C6_18 N1_19 C1_19 4.3(11) . . . . ?
C1_18 C6_18 N1_19 C1_19 -171.6(6) . . . . ?
C6_18 N1_19 C1_19 C6_19 60.0(8) . . . . ?
C6_18 N1_19 C1_19 C5_19 -67.2(9) . . . . ?
C6_18 N1_19 C1_19 C2_19 178.1(7) . . . . ?
N1_19 C1_19 C2_19 C3_19 152.4(9) . . . . ?
C6_19 C1_19 C2_19 C3_19 -89.3(10) . . . . ?
C5_19 C1_19 C2_19 C3_19 31.8(11) . . . . ?
C1_19 C2_19 C3_19 C4_19 -29.2(14) . . . . ?
C2_19 C3_19 C4_19 C5_19 15.3(16) . . . . ?
C3_19 C4_19 C5_19 C1_19 4.3(14) . . . . ?
N1_19 C1_19 C5_19 C4_19 -139.5(9) . . . . ?
C6_19 C1_19 C5_19 C4_19 96.1(9) . . . . ?
C2_19 C1_19 C5_19 C4_19 -21.2(10) . . . . ?
N1_19 C1_19 C6_19 O6_19 28.5(10) . . . . ?
C5_19 C1_19 C6_19 O6_19 155.1(8) . . . . ?
C2_19 C1_19 C6_19 O6_19 -90.4(9) . . . . ?
N1_19 C1_19 C6_19 O7_19 -153.8(6) . . . . ?
C5_19 C1_19 C6_19 O7_19 -27.2(9) . . . . ?
C2_19 C1_19 C6_19 O7_19 87.3(8) . . . . ?
O6_19 C6_19 O7_19 C7_19 5.0(14) . . . . ?
C1_19 C6_19 O7_19 C7_19 -172.7(10) . . . . ?
C2_20 C1_20 O1_20 C5_20 -172.0(9) . . . . ?
C3_20 C1_20 O1_20 C5_20 65.1(12) . . . . ?
C4_20 C1_20 O1_20 C5_20 -56.4(10) . . . . ?
C1_20 O1_20 C5_20 O5_20 -21.1(13) . . . . ?
C1_20 O1_20 C5_20 N1_21 160.3(7) . . . . ?
O5_20 C5_20 N1_21 C1_21 10.1(11) . . . . ?
O1_20 C5_20 N1_21 C1_21 -171.3(6) . . . . ?
C5_20 N1_21 C1_21 C2_21 162.9(7) . . . . ?
C5_20 N1_21 C1_21 C6_21 -70.8(8) . . . . ?
N1_21 C1_21 C2_21 C3_21 -169.0(9) . . . . ?
C6_21 C1_21 C2_21 C3_21 64.7(10) . . . . ?
C1_21 C2_21 C3_21 C4_21 166.5(11) . . . . ?
C1_21 C2_21 C3_21 C5_21 68.5(14) . . . . ?
N1_21 C1_21 C6_21 O6_21 142.0(7) . . . . ?
C2_21 C1_21 C6_21 O6_21 -94.0(8) . . . . ?
N1_21 C1_21 C6_21 N1_22 -39.6(9) . . . . ?
C2_21 C1_21 C6_21 N1_22 84.4(8) . . . . ?
O6_21 C6_21 N1_22 C1_22 1.5(10) . . . . ?
C1_21 C6_21 N1_22 C1_22 -176.8(6) . . . . ?
C6_21 N1_22 C1_22 C6_22 -72.5(8) . . . . ?
C6_21 N1_22 C1_22 C2_22 163.6(6) . . . . ?
N1_22 C1_22 C2_22 C3_22 175.2(6) . . . . ?
C6_22 C1_22 C2_22 C3_22 51.6(9) . . . . ?
C1_22 C2_22 C3_22 C5_22 59.1(10) . . . . ?
C1_22 C2_22 C3_22 C4_22 -175.0(8) . . . . ?
N1_22 C1_22 C6_22 O6_22 134.2(6) . . . . ?
C2_22 C1_22 C6_22 O6_22 -103.3(7) . . . . ?
N1_22 C1_22 C6_22 N1_23 -44.7(8) . . . . ?
C2_22 C1_22 C6_22 N1_23 77.8(7) . . . . ?
O6_22 C6_22 N1_23 C1_23 -1.0(10) . . . . ?
C1_22 C6_22 N1_23 C1_23 177.8(6) . . . . ?
C6_22 N1_23 C1_23 C6_23 -55.8(8) . . . . ?
C6_22 N1_23 C1_23 C5_23 -176.9(6) . . . . ?
C6_22 N1_23 C1_23 C2_23 68.3(8) . . . . ?
N1_23 C1_23 C2_23 C3_23 100.4(11) . . . . ?
C6_23 C1_23 C2_23 C3_23 -137.2(10) . . . . ?
C5_23 C1_23 C2_23 C3_23 -17.4(12) . . . . ?
C1_23 C2_23 C3_23 C4_23 21.7(18) . . . . ?
C2_23 C3_23 C4_23 C5_23 -18(2) . . . . ?
C3_23 C4_23 C5_23 C1_23 6.5(19) . . . . ?
N1_23 C1_23 C5_23 C4_23 -112.9(12) . . . . ?
C6_23 C1_23 C5_23 C4_23 127.1(12) . . . . ?
C2_23 C1_23 C5_23 C4_23 6.4(13) . . . . ?
N1_23 C1_23 C6_23 O6_23 136.0(7) . . . . ?
C5_23 C1_23 C6_23 O6_23 -103.8(8) . . . . ?
C2_23 C1_23 C6_23 O6_23 12.2(10) . . . . ?
N1_23 C1_23 C6_23 N1_24 -46.4(8) . . . . ?
C5_23 C1_23 C6_23 N1_24 73.8(8) . . . . ?
C2_23 C1_23 C6_23 N1_24 -170.2(6) . . . . ?
O6_23 C6_23 N1_24 C1_24 -0.2(10) . . . . ?
C1_23 C6_23 N1_24 C1_24 -177.9(6) . . . . ?
C6_23 N1_24 C1_24 C2_24 165.5(7) . . . . ?
C6_23 N1_24 C1_24 C6_24 -67.0(9) . . . . ?
N1_24 C1_24 C2_24 C3_24 -154.2(10) . . . . ?
C6_24 C1_24 C2_24 C3_24 79.2(12) . . . . ?
C1_24 C2_24 C3_24 C5_24 54.7(17) . . . . ?
C1_24 C2_24 C3_24 C4_24 -172.0(11) . . . . ?
N1_24 C1_24 C6_24 O6_24 138.8(7) . . . . ?
C2_24 C1_24 C6_24 O6_24 -95.6(9) . . . . ?
N1_24 C1_24 C6_24 N1_25 -41.9(9) . . . . ?
C2_24 C1_24 C6_24 N1_25 83.6(8) . . . . ?
O6_24 C6_24 N1_25 C1_25 -0.6(10) . . . . ?
C1_24 C6_24 N1_25 C1_25 -179.9(6) . . . . ?
C6_24 N1_25 C1_25 C2_25 -176.5(6) . . . . ?
C6_24 N1_25 C1_25 C6_25 -55.0(8) . . . . ?
N1_25 C1_25 C2_25 C3_25 175.5(6) . . . . ?
C6_25 C1_25 C2_25 C3_25 54.1(8) . . . . ?
C1_25 C2_25 C3_25 C4_25 62.5(10) . . . . ?
C1_25 C2_25 C3_25 C5_25 -177.6(8) . . . . ?
N1_25 C1_25 C6_25 O6_25 141.2(6) . . . . ?
C2_25 C1_25 C6_25 O6_25 -97.9(7) . . . . ?
N1_25 C1_25 C6_25 N1_26 -40.7(8) . . . . ?
C2_25 C1_25 C6_25 N1_26 80.1(7) . . . . ?
O6_25 C6_25 N1_26 C1_26 1.0(10) . . . . ?
C1_25 C6_25 N1_26 C1_26 -177.0(6) . . . . ?
C6_25 N1_26 C1_26 C2_26 72.3(7) . . . . ?
C6_25 N1_26 C1_26 C5_26 -175.6(6) . . . . ?
C6_25 N1_26 C1_26 C6_26 -54.7(8) . . . . ?
N1_26 C1_26 C2_26 C3_26 72.4(7) . . . . ?
C5_26 C1_26 C2_26 C3_26 -43.6(7) . . . . ?
C6_26 C1_26 C2_26 C3_26 -162.2(6) . . . . ?
C1_26 C2_26 C3_26 C4_26 36.1(8) . . . . ?
C2_26 C3_26 C4_26 C5_26 -14.8(9) . . . . ?
C3_26 C4_26 C5_26 C1_26 -12.4(8) . . . . ?
N1_26 C1_26 C5_26 C4_26 -82.6(7) . . . . ?
C2_26 C1_26 C5_26 C4_26 34.8(7) . . . . ?
C6_26 C1_26 C5_26 C4_26 155.9(6) . . . . ?
N1_26 C1_26 C6_26 O6_26 144.8(6) . . . . ?
C2_26 C1_26 C6_26 O6_26 19.3(9) . . . . ?
C5_26 C1_26 C6_26 O6_26 -95.0(8) . . . . ?
N1_26 C1_26 C6_26 N1_27 -39.3(7) . . . . ?
C2_26 C1_26 C6_26 N1_27 -164.8(6) . . . . ?
C5_26 C1_26 C6_26 N1_27 81.0(7) . . . . ?
O6_26 C6_26 N1_27 C1_27 -2.1(10) . . . . ?
C1_26 C6_26 N1_27 C1_27 -178.0(6) . . . . ?
C6_26 N1_27 C1_27 C6_27 -83.2(8) . . . . ?
C6_26 N1_27 C1_27 C2_27 154.0(7) . . . . ?
N1_27 C1_27 C2_27 C3_27 -61.8(13) . . . . ?
C6_27 C1_27 C2_27 C3_27 173.0(11) . . . . ?
C1_27 C2_27 C3_27 C5_27 -43(2) . . . . ?
C1_27 C2_27 C3_27 C4_27 -168.0(15) . . . . ?
N1_27 C1_27 C6_27 O6_27 145.1(7) . . . . ?
C2_27 C1_27 C6_27 O6_27 -90.8(9) . . . . ?
N1_27 C1_27 C6_27 N1_28 -37.2(9) . . . . ?
C2_27 C1_27 C6_27 N1_28 86.8(9) . . . . ?
O6_27 C6_27 N1_28 C1_28 4.0(11) . . . . ?
C1_27 C6_27 N1_28 C1_28 -173.6(6) . . . . ?
C6_27 N1_28 C1_28 C2_28 157.3(6) . . . . ?
C6_27 N1_28 C1_28 C6_28 -80.8(8) . . . . ?
N1_28 C1_28 C2_28 C3_28 -67.4(10) . . . . ?
C6_28 C1_28 C2_28 C3_28 167.6(8) . . . . ?
C1_28 C2_28 C3_28 C5_28 -42.8(15) . . . . ?
C1_28 C2_28 C3_28 C4_28 -177.9(9) . . . . ?
N1_28 C1_28 C6_28 O6_28 148.1(7) . . . . ?
C2_28 C1_28 C6_28 O6_28 -89.5(8) . . . . ?
N1_28 C1_28 C6_28 N1_29 -35.9(9) . . . . ?
C2_28 C1_28 C6_28 N1_29 86.5(8) . . . . ?
O6_28 C6_28 N1_29 C1_29 -0.3(11) . . . . ?
C1_28 C6_28 N1_29 C1_29 -176.2(6) . . . . ?
C6_28 N1_29 C1_29 C6_29 49.2(9) . . . . ?
C6_28 N1_29 C1_29 C5_29 -76.2(9) . . . . ?
C6_28 N1_29 C1_29 C2_29 172.2(7) . . . . ?
N1_29 C1_29 C2_29 C3_29 84.6(8) . . . . ?
C6_29 C1_29 C2_29 C3_29 -152.3(7) . . . . ?
C5_29 C1_29 C2_29 C3_29 -32.7(8) . . . . ?
C1_29 C2_29 C3_29 C4_29 19.1(11) . . . . ?
C2_29 C3_29 C4_29 C5_29 2.4(12) . . . . ?
N1_29 C1_29 C5_29 C4_29 -81.2(9) . . . . ?
C6_29 C1_29 C5_29 C4_29 153.9(8) . . . . ?
C2_29 C1_29 C5_29 C4_29 35.0(9) . . . . ?
C3_29 C4_29 C5_29 C1_29 -23.8(12) . . . . ?
N1_29 C1_29 C6_29 O6_29 -146.0(9) . . . . ?
C5_29 C1_29 C6_29 O6_29 -21.3(13) . . . . ?
C2_29 C1_29 C6_29 O6_29 92.1(11) . . . . ?
N1_29 C1_29 C6_29 O7_29 39.5(9) . . . . ?
C5_29 C1_29 C6_29 O7_29 164.2(7) . . . . ?
C2_29 C1_29 C6_29 O7_29 -82.4(9) . . . . ?
O6_29 C6_29 O7_29 C7_29 9.9(15) . . . . ?
C1_29 C6_29 O7_29 C7_29 -175.6(9) . . . . ?
C3_30 C1_30 O1_30 C5_30 69.7(9) . . . . ?
C2_30 C1_30 O1_30 C5_30 -59.3(8) . . . . ?
C4_30 C1_30 O1_30 C5_30 -174.9(6) . . . . ?
C1_30 O1_30 C5_30 O5_30 -5.8(11) . . . . ?
C1_30 O1_30 C5_30 N1_31 171.8(6) . . . . ?
O5_30 C5_30 N1_31 C1_31 10.8(10) . . . . ?
O1_30 C5_30 N1_31 C1_31 -166.9(5) . . . . ?
C5_30 N1_31 C1_31 C2_31 167.2(6) . . . . ?
C5_30 N1_31 C1_31 C6_31 -71.0(7) . . . . ?
N1_31 C1_31 C2_31 C3_31 -65.1(8) . . . . ?
C6_31 C1_31 C2_31 C3_31 170.6(6) . . . . ?
C1_31 C2_31 C3_31 C4_31 166.3(8) . . . . ?
C1_31 C2_31 C3_31 C5_31 -73.6(11) . . . . ?
N1_31 C1_31 C6_31 O6_31 147.6(6) . . . . ?
C2_31 C1_31 C6_31 O6_31 -90.4(7) . . . . ?
N1_31 C1_31 C6_31 N1_32 -37.7(8) . . . . ?
C2_31 C1_31 C6_31 N1_32 84.3(7) . . . . ?
O6_31 C6_31 N1_32 C1_32 -3.3(10) . . . . ?
C1_31 C6_31 N1_32 C1_32 -177.8(6) . . . . ?
C6_31 N1_32 C1_32 C6_32 -73.3(8) . . . . ?
C6_31 N1_32 C1_32 C2_32 160.1(6) . . . . ?
N1_32 C1_32 C2_32 C3_32 178.5(7) . . . . ?
C6_32 C1_32 C2_32 C3_32 52.7(9) . . . . ?
C1_32 C2_32 C3_32 C5_32 60.6(10) . . . . ?
C1_32 C2_32 C3_32 C4_32 -173.2(8) . . . . ?
N1_32 C1_32 C6_32 O6_32 136.1(6) . . . . ?
C2_32 C1_32 C6_32 O6_32 -99.6(7) . . . . ?
N1_32 C1_32 C6_32 N1_33 -42.8(8) . . . . ?
C2_32 C1_32 C6_32 N1_33 81.5(7) . . . . ?
O6_32 C6_32 N1_33 C1_33 -3.4(9) . . . . ?
C1_32 C6_32 N1_33 C1_33 175.5(5) . . . . ?
C6_32 N1_33 C1_33 C6_33 -54.4(7) . . . . ?
C6_32 N1_33 C1_33 C5_33 -174.1(6) . . . . ?
C6_32 N1_33 C1_33 C2_33 69.8(7) . . . . ?
N1_33 C1_33 C2_33 C3_33 142.7(10) . . . . ?
C6_33 C1_33 C2_33 C3_33 -94.1(10) . . . . ?
C5_33 C1_33 C2_33 C3_33 22.6(11) . . . . ?
C1_33 C2_33 C3_33 C4_33 -5.2(16) . . . . ?
C2_33 C3_33 C4_33 C5_33 -15.0(17) . . . . ?
C3_33 C4_33 C5_33 C1_33 29.0(14) . . . . ?
N1_33 C1_33 C5_33 C4_33 -152.7(8) . . . . ?
C6_33 C1_33 C5_33 C4_33 87.3(9) . . . . ?
C2_33 C1_33 C5_33 C4_33 -31.1(10) . . . . ?
N1_33 C1_33 C6_33 O6_33 133.5(6) . . . . ?
C5_33 C1_33 C6_33 O6_33 -105.5(7) . . . . ?
C2_33 C1_33 C6_33 O6_33 8.3(9) . . . . ?
N1_33 C1_33 C6_33 N1_34 -47.0(7) . . . . ?
C5_33 C1_33 C6_33 N1_34 74.0(7) . . . . ?
C2_33 C1_33 C6_33 N1_34 -172.2(6) . . . . ?
O6_33 C6_33 N1_34 C1_34 1.0(9) . . . . ?
C1_33 C6_33 N1_34 C1_34 -178.6(5) . . . . ?
C6_33 N1_34 C1_34 C6_34 -65.6(8) . . . . ?
C6_33 N1_34 C1_34 C2_34 171.0(6) . . . . ?
N1_34 C1_34 C2_34 C3_34 -175.4(7) . . . . ?
C6_34 C1_34 C2_34 C3_34 61.0(8) . . . . ?
C1_34 C2_34 C3_34 C4_34 62.1(10) . . . . ?
C1_34 C2_34 C3_34 C5_34 -173.7(9) . . . . ?
N1_34 C1_34 C6_34 O6_34 134.0(6) . . . . ?
C2_34 C1_34 C6_34 O6_34 -103.7(7) . . . . ?
N1_34 C1_34 C6_34 N1_35 -46.4(8) . . . . ?
C2_34 C1_34 C6_34 N1_35 75.9(7) . . . . ?
O6_34 C6_34 N1_35 C1_35 0.2(9) . . . . ?
C1_34 C6_34 N1_35 C1_35 -179.3(5) . . . . ?
C6_34 N1_35 C1_35 C2_35 -177.9(6) . . . . ?
C6_34 N1_35 C1_35 C6_35 -56.5(7) . . . . ?
N1_35 C1_35 C2_35 C3_35 176.6(6) . . . . ?
C6_35 C1_35 C2_35 C3_35 54.8(8) . . . . ?
C1_35 C2_35 C3_35 C4_35 57.8(9) . . . . ?
C1_35 C2_35 C3_35 C5_35 -177.8(8) . . . . ?
N1_35 C1_35 C6_35 O6_35 139.8(6) . . . . ?
C2_35 C1_35 C6_35 O6_35 -99.2(7) . . . . ?
N1_35 C1_35 C6_35 N1_36 -41.7(8) . . . . ?
C2_35 C1_35 C6_35 N1_36 79.3(7) . . . . ?
O6_35 C6_35 N1_36 C1_36 2.3(10) . . . . ?
C1_35 C6_35 N1_36 C1_36 -176.1(5) . . . . ?
C6_35 N1_36 C1_36 C2_36 69.6(7) . . . . ?
C6_35 N1_36 C1_36 C5_36 -177.8(6) . . . . ?
C6_35 N1_36 C1_36 C6_36 -55.7(8) . . . . ?
N1_36 C1_36 C2_36 C3_36 74.8(6) . . . . ?
C5_36 C1_36 C2_36 C3_36 -42.3(6) . . . . ?
C6_36 C1_36 C2_36 C3_36 -161.8(5) . . . . ?
C1_36 C2_36 C3_36 C4_36 32.5(7) . . . . ?
C2_36 C3_36 C4_36 C5_36 -9.9(8) . . . . ?
N1_36 C1_36 C5_36 C4_36 -81.5(6) . . . . ?
C2_36 C1_36 C5_36 C4_36 36.0(6) . . . . ?
C6_36 C1_36 C5_36 C4_36 157.1(5) . . . . ?
C3_36 C4_36 C5_36 C1_36 -16.1(7) . . . . ?
N1_36 C1_36 C6_36 O6_36 146.3(7) . . . . ?
C2_36 C1_36 C6_36 O6_36 22.5(9) . . . . ?
C5_36 C1_36 C6_36 O6_36 -92.2(8) . . . . ?
N1_36 C1_36 C6_36 N1_37 -39.0(7) . . . . ?
C2_36 C1_36 C6_36 N1_37 -162.8(6) . . . . ?
C5_36 C1_36 C6_36 N1_37 82.5(7) . . . . ?
O6_36 C6_36 N1_37 C1_37 -1.6(10) . . . . ?
C1_36 C6_36 N1_37 C1_37 -176.4(5) . . . . ?
C6_36 N1_37 C1_37 C2_37 157.3(6) . . . . ?
C6_36 N1_37 C1_37 C6_37 -79.7(7) . . . . ?
N1_37 C1_37 C2_37 C3_37 -61.8(8) . . . . ?
C6_37 C1_37 C2_37 C3_37 174.3(6) . . . . ?
C1_37 C2_37 C3_37 C4_37 -68.7(9) . . . . ?
C1_37 C2_37 C3_37 C5_37 169.1(7) . . . . ?
N1_37 C1_37 C6_37 O6_37 144.6(7) . . . . ?
C2_37 C1_37 C6_37 O6_37 -93.5(8) . . . . ?
N1_37 C1_37 C6_37 N1_38 -39.0(8) . . . . ?
C2_37 C1_37 C6_37 N1_38 82.9(7) . . . . ?
O6_37 C6_37 N1_38 C1_38 -0.2(11) . . . . ?
C1_37 C6_37 N1_38 C1_38 -176.5(6) . . . . ?
C6_37 N1_38 C1_38 C2_38 157.9(6) . . . . ?
C6_37 N1_38 C1_38 C6_38 -79.7(8) . . . . ?
N1_38 C1_38 C2_38 C3_38 -63.1(10) . . . . ?
C6_38 C1_38 C2_38 C3_38 171.4(8) . . . . ?
C1_38 C2_38 C3_38 C5_38 -31.4(16) . . . . ?
C1_38 C2_38 C3_38 C4_38 -173.2(9) . . . . ?
N1_38 C1_38 C6_38 O6_38 155.2(6) . . . . ?
C2_38 C1_38 C6_38 O6_38 -81.4(8) . . . . ?
N1_38 C1_38 C6_38 N1_39 -28.8(8) . . . . ?
C2_38 C1_38 C6_38 N1_39 94.7(7) . . . . ?
O6_38 C6_38 N1_39 C1_39 6.1(11) . . . . ?
C1_38 C6_38 N1_39 C1_39 -169.9(6) . . . . ?
C6_38 N1_39 C1_39 C6_39 61.6(8) . . . . ?
C6_38 N1_39 C1_39 C5_39 -65.7(9) . . . . ?
C6_38 N1_39 C1_39 C2_39 179.5(7) . . . . ?
N1_39 C1_39 C2_39 C3_39 149.7(9) . . . . ?
C6_39 C1_39 C2_39 C3_39 -92.8(9) . . . . ?
C5_39 C1_39 C2_39 C3_39 29.0(10) . . . . ?
C1_39 C2_39 C3_39 C4_39 -29.5(13) . . . . ?
C2_39 C3_39 C4_39 C5_39 18.1(14) . . . . ?
C3_39 C4_39 C5_39 C1_39 0.3(13) . . . . ?
N1_39 C1_39 C5_39 C4_39 -136.1(8) . . . . ?
C6_39 C1_39 C5_39 C4_39 100.2(9) . . . . ?
C2_39 C1_39 C5_39 C4_39 -17.6(9) . . . . ?
N1_39 C1_39 C6_39 O6_39 21.5(10) . . . . ?
C5_39 C1_39 C6_39 O6_39 147.9(8) . . . . ?
C2_39 C1_39 C6_39 O6_39 -97.3(9) . . . . ?
N1_39 C1_39 C6_39 O7_39 -162.4(6) . . . . ?
C5_39 C1_39 C6_39 O7_39 -36.0(9) . . . . ?
C2_39 C1_39 C6_39 O7_39 78.9(7) . . . . ?
O6_39 C6_39 O7_39 C7_39 0.4(13) . . . . ?
C1_39 C6_39 O7_39 C7_39 -175.9(8) . . . . ?
C3_40 C1_40 O1_40 C5_40 -50.8(12) . . . . ?
C2_40 C1_40 O1_40 C5_40 -172.3(8) . . . . ?
C4_40 C1_40 O1_40 C5_40 75.5(11) . . . . ?
C1_40 O1_40 C5_40 O5_40 -16.9(13) . . . . ?
C1_40 O1_40 C5_40 N1_41 164.9(8) . . . . ?
O5_40 C5_40 N1_41 C1_41 13.0(12) . . . . ?
O1_40 C5_40 N1_41 C1_41 -168.7(7) . . . . ?
C5_40 N1_41 C1_41 C2_41 163.0(7) . . . . ?
C5_40 N1_41 C1_41 C6_41 -71.3(9) . . . . ?
N1_41 C1_41 C2_41 C3_41 -167.6(8) . . . . ?
C6_41 C1_41 C2_41 C3_41 66.1(10) . . . . ?
C1_41 C2_41 C3_41 C5_41 67.5(13) . . . . ?
C1_41 C2_41 C3_41 C4_41 -176.5(10) . . . . ?
N1_41 C1_41 C6_41 O6_41 146.3(7) . . . . ?
C2_41 C1_41 C6_41 O6_41 -90.0(8) . . . . ?
N1_41 C1_41 C6_41 N1_42 -36.1(9) . . . . ?
C2_41 C1_41 C6_41 N1_42 87.7(8) . . . . ?
O6_41 C6_41 N1_42 C1_42 -1.0(10) . . . . ?
C1_41 C6_41 N1_42 C1_42 -178.5(6) . . . . ?
C6_41 N1_42 C1_42 C2_42 162.5(7) . . . . ?
C6_41 N1_42 C1_42 C6_42 -72.9(8) . . . . ?
N1_42 C1_42 C2_42 C3_42 178.5(7) . . . . ?
C6_42 C1_42 C2_42 C3_42 53.6(10) . . . . ?
C1_42 C2_42 C3_42 C5_42 60.9(12) . . . . ?
C1_42 C2_42 C3_42 C4_42 -176.3(9) . . . . ?
N1_42 C1_42 C6_42 O6_42 133.6(7) . . . . ?
C2_42 C1_42 C6_42 O6_42 -102.4(8) . . . . ?
N1_42 C1_42 C6_42 N1_43 -43.3(8) . . . . ?
C2_42 C1_42 C6_42 N1_43 80.8(8) . . . . ?
O6_42 C6_42 N1_43 C1_43 -2.1(11) . . . . ?
C1_42 C6_42 N1_43 C1_43 174.7(6) . . . . ?
C6_42 N1_43 C1_43 C6_43 -54.8(8) . . . . ?
C6_42 N1_43 C1_43 C5_43 -175.3(6) . . . . ?
C6_42 N1_43 C1_43 C2_43 67.8(8) . . . . ?
N1_43 C1_43 C2_43 C3_43 120.9(10) . . . . ?
C6_43 C1_43 C2_43 C3_43 -117.4(10) . . . . ?
C5_43 C1_43 C2_43 C3_43 0.6(11) . . . . ?
C1_43 C2_43 C3_43 C4_43 21.4(15) . . . . ?
C2_43 C3_43 C4_43 C5_43 -35.6(16) . . . . ?
C3_43 C4_43 C5_43 C1_43 35.9(14) . . . . ?
N1_43 C1_43 C5_43 C4_43 -143.8(9) . . . . ?
C6_43 C1_43 C5_43 C4_43 96.4(10) . . . . ?
C2_43 C1_43 C5_43 C4_43 -21.9(10) . . . . ?
N1_43 C1_43 C6_43 O6_43 135.1(7) . . . . ?
C5_43 C1_43 C6_43 O6_43 -103.9(8) . . . . ?
C2_43 C1_43 C6_43 O6_43 10.9(9) . . . . ?
N1_43 C1_43 C6_43 N1_44 -46.8(8) . . . . ?
C5_43 C1_43 C6_43 N1_44 74.2(7) . . . . ?
C2_43 C1_43 C6_43 N1_44 -170.9(6) . . . . ?
O6_43 C6_43 N1_44 C1_44 2.0(10) . . . . ?
C1_43 C6_43 N1_44 C1_44 -176.1(6) . . . . ?
C6_43 N1_44 C1_44 C6_44 -67.5(8) . . . . ?
C6_43 N1_44 C1_44 C2_44 167.9(6) . . . . ?
N1_44 C1_44 C2_44 C3_44 -175.7(6) . . . . ?
C6_44 C1_44 C2_44 C3_44 59.4(8) . . . . ?
C1_44 C2_44 C3_44 C4_44 63.0(9) . . . . ?
C1_44 C2_44 C3_44 C5_44 -174.3(8) . . . . ?
N1_44 C1_44 C6_44 O6_44 136.4(6) . . . . ?
C2_44 C1_44 C6_44 O6_44 -100.2(7) . . . . ?
N1_44 C1_44 C6_44 N1_45 -44.3(8) . . . . ?
C2_44 C1_44 C6_44 N1_45 79.1(7) . . . . ?
O6_44 C6_44 N1_45 C1_45 1.4(10) . . . . ?
C1_44 C6_44 N1_45 C1_45 -177.9(6) . . . . ?
C6_44 N1_45 C1_45 C2_45 160.9(7) . . . . ?
C6_44 N1_45 C1_45 C6_45 -62.5(8) . . . . ?
N1_45 C1_45 C2_45 C3_45 81.0(11) . . . . ?
C6_45 C1_45 C2_45 C3_45 -53.7(13) . . . . ?
C1_45 C2_45 C3_45 C5_45 91.3(13) . . . . ?
C1_45 C2_45 C3_45 C4_45 -152.8(10) . . . . ?
N1_45 C1_45 C6_45 O6_45 143.9(7) . . . . ?
C2_45 C1_45 C6_45 O6_45 -81.1(10) . . . . ?
N1_45 C1_45 C6_45 N1_46 -34.1(9) . . . . ?
C2_45 C1_45 C6_45 N1_46 100.8(9) . . . . ?
O6_45 C6_45 N1_46 C1_46 -1.6(10) . . . . ?
C1_45 C6_45 N1_46 C1_46 176.5(6) . . . . ?
C6_45 N1_46 C1_46 C5_46 -174.2(6) . . . . ?
C6_45 N1_46 C1_46 C6_46 -53.8(8) . . . . ?
C6_45 N1_46 C1_46 C2_46 72.8(7) . . . . ?
N1_46 C1_46 C2_46 C3_46 75.3(7) . . . . ?
C5_46 C1_46 C2_46 C3_46 -42.3(7) . . . . ?
C6_46 C1_46 C2_46 C3_46 -159.6(6) . . . . ?
C1_46 C2_46 C3_46 C4_46 34.1(8) . . . . ?
C2_46 C3_46 C4_46 C5_46 -12.6(9) . . . . ?
N1_46 C1_46 C5_46 C4_46 -83.8(7) . . . . ?
C6_46 C1_46 C5_46 C4_46 154.9(6) . . . . ?
C2_46 C1_46 C5_46 C4_46 34.7(7) . . . . ?
C3_46 C4_46 C5_46 C1_46 -13.8(9) . . . . ?
N1_46 C1_46 C6_46 O6_46 143.7(7) . . . . ?
C5_46 C1_46 C6_46 O6_46 -95.3(8) . . . . ?
C2_46 C1_46 C6_46 O6_46 18.1(9) . . . . ?
N1_46 C1_46 C6_46 N1_47 -41.6(7) . . . . ?
C5_46 C1_46 C6_46 N1_47 79.4(7) . . . . ?
C2_46 C1_46 C6_46 N1_47 -167.2(6) . . . . ?
O6_46 C6_46 N1_47 C1_47 -0.7(10) . . . . ?
C1_46 C6_46 N1_47 C1_47 -175.4(6) . . . . ?
C6_46 N1_47 C1_47 C6_47 -82.4(8) . . . . ?
C6_46 N1_47 C1_47 C2_47 154.6(6) . . . . ?
N1_47 C1_47 C2_47 C3_47 -62.9(8) . . . . ?
C6_47 C1_47 C2_47 C3_47 171.9(7) . . . . ?
C1_47 C2_47 C3_47 C5_47 -73.5(10) . . . . ?
C1_47 C2_47 C3_47 C4_47 161.6(7) . . . . ?
N1_47 C1_47 C6_47 O6_47 142.8(7) . . . . ?
C2_47 C1_47 C6_47 O6_47 -94.5(8) . . . . ?
N1_47 C1_47 C6_47 N1_48 -39.4(8) . . . . ?
C2_47 C1_47 C6_47 N1_48 83.3(7) . . . . ?
O6_47 C6_47 N1_48 C1_48 1.4(10) . . . . ?
C1_47 C6_47 N1_48 C1_48 -176.4(6) . . . . ?
C6_47 N1_48 C1_48 C6_48 -78.6(7) . . . . ?
C6_47 N1_48 C1_48 C2_48 159.5(6) . . . . ?
N1_48 C1_48 C2_48 C3_48 -65.6(8) . . . . ?
C6_48 C1_48 C2_48 C3_48 169.6(6) . . . . ?
C1_48 C2_48 C3_48 C4_48 -177.2(7) . . . . ?
C1_48 C2_48 C3_48 C5_48 -53.5(10) . . . . ?
N1_48 C1_48 C6_48 O6_48 151.9(6) . . . . ?
C2_48 C1_48 C6_48 O6_48 -84.3(7) . . . . ?
N1_48 C1_48 C6_48 N1_49 -36.3(8) . . . . ?
C2_48 C1_48 C6_48 N1_49 87.5(7) . . . . ?
O6_48 C6_48 N1_49 C1_49 -2.1(10) . . . . ?
C1_48 C6_48 N1_49 C1_49 -173.5(6) . . . . ?
C6_48 N1_49 C1_49 C2_49 169.7(7) . . . . ?
C6_48 N1_49 C1_49 C6_49 49.1(8) . . . . ?
C6_48 N1_49 C1_49 C5_49 -74.0(8) . . . . ?
N1_49 C1_49 C2_49 C3_49 91.7(9) . . . . ?
C6_49 C1_49 C2_49 C3_49 -147.1(8) . . . . ?
C5_49 C1_49 C2_49 C3_49 -28.3(9) . . . . ?
C1_49 C2_49 C3_49 C4_49 35.7(13) . . . . ?
C2_49 C3_49 C4_49 C5_49 -29.1(17) . . . . ?
C3_49 C4_49 C5_49 C1_49 10.5(16) . . . . ?
N1_49 C1_49 C5_49 C4_49 -109.4(11) . . . . ?
C2_49 C1_49 C5_49 C4_49 10.8(12) . . . . ?
C6_49 C1_49 C5_49 C4_49 128.2(10) . . . . ?
N1_49 C1_49 C6_49 O6_49 -140.7(8) . . . . ?
C2_49 C1_49 C6_49 O6_49 97.3(10) . . . . ?
C5_49 C1_49 C6_49 O6_49 -17.6(11) . . . . ?
N1_49 C1_49 C6_49 O7_49 43.1(8) . . . . ?
C2_49 C1_49 C6_49 O7_49 -78.9(8) . . . . ?
C5_49 C1_49 C6_49 O7_49 166.2(6) . . . . ?
O6_49 C6_49 O7_49 C7_49 4.6(13) . . . . ?
C1_49 C6_49 O7_49 C7_49 -179.1(8) . . . . ?
